data_4121803
loop_
_publ_author_name
'Ferrand, Yann'
'Chandramouli, Nagula'
'Kendhale, Amol M.'
'Aube, Christophe'
'Kauffmann, Brice'
'Gr\'elard, Axelle'
'Laguerre, Michel'
'Dubreuil, Didier'
'Huc, Ivan'

_publ_section_title
;
 Long-range effects on the capture and release of a chiral guest by a
 helical molecular capsule.
;
_journal_issue 27
_journal_name_full 'Journal of the American Chemical Society'
_journal_page_first 11282
_journal_page_last 11288
_journal_paper_doi 10.1021/ja304322c
_journal_volume 134
_journal_year 2012
_chemical_formula_sum 'C160 H160 Cl9 N40 O40'
_chemical_formula_weight 7204.66
_space_group_IT_number 14
_symmetry_cell_setting monoclinic
_symmetry_space_group_name_Hall '-P 2ybc'
_symmetry_space_group_name_H-M 'P 1 21/c 1'
_atom_sites_solution_hydrogens geom
_atom_sites_solution_primary direct
_atom_sites_solution_secondary difmap
_audit_creation_method SHELXL-97
_audit_update_record
;
2012-04-30 # Formatted by publCIF
;
_cell_angle_alpha 90.00
_cell_angle_beta 90.5770(10)
_cell_angle_gamma 90.00
_cell_formula_units_Z 8
_cell_length_a 40.8514(9)
_cell_length_b 37.8785(12)
_cell_length_c 31.6500(9)
_cell_measurement_reflns_used 1000
_cell_measurement_temperature 130(2)
_cell_measurement_theta_max 72.20
_cell_measurement_theta_min 6.50
_cell_volume 48972(2)
_computing_structure_refinement 'SHELXL-97 (Sheldrick, 1997)'
_computing_structure_solution 'SUPERFLIP (Palatinus, 2007)'
_diffrn_ambient_temperature 130(2)
_diffrn_measured_fraction_theta_full 0.945
_diffrn_measured_fraction_theta_max 0.945
_diffrn_measurement_device_type 'four circles'
_diffrn_measurement_method 'omega scans'
_diffrn_radiation_monochromator 'osmic mirrors'
_diffrn_radiation_source 'rotating anode'
_diffrn_radiation_type CuK\a
_diffrn_radiation_wavelength 1.54180
_diffrn_reflns_av_R_equivalents 0.0994
_diffrn_reflns_av_sigmaI/netI 0.0673
_diffrn_reflns_limit_h_max 50
_diffrn_reflns_limit_h_min -43
_diffrn_reflns_limit_k_max 46
_diffrn_reflns_limit_k_min -46
_diffrn_reflns_limit_l_max 35
_diffrn_reflns_limit_l_min -38
_diffrn_reflns_number 657690
_diffrn_reflns_theta_full 72.98
_diffrn_reflns_theta_max 72.98
_diffrn_reflns_theta_min 1.59
_exptl_absorpt_coefficient_mu 1.466
_exptl_absorpt_correction_T_max 1.000
_exptl_absorpt_correction_T_min 0.415
_exptl_absorpt_correction_type empirical
_exptl_crystal_density_diffrn 0.977
_exptl_crystal_density_method 'not measured'
_exptl_crystal_F_000 14984
_exptl_crystal_size_max 0.1
_exptl_crystal_size_mid 0.02
_exptl_crystal_size_min 0.02
_refine_diff_density_max 1.340
_refine_diff_density_min -0.468
_refine_diff_density_rms 0.138
_refine_ls_extinction_coef 0.0000
_refine_ls_extinction_expression Fc^*^=kFc[1+0.001xFc^2^\l^3^/sin(2\q)]^-1/4^
_refine_ls_extinction_method SHELXL
_refine_ls_goodness_of_fit_ref 1.129
_refine_ls_hydrogen_treatment constr
_refine_ls_matrix_type full
_refine_ls_number_parameters 4891
_refine_ls_number_reflns 92434
_refine_ls_number_restraints 114
_refine_ls_restrained_S_all 1.137
_refine_ls_R_factor_all 0.2941
_refine_ls_R_factor_gt 0.1733
_refine_ls_shift/su_max 14.098
_refine_ls_shift/su_mean 0.238
_refine_ls_structure_factor_coef Fsqd
_refine_ls_weighting_details 'calc w=1/[\s^2^(Fo^2^)+(0.2000P)^2^+0.0000P] where P=(Fo^2^+2Fc^2^)/3'
_refine_ls_weighting_scheme calc
_refine_ls_wR_factor_gt 0.4277
_refine_ls_wR_factor_ref 0.4867
_reflns_number_gt 27857
_reflns_number_total 92434
_reflns_threshold_expression >2sigma(I)
_cod_data_source_file ja304322c_si_007.cif
_cod_data_source_block q5
_cod_original_sg_symbol_H-M P2(1)/c
_cod_database_code 4121803

loop_
_symmetry_equiv_pos_as_xyz
'x, y, z'
'-x, y+1/2, -z+1/2'
'-x, -y, -z'
'x, -y-1/2, z-1/2'

loop_
_atom_site_label
_atom_site_type_symbol
_atom_site_fract_x
_atom_site_fract_y
_atom_site_fract_z
_atom_site_U_iso_or_equiv
_atom_site_adp_type
_atom_site_occupancy
_atom_site_symmetry_multiplicity
_atom_site_calc_flag
_atom_site_refinement_flags
O17 O 0.57576(12) 0.21178(12) 0.87320(14) 0.1037(14) Uani 1 1 d .
N34 N 0.50613(14) 0.23560(18) 1.04016(16) 0.0987(17) Uani 1 1 d .
H34 H 0.5069 0.2403 1.0667 0.118 Uiso 1 1 calc R
O12 O 0.53753(11) 0.16602(13) 1.20709(15) 0.1098(14) Uani 1 1 d .
O16 O 0.59825(12) 0.39184(13) 0.83089(15) 0.1060(14) Uani 1 1 d .
N11 N 0.67111(13) 0.2428(2) 0.95409(17) 0.1035(18) Uani 1 1 d .
N9 N 0.70346(14) 0.2377(2) 1.12715(18) 0.1083(19) Uani 1 1 d .
H9 H 0.7040 0.2390 1.1000 0.130 Uiso 1 1 calc R
N29 N 0.55862(15) 0.38560(17) 1.1548(2) 0.1086(18) Uani 1 1 d .
N33 N 0.52032(12) 0.18959(13) 1.10508(18) 0.0908(16) Uani 1 1 d .
N37 N 0.45227(14) 0.2193(2) 1.16403(18) 0.1006(17) Uani 1 1 d .
N23 N 0.58864(13) 0.19392(12) 0.98212(18) 0.0881(15) Uani 1 1 d .
N35 N 0.48864(12) 0.29520(14) 1.08055(17) 0.0862(15) Uani 1 1 d .
N21 N 0.60960(15) 0.1553(2) 1.12115(18) 0.109(2) Uani 1 1 d .
N31 N 0.54564(13) 0.27653(18) 1.19681(18) 0.0891(16) Uani 1 1 d .
O8 O 0.46389(12) 0.29300(14) 1.23172(16) 0.1117(15) Uani 1 1 d .
O22 O 0.67330(12) 0.31580(13) 0.85366(16) 0.1128(15) Uani 1 1 d .
N26 N 0.57974(13) 0.36614(16) 0.95492(18) 0.0936(16) Uani 1 1 d .
N22 N 0.60256(14) 0.14980(15) 1.0805(2) 0.1008(17) Uani 1 1 d .
O10 O 0.49254(12) 0.39262(15) 1.02341(16) 0.1138(15) Uani 1 1 d .
O18 O 0.64030(14) 0.27601(15) 1.28778(16) 0.1281(18) Uani 1 1 d .
O23 O 0.67039(13) 0.13464(14) 0.98347(15) 0.1195(16) Uani 1 1 d .
N20 N 0.62386(14) 0.22722(19) 1.19399(18) 0.1049(18) Uani 1 1 d .
C037 C 0.50890(15) 0.1994(2) 1.0295(2) 0.0821(17) Uani 1 1 d .
N39 N 0.41979(15) 0.2439(2) 1.0435(2) 0.115(2) Uani 1 1 d .
O25 O 0.70476(14) 0.27309(15) 1.18632(16) 0.1286(19) Uani 1 1 d .
O37 O 0.31384(11) 0.36842(17) 0.86137(14) 0.1159(16) Uani 1 1 d .
C041 C 0.58874(16) 0.3495(2) 0.88319(19) 0.0864(19) Uani 1 1 d .
N27 N 0.57291(14) 0.41122(14) 1.01673(16) 0.0954(16) Uani 1 1 d .
H27 H 0.5712 0.3886 1.0153 0.114 Uiso 1 1 calc R
N41 N 0.38496(15) 0.28315(19) 1.1575(2) 0.1063(19) Uani 1 1 d .
N10 N 0.68862(13) 0.18008(17) 1.07666(18) 0.1010(17) Uani 1 1 d .
O5 O 0.42396(13) 0.15143(18) 1.03703(16) 0.1228(17) Uani 1 1 d .
N12 N 0.67380(16) 0.1942(2) 0.9956(2) 0.113(2) Uani 1 1 d .
H12 H 0.6758 0.2094 1.0157 0.135 Uiso 1 1 calc R
N14 N 0.66331(15) 0.3598(2) 0.9493(2) 0.1096(19) Uani 1 1 d .
N32 N 0.53785(14) 0.22050(17) 1.1767(2) 0.0984(19) Uani 1 1 d .
C049 C 0.48509(16) 0.32465(18) 1.1030(3) 0.089(2) Uani 1 1 d .
C050 C 0.54926(17) 0.3016(2) 1.2245(2) 0.100(2) Uani 1 1 d .
C051 C 0.63302(16) 0.2319(2) 1.2354(2) 0.0882(19) Uani 1 1 d .
N38 N 0.43507(14) 0.18904(17) 1.09213(19) 0.1088(18) Uani 1 1 d .
H38 H 0.4376 0.2111 1.0975 0.131 Uiso 1 1 calc R
N30 N 0.55105(14) 0.33567(18) 1.20973(16) 0.0998(17) Uani 1 1 d .
H30 H 0.5517 0.3365 1.1826 0.120 Uiso 1 1 calc R
N19 N 0.63142(15) 0.29320(19) 1.21910(17) 0.1055(18) Uani 1 1 d .
H19 H 0.6272 0.2856 1.1940 0.127 Uiso 1 1 calc R
N49 N 0.23959(15) 0.2918(2) 0.9057(2) 0.118(2) Uani 1 1 d .
H49 H 0.2373 0.2764 0.8860 0.142 Uiso 1 1 calc R
C056 C 0.42306(17) 0.2129(3) 1.0259(2) 0.102(2) Uani 1 1 d .
O9 O 0.50325(13) 0.26469(13) 0.97678(15) 0.1163(16) Uani 1 1 d .
C058 C 0.69576(19) 0.1402(3) 1.1381(3) 0.113(2) Uani 1 1 d .
N24 N 0.58342(13) 0.24792(14) 0.93030(15) 0.0869(15) Uani 1 1 d .
H24 H 0.5843 0.2469 0.9574 0.104 Uiso 1 1 calc R
N44 N 0.32517(13) 0.28978(18) 0.90915(17) 0.0969(18) Uani 1 1 d .
N28 N 0.56572(14) 0.40139(16) 1.08710(19) 0.0970(17) Uani 1 1 d .
N25 N 0.58065(15) 0.30750(15) 0.93948(16) 0.0943(16) Uani 1 1 d .
C064 C 0.56215(16) 0.4132(2) 1.1286(3) 0.094(2) Uani 1 1 d .
N15 N 0.65460(13) 0.39420(14) 1.01126(19) 0.0954(17) Uani 1 1 d .
O36 O 0.32585(13) 0.3450(2) 1.02079(18) 0.1345(19) Uani 1 1 d .
C067 C 0.47668(18) 0.3198(3) 1.1459(3) 0.106(3) Uani 1 1 d .
N45 N 0.30620(16) 0.31213(19) 0.8363(2) 0.117(2) Uani 1 1 d .
H45 H 0.3048 0.2906 0.8446 0.140 Uiso 1 1 calc R
C069 C 0.62004(17) 0.1935(2) 1.18038(19) 0.094(2) Uani 1 1 d .
C070 C 0.59283(16) 0.3214(2) 0.8554(2) 0.0887(19) Uani 1 1 d .
H070 H 0.5971 0.3260 0.8271 0.106 Uiso 1 1 calc R
C071 C 0.49760(16) 0.3307(2) 1.0188(2) 0.098(2) Uani 1 1 d .
H071 H 0.5021 0.3320 0.9901 0.118 Uiso 1 1 calc R
C072 C 0.4926(2) 0.3606(2) 1.0404(2) 0.103(2) Uani 1 1 d .
C073 C 0.70021(19) 0.2043(3) 1.1456(3) 0.118(3) Uani 1 1 d .
O42 O 0.22132(14) 0.39852(19) 0.7717(2) 0.1331(18) Uani 1 1 d .
C075 C 0.59134(16) 0.38544(19) 0.8719(2) 0.0883(18) Uani 1 1 d .
C076 C 0.48671(18) 0.3568(2) 1.0840(3) 0.102(2) Uani 1 1 d .
C077 C 0.51478(15) 0.1759(2) 1.0647(2) 0.100(2) Uani 1 1 d .
O41 O 0.24847(13) 0.29588(17) 0.9776(2) 0.1224(17) Uani 1 1 d .
N36 N 0.46996(14) 0.28561(18) 1.1598(2) 0.1016(18) Uani 1 1 d .
H36 H 0.4690 0.2694 1.1408 0.122 Uiso 1 1 calc R
C080 C 0.49625(17) 0.2986(2) 1.0377(2) 0.104(2) Uani 1 1 d .
C081 C 0.70677(17) 0.1990(3) 1.1892(2) 0.106(2) Uani 1 1 d .
H081 H 0.7124 0.2179 1.2067 0.127 Uiso 1 1 calc R
C082 C 0.58369(19) 0.18676(18) 0.9404(2) 0.105(2) Uani 1 1 d .
C083 C 0.44004(18) 0.1669(3) 1.1256(2) 0.107(2) Uani 1 1 d .
C084 C 0.69508(17) 0.1741(2) 1.1194(2) 0.103(2) Uani 1 1 d .
C085 C 0.58496(15) 0.2800(2) 0.9134(2) 0.0880(19) Uani 1 1 d .
N40 N 0.40484(15) 0.30317(19) 1.0817(2) 0.114(2) Uani 1 1 d .
H40 H 0.4052 0.2823 1.0924 0.136 Uiso 1 1 calc R
O6 O 0.43063(14) 0.23734(19) 0.91309(17) 0.139(2) Uani 1 1 d .
O14 O 0.55872(19) 0.49342(18) 1.18963(19) 0.165(3) Uani 1 1 d .
N8 N 0.71975(15) 0.29401(19) 1.0787(2) 0.1085(19) Uani 1 1 d .
C090 C 0.54632(14) 0.2330(2) 1.2538(2) 0.093(2) Uani 1 1 d .
H090 H 0.5458 0.2093 1.2617 0.112 Uiso 1 1 calc R
C091 C 0.54351(18) 0.2442(2) 1.2099(2) 0.104(2) Uani 1 1 d .
C092 C 0.66150(19) 0.3921(3) 0.9664(3) 0.116(3) Uani 1 1 d .
C093 C 0.3902(2) 0.3412(3) 1.1891(3) 0.127(3) Uani 1 1 d .
H093 H 0.3925 0.3655 1.1853 0.152 Uiso 1 1 calc R
O3 O 0.38670(13) 0.34571(19) 1.2631(2) 0.1319(18) Uani 1 1 d .
O7 O 0.46461(12) 0.16233(13) 1.27523(17) 0.1151(15) Uani 1 1 d .
C096 C 0.46479(17) 0.2751(2) 1.2005(3) 0.094(2) Uani 1 1 d .
C097 C 0.51511(18) 0.1386(2) 1.0584(2) 0.103(2) Uani 1 1 d .
Cl12 Cl 0.63285(11) 0.06123(12) 0.90003(16) 0.2479(17) Uiso 1 1 d .
N46 N 0.29125(17) 0.25837(19) 0.7892(2) 0.124(2) Uani 1 1 d .
C100 C 0.67551(17) 0.1610(3) 1.00604(18) 0.103(3) Uani 1 1 d .
N50 N 0.22032(14) 0.29863(19) 0.8283(2) 0.112(2) Uani 1 1 d .
N16 N 0.65134(15) 0.42081(18) 1.0734(2) 0.115(2) Uani 1 1 d .
H16 H 0.6485 0.4000 1.0835 0.138 Uiso 1 1 calc R
C103 C 0.46138(16) 0.2187(2) 1.2398(2) 0.099(2) Uani 1 1 d .
H103 H 0.4634 0.2315 1.2648 0.119 Uiso 1 1 calc R
O13 O 0.54626(15) 0.37201(15) 1.26490(17) 0.1346(19) Uani 1 1 d .
O24 O 0.69020(15) 0.07920(18) 1.12679(17) 0.1306(18) Uani 1 1 d .
C107 C 0.32006(16) 0.32142(12) 0.9084(3) 0.099(3) Uani 1 1 d .
C108 C 0.50250(17) 0.2633(2) 1.0148(3) 0.0921(19) Uani 1 1 d .
C109 C 0.58320(16) 0.34017(19) 0.9261(2) 0.090(2) Uani 1 1 d .
O2 O 0.37610(13) 0.17660(17) 1.17126(18) 0.1216(19) Uani 1 1 d .
Cl10 Cl 0.69305(13) 0.04476(13) 0.94036(17) 0.2708(19) Uiso 1 1 d .
C113 C 0.45935(17) 0.2359(3) 1.2007(2) 0.105(2) Uani 1 1 d .
C114 C 0.59680(16) 0.1760(2) 1.0542(2) 0.094(2) Uani 1 1 d .
C115 C 0.59083(16) 0.2886(2) 0.8682(2) 0.0882(18) Uani 1 1 d .
H115 H 0.5931 0.2704 0.8487 0.106 Uiso 1 1 calc R
C116 C 0.58234(17) 0.39842(18) 0.9452(2) 0.0835(18) Uani 1 1 d .
O19 O 0.63503(13) 0.45724(17) 1.25549(17) 0.1245(16) Uani 1 1 d .
C118 C 0.23483(18) 0.3265(3) 0.8943(3) 0.109(2) Uani 1 1 d .
C119 C 0.38065(16) 0.2900(2) 1.2352(3) 0.097(2) Uani 1 1 d .
O4 O 0.39855(16) 0.36157(18) 1.10231(19) 0.141(2) Uani 1 1 d .
C122 C 0.52675(13) 0.16840(13) 1.13450(19) 0.092(2) Uani 1 1 d .
C123 C 0.60080(18) 0.2112(2) 1.0663(2) 0.107(2) Uani 1 1 d .
H123 H 0.5984 0.2297 1.0472 0.128 Uiso 1 1 calc R
O38 O 0.28334(15) 0.26233(19) 0.6615(3) 0.156(2) Uani 1 1 d .
N17 N 0.64292(16) 0.3968(2) 1.1486(2) 0.110(2) Uani 1 1 d .
C126 C 0.61194(18) 0.1880(3) 1.1342(2) 0.105(2) Uani 1 1 d .
C127 C 0.79628(18) 0.2823(4) 1.1334(3) 0.134(3) Uani 1 1 d .
C128 C 0.37646(18) 0.2738(3) 1.2742(3) 0.115(3) Uani 1 1 d .
H128 H 0.3763 0.2872 1.2988 0.138 Uiso 1 1 calc R
C129 C 0.2199(2) 0.3657(3) 0.7882(3) 0.128(3) Uani 1 1 d .
C130 C 0.55433(17) 0.3964(2) 1.1963(3) 0.099(2) Uani 1 1 d .
C132 C 0.63759(17) 0.2038(3) 1.2629(2) 0.108(2) Uani 1 1 d .
H132 H 0.6441 0.2079 1.2907 0.130 Uiso 1 1 calc R
N4 N 0.79064(16) 0.2496(3) 1.1170(2) 0.126(2) Uani 1 1 d .
C134 C 0.4169(2) 0.2739(3) 1.0191(3) 0.111(2) Uani 1 1 d .
O1 O 0.35598(15) 0.22080(15) 1.1353(2) 0.1365(18) Uani 1 1 d .
C136 C 0.50824(19) 0.1269(2) 1.0163(3) 0.124(3) Uani 1 1 d .
H136 H 0.5067 0.1029 1.0106 0.148 Uiso 1 1 calc R
C137 C 0.71390(18) 0.2992(2) 1.1193(3) 0.104(2) Uani 1 1 d .
N42 N 0.36827(14) 0.2055(2) 1.1666(2) 0.107(2) Uani 1 1 d .
Cl80 Cl 0.13462(16) 0.29997(16) 0.8628(2) 0.315(3) Uiso 1 1 d .
C140 C 0.29386(19) 0.2867(2) 0.7715(3) 0.112(3) Uani 1 1 d .
N7 N 0.73612(17) 0.2822(3) 1.0019(2) 0.129(2) Uani 1 1 d .
H7 H 0.7317 0.2676 1.0218 0.155 Uiso 1 1 calc R
C142 C 0.63864(18) 0.4389(3) 1.2194(3) 0.122(3) Uani 1 1 d .
C143 C 0.53390(17) 0.1866(3) 1.17713(17) 0.113(3) Uani 1 1 d .
C144 C 0.58073(17) 0.2175(2) 0.9104(2) 0.093(2) Uani 1 1 d .
C145 C 0.33936(18) 0.2366(3) 0.9495(3) 0.119(3) Uani 1 1 d .
C146 C 0.62338(18) 0.1655(2) 1.2067(2) 0.106(2) Uani 1 1 d .
H146 H 0.6195 0.1429 1.1963 0.128 Uiso 1 1 calc R
N13 N 0.66879(15) 0.2942(2) 0.9226(2) 0.109(2) Uani 1 1 d .
H13 H 0.6674 0.3016 0.9482 0.131 Uiso 1 1 calc R
C148 C 0.3033(2) 0.3485(3) 0.7742(3) 0.129(3) Uani 1 1 d .
H148 H 0.3064 0.3682 0.7913 0.155 Uiso 1 1 calc R
C149 C 0.4397(2) 0.1316(3) 1.1254(3) 0.127(3) Uani 1 1 d .
H149 H 0.4365 0.1202 1.0997 0.152 Uiso 1 1 calc R
C150 C 0.63830(17) 0.3828(2) 1.1868(3) 0.097(2) Uani 1 1 d .
O21 O 0.68308(17) 0.44974(18) 0.88109(17) 0.146(2) Uani 1 1 d .
C152 C 0.71474(18) 0.3335(2) 1.1377(3) 0.108(2) Uani 1 1 d .
H152 H 0.7111 0.3368 1.1664 0.129 Uiso 1 1 calc R
C153 C 0.6829(2) 0.1509(3) 1.0537(2) 0.109(2) Uani 1 1 d .
C154 C 0.66822(18) 0.2594(2) 0.9176(2) 0.097(2) Uani 1 1 d .
C155 C 0.7263(2) 0.3237(3) 1.0554(3) 0.116(3) Uani 1 1 d .
N18 N 0.63796(15) 0.3475(2) 1.18616(18) 0.1017(17) Uani 1 1 d .
C157 C 0.63362(15) 0.3299(3) 1.2240(2) 0.099(2) Uani 1 1 d .
C158 C 0.39079(17) 0.3149(2) 1.1539(3) 0.105(2) Uani 1 1 d .
C159 C 0.56839(18) 0.4249(2) 1.0581(3) 0.104(2) Uani 1 1 d .
C160 C 0.7881(2) 0.2210(3) 1.1405(3) 0.130(3) Uani 1 1 d .
C161 C 0.60856(17) 0.21700(19) 1.1087(3) 0.103(2) Uani 1 1 d .
H161 H 0.6113 0.2397 1.1192 0.124 Uiso 1 1 calc R
C162 C 0.70589(18) 0.2683(2) 1.1498(3) 0.107(2) Uani 1 1 d .
O15 O 0.58039(14) 0.45789(15) 0.97255(14) 0.1206(17) Uani 1 1 d .
C164 C 0.44878(17) 0.1840(3) 1.1648(3) 0.105(2) Uani 1 1 d .
C165 C 0.41034(17) 0.3058(3) 1.0367(3) 0.104(2) Uani 1 1 d .
C166 C 0.5497(2) 0.2588(3) 1.2815(2) 0.108(2) Uani 1 1 d .
H166 H 0.5504 0.2535 1.3101 0.130 Uiso 1 1 calc R
C167 C 0.6827(2) 0.1179(3) 1.0670(3) 0.130(3) Uani 1 1 d .
H167 H 0.6781 0.0994 1.0486 0.156 Uiso 1 1 calc R
C168 C 0.73330(19) 0.3170(3) 1.0105(3) 0.111(2) Uani 1 1 d .
C169 C 0.65545(18) 0.42316(13) 1.0301(3) 0.116(3) Uani 1 1 d .
C170 C 0.2390(2) 0.3545(3) 0.9188(3) 0.129(3) Uani 1 1 d .
H170 H 0.2429 0.3517 0.9476 0.155 Uiso 1 1 calc R
C171 C 0.22525(19) 0.3625(3) 0.8320(3) 0.116(3) Uani 1 1 d .
C172 C 0.62926(18) 0.3481(3) 1.2624(3) 0.108(2) Uani 1 1 d .
H172 H 0.6255 0.3359 1.2874 0.130 Uiso 1 1 calc R
C173 C 0.32985(16) 0.2910(2) 0.9875(3) 0.093(2) Uani 1 1 d .
C174 C 0.5624(2) 0.4489(3) 1.1365(3) 0.113(2) Uani 1 1 d .
O26 O 0.72439(14) 0.3943(2) 1.1263(2) 0.1414(19) Uani 1 1 d .
C176 C 0.4532(2) 0.1631(3) 1.2027(3) 0.110(2) Uani 1 1 d .
C177 C 0.7045(2) 0.1642(3) 1.2053(3) 0.126(3) Uani 1 1 d .
H177 H 0.7047 0.1611 1.2344 0.151 Uiso 1 1 calc R
C179 C 0.21466(18) 0.3033(3) 0.7861(3) 0.126(3) Uani 1 1 d .
Cl11 Cl 0.63309(12) 0.04134(13) 0.98570(16) 0.2623(18) Uiso 1 1 d .
C181 C 0.6036(2) 0.42852(19) 0.7704(3) 0.112(2) Uani 1 1 d .
H181 H 0.6242 0.4164 0.7640 0.134 Uiso 1 1 calc R
C182 C 0.2863(2) 0.2572(4) 0.7036(4) 0.131(3) Uani 1 1 d .
C183 C 0.33143(16) 0.27351(18) 0.9452(3) 0.097(2) Uani 1 1 d .
C184 C 0.7208(2) 0.3601(3) 1.1130(4) 0.125(3) Uani 1 1 d .
C185 C 0.6513(2) 0.4485(3) 1.1026(3) 0.138(4) Uani 1 1 d .
C186 C 0.52784(16) 0.1342(2) 1.1310(2) 0.111(3) Uani 1 1 d .
H186 H 0.5326 0.1208 1.1549 0.133 Uiso 1 1 calc R
C187 C 0.66283(18) 0.2408(3) 0.8812(3) 0.119(3) Uani 1 1 d .
H187 H 0.6611 0.2529 0.8556 0.143 Uiso 1 1 calc R
N47 N 0.27643(17) 0.2000(2) 0.8340(3) 0.136(3) Uani 1 1 d .
H47 H 0.2728 0.2214 0.8419 0.163 Uiso 1 1 calc R
O27 O 0.74873(17) 0.2842(3) 0.9283(2) 0.173(3) Uani 1 1 d .
C190 C 0.59119(16) 0.1664(2) 1.0087(2) 0.0856(18) Uani 1 1 d .
C191 C 0.73834(19) 0.3433(4) 0.9852(3) 0.130(3) Uani 1 1 d .
H191 H 0.7419 0.3383 0.9568 0.156 Uiso 1 1 calc R
C192 C 0.66896(17) 0.2079(2) 0.9539(2) 0.094(2) Uani 1 1 d .
C193 C 0.58763(17) 0.4100(2) 0.9028(3) 0.106(2) Uani 1 1 d .
H193 H 0.5885 0.4340 0.8965 0.127 Uiso 1 1 calc R
O11 O 0.52229(16) 0.08099(19) 1.08383(18) 0.144(2) Uani 1 1 d .
O43 O 0.20441(17) 0.2713(2) 0.7218(2) 0.158(3) Uani 1 1 d .
C196 C 0.2255(2) 0.3294(3) 0.8503(3) 0.120(3) Uani 1 1 d .
N51 N 0.20213(17) 0.2424(2) 0.7857(2) 0.128(2) Uani 1 1 d .
H51 H 0.1989 0.2463 0.8121 0.154 Uiso 1 1 calc R
C198 C 0.5522(2) 0.2921(3) 1.2692(2) 0.127(3) Uani 1 1 d .
H198 H 0.5557 0.3097 1.2893 0.153 Uiso 1 1 calc R
C199 C 0.37926(18) 0.2693(2) 1.1963(3) 0.109(3) Uani 1 1 d .
C200 C 0.6444(2) 0.4296(3) 1.1467(2) 0.119(3) Uani 1 1 d .
C201 C 0.42583(19) 0.2089(3) 0.9794(3) 0.126(3) Uani 1 1 d .
H201 H 0.4269 0.1866 0.9672 0.151 Uiso 1 1 calc R
C202 C 0.2835(2) 0.2262(4) 0.7212(4) 0.138(3) Uani 1 1 d .
H202 H 0.2789 0.2052 0.7070 0.165 Uiso 1 1 calc R
C203 C 0.57922(17) 0.4264(2) 0.9798(2) 0.100(2) Uani 1 1 d .
C204 C 0.6619(2) 0.4529(3) 1.0113(3) 0.137(3) Uani 1 1 d .
H204 H 0.6617 0.4736 1.0271 0.164 Uiso 1 1 calc R
C205 C 0.7270(2) 0.3589(3) 1.0699(4) 0.118(3) Uani 1 1 d .
C206 C 0.74784(19) 0.2070(4) 0.9285(3) 0.144(3) Uani 1 1 d .
H206 H 0.7459 0.2166 0.9015 0.173 Uiso 1 1 calc R
C207 C 0.47323(17) 0.3502(3) 1.1682(3) 0.114(3) Uani 1 1 d .
H207 H 0.4679 0.3477 1.1965 0.137 Uiso 1 1 calc R
C208 C 0.30007(19) 0.3170(3) 0.7900(3) 0.115(3) Uani 1 1 d .
O34 O 0.35899(17) 0.2303(2) 0.8822(2) 0.141(2) Uani 1 1 d .
N48 N 0.25978(16) 0.2262(2) 0.9102(3) 0.120(2) Uani 1 1 d .
C211 C 0.2324(2) 0.3929(3) 0.8564(3) 0.139(3) Uani 1 1 d .
H211 H 0.2339 0.4150 0.8436 0.167 Uiso 1 1 calc R
C212 C 0.40888(16) 0.3374(2) 1.0137(3) 0.116(3) Uani 1 1 d .
H212 H 0.4051 0.3591 1.0267 0.139 Uiso 1 1 calc R
C213 C 0.2540(2) 0.2403(4) 0.9472(4) 0.144(4) Uani 1 1 d .
C214 C 0.5666(2) 0.4727(2) 1.1035(3) 0.130(3) Uani 1 1 d .
H214 H 0.5671 0.4968 1.1091 0.156 Uiso 1 1 calc R
N824 N 0.1630(2) 0.3326(5) 0.9603(3) 0.176(4) Uani 1 1 d .
H824 H 0.1562 0.3330 0.9345 0.211 Uiso 1 1 calc R
C216 C 0.46036(19) 0.1826(3) 1.2402(3) 0.113(2) Uani 1 1 d .
C217 C 0.6773(2) 0.3862(3) 0.8857(3) 0.131(3) Uani 1 1 d .
H217 H 0.6838 0.3838 0.8578 0.158 Uiso 1 1 calc R
C218 C 0.3136(2) 0.3354(2) 0.8679(3) 0.116(3) Uani 1 1 d .
C219 C 0.57989(17) 0.1541(2) 0.9266(2) 0.109(2) Uani 1 1 d .
H219 H 0.5749 0.1502 0.8982 0.131 Uiso 1 1 calc R
N556 N 0.1679(2) 0.2734(6) 0.9484(4) 0.166(5) Uani 1 1 d .
O35 O 0.33898(18) 0.1839(2) 0.9107(2) 0.157(2) Uani 1 1 d .
C223 C 0.2890(2) 0.2298(3) 0.7699(5) 0.155(5) Uani 1 1 d .
C224 C 0.39919(18) 0.3297(3) 1.1083(3) 0.116(3) Uani 1 1 d .
C225 C 0.38605(18) 0.3257(3) 1.2269(3) 0.114(3) Uani 1 1 d .
C226 C 0.4209(2) 0.2710(3) 0.9751(3) 0.126(3) Uani 1 1 d .
N6 N 0.75658(16) 0.2137(3) 1.0025(2) 0.127(2) Uani 1 1 d .
C228 C 0.50338(16) 0.1865(2) 0.9900(2) 0.099(2) Uani 1 1 d .
H228 H 0.4994 0.2020 0.9677 0.119 Uiso 1 1 calc R
C229 C 0.4136(2) 0.3344(3) 0.9683(3) 0.119(3) Uani 1 1 d .
H229 H 0.4129 0.3546 0.9516 0.143 Uiso 1 1 calc R
C231 C 0.32048(18) 0.34405(18) 0.9443(3) 0.114(3) Uani 1 1 d .
H231 H 0.3178 0.3684 0.9420 0.137 Uiso 1 1 calc R
C232 C 0.5978(2) 0.4279(2) 0.81752(19) 0.122(3) Uani 1 1 d .
H23A H 0.6148 0.4411 0.8322 0.147 Uiso 1 1 calc R
H23B H 0.5768 0.4386 0.8238 0.147 Uiso 1 1 calc R
C233 C 0.63547(15) 0.2668(3) 1.2517(3) 0.103(2) Uani 1 1 d .
C234 C 0.42671(19) 0.1812(3) 1.0515(2) 0.107(2) Uani 1 1 d .
C235 C 0.6697(2) 0.3556(3) 0.9082(2) 0.112(3) Uani 1 1 d .
C237 C 0.37255(19) 0.2378(3) 1.2764(3) 0.131(3) Uani 1 1 d .
H237 H 0.3707 0.2269 1.3026 0.157 Uiso 1 1 calc R
Cl82 Cl 0.0695(2) 0.3064(2) 0.8317(2) 0.360(3) Uiso 1 1 d .
C239 C 0.33519(18) 0.2718(3) 1.0249(3) 0.112(2) Uani 1 1 d .
H239 H 0.3360 0.2844 1.0500 0.134 Uiso 1 1 calc R
C240 C 0.32528(18) 0.3273(2) 0.9837(3) 0.102(2) Uani 1 1 d .
C241 C 0.4769(2) 0.3858(3) 1.1533(3) 0.132(3) Uani 1 1 d .
H241 H 0.4760 0.4058 1.1704 0.159 Uiso 1 1 calc R
C242 C 0.7594(2) 0.1803(3) 1.0061(3) 0.118(3) Uani 1 1 d .
Cl81 Cl 0.12249(18) 0.31797(19) 0.7781(3) 0.351(3) Uiso 1 1 d .
C244 C 0.2742(2) 0.1751(3) 0.8653(5) 0.143(4) Uani 1 1 d .
C245 C 0.48194(16) 0.3865(2) 1.1109(3) 0.114(3) Uani 1 1 d .
H245 H 0.4823 0.4086 1.0981 0.137 Uiso 1 1 calc R
C246 C 0.7878(3) 0.2560(5) 1.2053(4) 0.161(5) Uani 1 1 d .
O29 O 0.78156(19) 0.1582(2) 1.1398(3) 0.170(3) Uani 1 1 d .
C248 C 0.5589(2) 0.4567(3) 1.1809(3) 0.126(3) Uani 1 1 d .
C250 C 0.7020(2) 0.1356(3) 1.1806(3) 0.134(3) Uani 1 1 d .
H250 H 0.7045 0.1130 1.1919 0.161 Uiso 1 1 calc R
C251 C 0.7494(2) 0.2304(4) 0.9634(3) 0.144(4) Uani 1 1 d .
C252 C 0.66266(15) 0.18685(18) 0.9179(2) 0.091(2) Uani 1 1 d .
H252 H 0.6605 0.1624 0.9189 0.109 Uiso 1 1 calc R
N3 N 0.8056(2) 0.3044(3) 1.0665(3) 0.153(3) Uani 1 1 d .
H3 H 0.8027 0.2829 1.0584 0.184 Uiso 1 1 calc R
C254 C 0.4888(2) 0.1497(2) 1.3428(2) 0.114(2) Uani 1 1 d .
H254 H 0.4713 0.1329 1.3487 0.137 Uiso 1 1 calc R
C255 C 0.2472(2) 0.2801(3) 0.9429(4) 0.120(3) Uani 1 1 d .
N5 N 0.77322(16) 0.1897(2) 1.0772(3) 0.134(2) Uani 1 1 d .
H5 H 0.7731 0.2108 1.0671 0.160 Uiso 1 1 calc R
C258 C 0.7869(2) 0.2235(3) 1.1876(3) 0.135(3) Uani 1 1 d .
H258 H 0.7856 0.2033 1.2042 0.162 Uiso 1 1 calc R
C259 C 0.37138(18) 0.2174(2) 1.2401(3) 0.116(3) Uani 1 1 d .
H259 H 0.3693 0.1929 1.2416 0.140 Uiso 1 1 calc R
O28 O 0.74533(17) 0.1489(2) 0.8990(3) 0.175(3) Uani 1 1 d .
C261 C 0.64245(19) 0.4544(3) 1.1797(3) 0.127(3) Uani 1 1 d .
H261 H 0.6436 0.4787 1.1754 0.152 Uiso 1 1 calc R
C262 C 0.5520(2) 0.3679(2) 1.2271(3) 0.112(3) Uani 1 1 d .
C263 C 0.55203(18) 0.4298(2) 1.2100(2) 0.105(2) Uani 1 1 d .
H263 H 0.5461 0.4349 1.2376 0.126 Uiso 1 1 calc R
C264 C 0.6697(2) 0.4246(3) 0.9460(3) 0.118(3) Uani 1 1 d .
C265 C 0.37338(17) 0.2341(3) 1.2021(2) 0.114(3) Uani 1 1 d .
C266 C 0.6306(2) 0.3830(4) 1.2619(3) 0.134(3) Uani 1 1 d .
H266 H 0.6289 0.3953 1.2872 0.161 Uiso 1 1 calc R
O20 O 0.65464(17) 0.47914(18) 1.09751(16) 0.142(2) Uani 1 1 d .
C268 C 0.79274(19) 0.2888(4) 1.1813(4) 0.140(4) Uani 1 1 d .
C269 C 0.42672(18) 0.2392(3) 0.9543(3) 0.108(3) Uani 1 1 d .
C271 C 0.8057(2) 0.3472(4) 1.1293(4) 0.150(4) Uani 1 1 d .
H271 H 0.8099 0.3669 1.1127 0.180 Uiso 1 1 calc R
C272 C 0.2905(2) 0.2906(3) 0.7226(3) 0.123(3) Uani 1 1 d .
C273 C 0.58882(19) 0.1316(2) 0.9967(3) 0.115(2) Uani 1 1 d .
H273 H 0.5909 0.1134 1.0163 0.138 Uiso 1 1 calc R
C274 C 0.49293(19) 0.3986(2) 0.9788(2) 0.107(2) Uani 1 1 d .
H27A H 0.4753 0.3853 0.9655 0.129 Uiso 1 1 calc R
H27B H 0.5135 0.3902 0.9675 0.129 Uiso 1 1 calc R
C275 C 0.58325(18) 0.1246(2) 0.9543(3) 0.108(2) Uani 1 1 d .
H275 H 0.5817 0.1015 0.9443 0.130 Uiso 1 1 calc R
O30 O 0.78780(19) 0.2645(3) 1.2449(3) 0.174(3) Uani 1 1 d .
C277 C 0.8020(2) 0.3142(4) 1.1118(5) 0.155(4) Uani 1 1 d .
C278 C 0.4442(2) 0.1098(2) 1.1634(3) 0.120(3) Uani 1 1 d .
H278 H 0.4426 0.0853 1.1621 0.144 Uiso 1 1 calc R
C279 C 0.21310(19) 0.3381(3) 0.7656(3) 0.121(3) Uani 1 1 d .
H279 H 0.2074 0.3403 0.7372 0.145 Uiso 1 1 calc R
C280 C 0.5164(2) 0.1305(3) 1.3219(3) 0.141(3) Uani 1 1 d .
H28A H 0.5239 0.1116 1.3398 0.211 Uiso 1 1 calc R
H28B H 0.5342 0.1466 1.3170 0.211 Uiso 1 1 calc R
H28C H 0.5090 0.1210 1.2954 0.211 Uiso 1 1 calc R
C281 C 0.33928(18) 0.2360(3) 1.0273(3) 0.127(3) Uani 1 1 d .
H281 H 0.3402 0.2242 1.0531 0.153 Uiso 1 1 calc R
C282 C 0.7255(2) 0.4028(2) 1.1716(3) 0.125(3) Uani 1 1 d .
H28D H 0.7414 0.3878 1.1857 0.150 Uiso 1 1 calc R
H28E H 0.7042 0.3983 1.1839 0.150 Uiso 1 1 calc R
C283 C 0.52176(18) 0.1163(3) 1.0910(3) 0.117(3) Uani 1 1 d .
C284 C 0.6895(2) 0.1117(3) 1.1099(3) 0.114(2) Uani 1 1 d .
N52 N 0.1914(2) 0.1939(3) 0.8431(6) 0.175(4) Uani 1 1 d .
O39 O 0.28498(15) 0.16634(19) 0.7761(2) 0.150(2) Uani 1 1 d .
C287 C 0.66002(19) 0.2058(2) 0.8817(2) 0.106(2) Uani 1 1 d .
H287 H 0.6561 0.1940 0.8564 0.127 Uiso 1 1 calc R
C288 C 0.6758(2) 0.4175(3) 0.9014(3) 0.127(3) Uani 1 1 d .
C289 C 0.7457(2) 0.2682(3) 0.9627(5) 0.135(4) Uani 1 1 d .
C290 C 0.6695(2) 0.4551(2) 0.9668(3) 0.133(3) Uani 1 1 d .
H290 H 0.6740 0.4765 0.9537 0.160 Uiso 1 1 calc R
N816 N 0.0070(2) 0.2358(7) 0.8741(4) 0.192(6) Uani 1 1 d D
C292 C 0.5004(3) 0.1671(3) 1.3855(2) 0.149(3) Uani 1 1 d .
H29A H 0.5080 0.1491 1.4045 0.224 Uiso 1 1 calc R
H29B H 0.4824 0.1795 1.3979 0.224 Uiso 1 1 calc R
H29C H 0.5179 0.1834 1.3801 0.224 Uiso 1 1 calc R
N62 N -0.0799(2) 0.2411(6) 0.8657(4) 0.186(5) Uani 1 1 d .
C295 C 0.8201(3) 0.3113(5) 0.9970(5) 0.156(5) Uani 1 1 d .
C296 C 0.63468(17) 0.4024(3) 1.2234(3) 0.109(2) Uani 1 1 d .
C297 C 0.7968(2) 0.3219(4) 1.1982(4) 0.153(4) Uani 1 1 d .
H297 H 0.7953 0.3251 1.2272 0.184 Uiso 1 1 calc R
O31 O 0.8154(2) 0.3633(3) 1.0426(3) 0.183(4) Uani 1 1 d .
C299 C 0.7331(2) 0.3856(3) 1.0408(4) 0.140(3) Uani 1 1 d .
H299 H 0.7332 0.4087 1.0507 0.168 Uiso 1 1 calc R
O300 O -0.0362(2) 0.2931(3) 0.6798(4) 0.221(4) Uani 1 1 d .
C301 C 0.2512(2) 0.2193(3) 0.9845(3) 0.138(4) Uani 1 1 d .
H301 H 0.2452 0.2297 1.0098 0.166 Uiso 1 1 calc R
C302 C 0.5700(2) 0.4614(3) 1.0644(2) 0.130(3) Uani 1 1 d .
H302 H 0.5734 0.4769 1.0421 0.156 Uiso 1 1 calc R
C303 C 0.2845(2) 0.2325(4) 0.6343(4) 0.174(4) Uani 1 1 d .
H30A H 0.3012 0.2166 0.6452 0.209 Uiso 1 1 calc R
H30B H 0.2919 0.2406 0.6068 0.209 Uiso 1 1 calc R
C304 C 0.3018(2) 0.3508(3) 0.7314(4) 0.134(3) Uani 1 1 d .
H304 H 0.3054 0.3728 0.7193 0.161 Uiso 1 1 calc R
C305 C 0.47508(19) 0.1794(2) 1.3140(3) 0.119(3) Uani 1 1 d .
H30C H 0.4568 0.1911 1.3273 0.143 Uiso 1 1 calc R
H30D H 0.4919 0.1968 1.3083 0.143 Uiso 1 1 calc R
C307 C 0.7389(2) 0.3804(4) 0.9982(4) 0.145(4) Uani 1 1 d .
H307 H 0.7428 0.3989 0.9796 0.174 Uiso 1 1 calc R
C308 C 0.4360(3) 0.2061(3) 0.8911(3) 0.159(4) Uani 1 1 d .
H30E H 0.4150 0.1949 0.8853 0.190 Uiso 1 1 calc R
H30F H 0.4487 0.1902 0.9088 0.190 Uiso 1 1 calc R
C310 C 0.5763(2) 0.4120(2) 0.7467(2) 0.127(3) Uani 1 1 d .
H31A H 0.5811 0.4122 0.7171 0.191 Uiso 1 1 calc R
H31B H 0.5565 0.4249 0.7517 0.191 Uiso 1 1 calc R
H31C H 0.5737 0.3880 0.7560 0.191 Uiso 1 1 calc R
N710 N -0.0605(2) 0.1882(5) 0.8163(5) 0.229(6) Uani 1 1 d .
C312 C 0.2042(3) 0.1982(6) 0.7272(5) 0.201(7) Uani 1 1 d .
H312 H 0.2051 0.2145 0.7053 0.242 Uiso 1 1 calc R
C313 C 0.8028(3) 0.3501(4) 1.1733(5) 0.171(5) Uani 1 1 d .
H313 H 0.8052 0.3722 1.1857 0.205 Uiso 1 1 calc R
C314 C 0.2373(2) 0.3894(3) 0.9002(3) 0.128(3) Uani 1 1 d .
H314 H 0.2395 0.4094 0.9171 0.153 Uiso 1 1 calc R
N2 N 0.8239(2) 0.2788(4) 0.9950(3) 0.148(3) Uani 1 1 d .
C316 C 0.45072(17) 0.1262(3) 1.1999(3) 0.106(2) Uani 1 1 d .
H316 H 0.4537 0.1128 1.2243 0.127 Uiso 1 1 calc R
N61 N 0.1344(3) 0.3158(6) 0.6851(4) 0.211(6) Uani 1 1 d D
C318 C -0.0737(3) 0.2069(7) 0.9275(6) 0.244(9) Uani 1 1 d .
H318 H -0.0756 0.1837 0.9365 0.292 Uiso 1 1 calc R
O604 O 0.82896(17) 0.3394(4) 0.8824(3) 0.199(3) Uani 1 1 d .
C321 C 0.2569(2) 0.1862(4) 0.9828(5) 0.162(5) Uani 1 1 d .
C322 C 0.2629(2) 0.1677(4) 0.9415(5) 0.158(5) Uani 1 1 d .
C323 C -0.0171(3) 0.3251(8) 0.8080(6) 0.204(9) Uani 1 1 d D
N43 N 0.34726(19) 0.2146(3) 0.9100(3) 0.129(3) Uani 1 1 d .
C325 C 0.7552(3) 0.1579(4) 0.9705(5) 0.157(4) Uani 1 1 d .
C326 C 0.5037(2) 0.1518(2) 0.9828(3) 0.114(2) Uani 1 1 d .
H326 H 0.5009 0.1436 0.9553 0.136 Uiso 1 1 calc R
C327 C 0.1663(3) 0.2987(7) 0.9724(6) 0.177(6) Uani 1 1 d .
C328 C 0.6396(3) 0.4956(3) 1.2517(3) 0.157(4) Uani 1 1 d .
H32A H 0.6230 0.5061 1.2336 0.188 Uiso 1 1 calc R
H32B H 0.6611 0.5013 1.2410 0.188 Uiso 1 1 calc R
C329 C 0.2645(2) 0.1923(4) 0.9052(4) 0.131(3) Uani 1 1 d .
C330 C 0.8316(3) 0.2837(5) 0.9176(5) 0.189(6) Uani 1 1 d .
C331 C 0.2759(2) 0.1386(4) 0.8617(4) 0.155(4) Uani 1 1 d .
H331 H 0.2780 0.1284 0.8351 0.186 Uiso 1 1 calc R
O33 O 0.85433(19) 0.2166(2) 1.0211(3) 0.181(3) Uani 1 1 d .
N60 N 0.1362(4) 0.3735(7) 0.7055(5) 0.263(9) Uani 1 1 d D
C334 C 0.2227(2) 0.4028(3) 0.7254(3) 0.139(3) Uani 1 1 d .
H33A H 0.2011 0.3994 0.7130 0.167 Uiso 1 1 calc R
H33B H 0.2375 0.3856 0.7134 0.167 Uiso 1 1 calc R
O802 O -0.1205(3) 0.1675(6) 0.7299(6) 0.281(8) Uani 1 1 d .
C336 C 0.0454(3) 0.2929(4) 0.6843(5) 0.182(4) Uiso 1 1 d D
C337 C 0.7808(2) 0.1851(3) 1.1212(5) 0.136(4) Uani 1 1 d .
C338 C -0.1091(5) 0.3115(7) 0.7546(12) 0.246(13) Uani 1 1 d .
O40 O 0.2546(2) 0.1628(2) 1.0149(3) 0.180(3) Uani 1 1 d .
C340 C 0.63244(19) 0.1698(2) 1.2488(3) 0.115(2) Uani 1 1 d .
H340 H 0.6349 0.1505 1.2668 0.138 Uiso 1 1 calc R
C341 C 0.41898(18) 0.3030(4) 0.9506(4) 0.139(4) Uani 1 1 d .
H341 H 0.4215 0.3018 0.9214 0.167 Uiso 1 1 calc R
C342 C 0.5353(3) 0.0593(2) 1.1160(3) 0.177(5) Uani 1 1 d .
H34A H 0.5515 0.0723 1.1324 0.212 Uiso 1 1 calc R
H34B H 0.5180 0.0519 1.1349 0.212 Uiso 1 1 calc R
C343 C 0.4524(3) 0.2111(3) 0.8527(3) 0.160(4) Uani 1 1 d .
H343 H 0.4391 0.2259 0.8339 0.191 Uiso 1 1 calc R
C344 C 0.6797(3) 0.0491(3) 1.1006(3) 0.158(4) Uani 1 1 d .
H34C H 0.6960 0.0428 1.0798 0.190 Uiso 1 1 calc R
H34D H 0.6588 0.0534 1.0866 0.190 Uiso 1 1 calc R
C345 C 0.3910(3) 0.3833(3) 1.2609(3) 0.147(3) Uani 1 1 d .
H34E H 0.3749 0.3933 1.2416 0.176 Uiso 1 1 calc R
H34F H 0.4126 0.3887 1.2503 0.176 Uiso 1 1 calc R
C346 C 0.8143(3) 0.3317(6) 1.0361(5) 0.166(5) Uani 1 1 d .
N552 N 0.1739(2) 0.2217(4) 0.9273(5) 0.171(5) Uani 1 1 d .
H552 H 0.1762 0.2334 0.9043 0.205 Uiso 1 1 calc R
C348 C 0.1279(2) 0.2928(8) 0.6520(7) 0.239(10) Uani 1 1 d D
C349 C 0.3871(3) 0.3990(2) 1.3040(3) 0.140(3) Uani 1 1 d .
H349 H 0.4049 0.3898 1.3217 0.168 Uiso 1 1 calc R
C350 C 0.8219(2) 0.3378(5) 0.9596(6) 0.186(5) Uani 1 1 d .
H350 H 0.8195 0.3620 0.9625 0.223 Uiso 1 1 calc R
C351 C 0.7659(3) 0.1607(6) 1.0488(5) 0.175(5) Uani 1 1 d .
C352 C -0.0571(5) 0.1654(7) 0.7835(8) 0.208(7) Uani 1 1 d .
C353 C 0.7490(2) 0.1716(3) 0.9323(4) 0.130(3) Uani 1 1 d .
N813 N -0.0450(4) 0.2191(7) 0.7482(6) 0.225(9) Uani 1 1 d .
C355 C 0.6982(4) 0.4846(3) 0.8203(4) 0.175(4) Uani 1 1 d .
H355 H 0.6783 0.4990 0.8225 0.210 Uiso 1 1 calc R
C356 C 0.4890(3) 0.4356(3) 0.9695(3) 0.145(3) Uani 1 1 d .
H356 H 0.5059 0.4487 0.9853 0.174 Uiso 1 1 calc R
O551 O 0.1785(2) 0.1652(3) 0.9513(4) 0.244(5) Uani 1 1 d .
C361 C 0.3421(2) 0.2182(3) 0.9886(3) 0.125(3) Uani 1 1 d .
H361 H 0.3457 0.1940 0.9885 0.149 Uiso 1 1 calc R
C362 C -0.0732(2) 0.2118(7) 0.8832(4) 0.185(6) Uani 1 1 d .
C363 C 0.1665(4) 0.2444(6) 0.9562(6) 0.173(7) Uani 1 1 d .
C364 C -0.0829(3) 0.2700(6) 0.8937(11) 0.210(8) Uani 1 1 d .
C365 C 0.8273(3) 0.3217(6) 0.9227(5) 0.169(5) Uani 1 1 d .
C366 C 0.5499(4) 0.0294(4) 1.0974(5) 0.206(5) Uani 1 1 d .
H366 H 0.5325 0.0154 1.0841 0.248 Uiso 1 1 calc R
C367 C 0.1973(4) 0.1472(8) 0.7882(10) 0.238(15) Uani 1 1 d .
C368 C 0.2025(3) 0.2071(4) 0.7718(7) 0.188(7) Uani 1 1 d .
C369 C 0.7324(3) 0.4485(3) 1.2277(4) 0.196(5) Uani 1 1 d .
H36A H 0.7364 0.4730 1.2335 0.295 Uiso 1 1 calc R
H36B H 0.7484 0.4343 1.2422 0.295 Uiso 1 1 calc R
H36C H 0.7109 0.4422 1.2372 0.295 Uiso 1 1 calc R
N717 N -0.0107(3) 0.2939(5) 0.8304(6) 0.242(7) Uani 1 1 d .
C372 C -0.1258(3) 0.2102(6) 0.6617(9) 0.276(11) Uani 1 1 d D
H372 H -0.1276 0.1858 0.6615 0.331 Uiso 1 1 calc R
O712 O -0.1017(3) 0.3590(5) 0.8032(4) 0.240(5) Uani 1 1 d .
C374 C 0.4998(3) 0.5331(4) 1.1960(4) 0.226(6) Uani 1 1 d .
H37A H 0.4766 0.5354 1.1997 0.339 Uiso 1 1 calc R
H37B H 0.5040 0.5216 1.1695 0.339 Uiso 1 1 calc R
H37C H 0.5097 0.5561 1.1960 0.339 Uiso 1 1 calc R
C375 C 0.1961(3) 0.1818(3) 0.8016(8) 0.190(8) Uani 1 1 d .
N718 N -0.0280(3) 0.2888(5) 0.7495(5) 0.203(6) Uani 1 1 d .
H718 H -0.0227 0.2750 0.7700 0.244 Uiso 1 1 calc R
N713 N -0.1125(3) 0.2784(7) 0.7482(4) 0.223(9) Uani 1 1 d .
C378 C 0.2542(3) 0.2118(3) 0.6276(3) 0.151(4) Uani 1 1 d .
H378 H 0.2501 0.1988 0.6537 0.182 Uiso 1 1 calc R
C804 C -0.1253(3) 0.2660(6) 0.6299(4) 0.219(10) Uani 1 1 d D
H804 H -0.1295 0.2806 0.6069 0.263 Uiso 1 1 calc R
C380 C 0.5765(3) 0.0351(3) 1.0646(4) 0.158(4) Uani 1 1 d .
H38A H 0.5826 0.0128 1.0526 0.238 Uiso 1 1 calc R
H38B H 0.5953 0.0458 1.0779 0.238 Uiso 1 1 calc R
H38C H 0.5684 0.0504 1.0427 0.238 Uiso 1 1 calc R
N992 N 0.1301(3) 0.2571(6) 0.6703(5) 0.202(6) Uani 1 1 d .
H992 H 0.1306 0.2561 0.6974 0.242 Uiso 1 1 calc R
C382 C 0.6917(3) 0.4460(3) 0.8349(3) 0.157(4) Uani 1 1 d .
H38D H 0.6738 0.4356 0.8189 0.189 Uiso 1 1 calc R
H38E H 0.7111 0.4315 0.8315 0.189 Uiso 1 1 calc R
N912 N 0.0396(4) 0.2155(5) 0.7382(5) 0.282(6) Uiso 1 1 d D
C384 C 0.1877(3) 0.1689(5) 0.8779(12) 0.285(14) Uani 1 1 d .
C385 C 0.0109(4) 0.2020(7) 0.8851(6) 0.231(10) Uani 1 1 d D
C386 C 0.1790(3) 0.1896(8) 0.9183(8) 0.227(9) Uani 1 1 d .
C389 C -0.0298(4) 0.3564(7) 0.7369(7) 0.220(9) Uani 1 1 d D
H389 H -0.0358 0.3572 0.7085 0.264 Uiso 1 1 calc R
C390 C 0.2350(4) 0.4408(4) 0.7164(4) 0.180(4) Uani 1 1 d .
H390 H 0.2189 0.4578 0.7269 0.216 Uiso 1 1 calc R
N988 N 0.1076(3) 0.1498(6) 0.8252(10) 0.283(9) Uani 1 1 d D
C392 C -0.0559(3) 0.1323(7) 0.7837(7) 0.217(7) Uani 1 1 d .
H392 H -0.0585 0.1206 0.8093 0.261 Uiso 1 1 calc R
C393 C 0.0059(5) 0.2667(7) 0.8948(6) 0.223(9) Uani 1 1 d D
C394 C 0.6058(3) 0.4691(2) 0.7558(3) 0.164(4) Uani 1 1 d .
H39A H 0.6238 0.4803 0.7701 0.246 Uiso 1 1 calc R
H39B H 0.5858 0.4809 0.7626 0.246 Uiso 1 1 calc R
H39C H 0.6091 0.4701 0.7258 0.246 Uiso 1 1 calc R
C395 C 0.1184(3) 0.1699(8) 0.7412(7) 0.203(7) Uani 1 1 d D
C396 C 0.4933(2) 0.4429(3) 0.9236(3) 0.155(4) Uani 1 1 d .
H39D H 0.4917 0.4679 0.9186 0.232 Uiso 1 1 calc R
H39E H 0.4765 0.4310 0.9077 0.232 Uiso 1 1 calc R
H39F H 0.5144 0.4347 0.9148 0.232 Uiso 1 1 calc R
C397 C 0.7693(3) 0.1278(5) 1.0557(7) 0.203(7) Uani 1 1 d .
H397 H 0.7754 0.1184 1.0818 0.244 Uiso 1 1 calc R
O707 O -0.0675(4) 0.2303(10) 1.0010(5) 0.41(2) Uani 1 1 d .
C399 C 0.1293(4) 0.3618(8) 0.6281(6) 0.234(10) Uani 1 1 d D
C400 C 0.6541(3) 0.0647(4) 0.9491(4) 0.209(5) Uani 1 1 d .
C401 C 0.2340(3) 0.1465(4) 1.0831(5) 0.186(5) Uani 1 1 d .
H401 H 0.2527 0.1306 1.0868 0.224 Uiso 1 1 calc R
C402 C -0.0143(3) 0.3571(9) 0.8220(6) 0.221(8) Uani 1 1 d D
C404 C 0.8403(4) 0.2266(5) 0.8805(7) 0.214(9) Uani 1 1 d .
H404 H 0.8422 0.2138 0.8556 0.257 Uiso 1 1 calc R
C550 C 0.1946(4) 0.1294(8) 0.8200(10) 0.224(9) Uani 1 1 d .
C406 C -0.0084(4) 0.3775(11) 0.8736(7) 0.250(14) Uani 1 1 d .
C407 C 0.6352(4) 0.5089(2) 1.3054(4) 0.258(9) Uani 1 1 d D
H407 H 0.6172 0.4964 1.3190 0.310 Uiso 1 1 calc R
C408 C 0.2025(5) 0.1363(7) 0.7487(9) 0.224(10) Uani 1 1 d .
H408 H 0.2046 0.1124 0.7426 0.269 Uiso 1 1 calc R
C409 C 0.7395(3) 0.1668(4) 0.8586(3) 0.181(5) Uani 1 1 d .
H40A H 0.7592 0.1789 0.8496 0.217 Uiso 1 1 calc R
H40B H 0.7221 0.1840 0.8612 0.217 Uiso 1 1 calc R
C989 C 0.0920(4) 0.1481(9) 0.9477(11) 0.47(3) Uani 1 1 d D
H989 H 0.0952 0.1264 0.9347 0.562 Uiso 1 1 calc R
N631 N 0.0420(3) 0.2631(4) 0.7091(4) 0.237(5) Uiso 1 1 d D
C412 C -0.0659(3) 0.1768(7) 0.8605(6) 0.197(7) Uani 1 1 d .
N711 N -0.0929(3) 0.2989(4) 0.8290(8) 0.249(9) Uani 1 1 d .
H711 H -0.0887 0.2785 0.8184 0.299 Uiso 1 1 calc R
C414 C 0.7016(4) 0.1140(4) 0.8409(4) 0.237(7) Uani 1 1 d .
H41A H 0.7089 0.1032 0.8667 0.356 Uiso 1 1 calc R
H41B H 0.6950 0.0961 0.8211 0.356 Uiso 1 1 calc R
H41C H 0.6834 0.1293 0.8465 0.356 Uiso 1 1 calc R
C415 C 0.7588(4) 0.1954(4) 1.3251(4) 0.230(6) Uani 1 1 d .
H41D H 0.7378 0.1862 1.3330 0.345 Uiso 1 1 calc R
H41E H 0.7681 0.2083 1.3483 0.345 Uiso 1 1 calc R
H41F H 0.7730 0.1762 1.3178 0.345 Uiso 1 1 calc R
C416 C 0.5467(5) 0.5065(3) 1.2302(3) 0.201(6) Uani 1 1 d .
H41X H 0.5538 0.4903 1.2522 0.241 Uiso 1 1 calc R
H41Y H 0.5570 0.5291 1.2359 0.241 Uiso 1 1 calc R
O417 O 0.1314(4) 0.2279(5) 0.6119(5) 0.280(8) Uani 1 1 d .
C418 C -0.0024(3) 0.2986(9) 0.8759(6) 0.224(10) Uani 1 1 d D
C419 C -0.0476(4) 0.1826(9) 0.7421(9) 0.217(9) Uani 1 1 d .
C420 C -0.0902(4) 0.3341(7) 0.8863(9) 0.276(13) Uani 1 1 d .
H420 H -0.0919 0.3546 0.8702 0.331 Uiso 1 1 calc R
O421 O -0.1175(2) 0.3415(5) 0.6386(4) 0.264(6) Uani 1 1 d D
C422 C 0.1113(3) 0.2060(8) 0.8082(9) 0.249(11) Uani 1 1 d D
H422 H 0.1149 0.2253 0.7908 0.299 Uiso 1 1 calc R
O32 O 0.8320(3) 0.1757(4) 0.9900(3) 0.209(4) Uani 1 1 d .
C424 C 0.2954(2) 0.3236(3) 0.7053(3) 0.127(3) Uani 1 1 d .
H424 H 0.2944 0.3270 0.6762 0.152 Uiso 1 1 calc R
C425 C 0.2747(4) 0.1171(4) 0.8971(6) 0.204(6) Uani 1 1 d .
H425 H 0.2780 0.0930 0.8934 0.245 Uiso 1 1 calc R
N987 N 0.1225(3) 0.2010(5) 0.7191(8) 0.214(5) Uani 1 1 d D
O803 O -0.1405(3) 0.2153(4) 0.7673(4) 0.242(6) Uani 1 1 d .
C428 C 0.5147(3) 0.5106(4) 1.2330(4) 0.185(6) Uani 1 1 d .
H428 H 0.5041 0.4874 1.2335 0.222 Uiso 1 1 calc R
C429 C 0.2686(3) 0.1293(4) 0.9383(6) 0.175(5) Uani 1 1 d .
H429 H 0.2683 0.1144 0.9617 0.210 Uiso 1 1 calc R
C430 C 0.5060(3) 0.5321(3) 1.2760(3) 0.180(4) Uani 1 1 d .
H43A H 0.4828 0.5363 1.2770 0.269 Uiso 1 1 calc R
H43B H 0.5173 0.5543 1.2762 0.269 Uiso 1 1 calc R
H43C H 0.5126 0.5185 1.3002 0.269 Uiso 1 1 calc R
C432 C 0.7673(3) 0.4509(3) 1.1594(5) 0.230(7) Uani 1 1 d .
H43D H 0.7666 0.4473 1.1294 0.345 Uiso 1 1 calc R
H43E H 0.7839 0.4361 1.1717 0.345 Uiso 1 1 calc R
H43F H 0.7722 0.4752 1.1654 0.345 Uiso 1 1 calc R
C433 C 0.2584(3) 0.1851(3) 0.5932(4) 0.193(4) Uani 1 1 d .
H43G H 0.2763 0.1697 0.6002 0.290 Uiso 1 1 calc R
H43H H 0.2629 0.1970 0.5671 0.290 Uiso 1 1 calc R
H43I H 0.2387 0.1715 0.5901 0.290 Uiso 1 1 calc R
C434 C 0.7251(4) 0.5005(3) 0.8433(4) 0.228(7) Uani 1 1 d .
H43J H 0.7276 0.5245 0.8345 0.342 Uiso 1 1 calc R
H43K H 0.7448 0.4876 0.8376 0.342 Uiso 1 1 calc R
H43L H 0.7207 0.4997 0.8730 0.342 Uiso 1 1 calc R
O719 O -0.0111(4) 0.3996(6) 0.9017(14) 0.48(2) Uani 1 1 d .
N827 N 0.1478(3) 0.4086(6) 0.8345(7) 0.256(9) Uani 1 1 d .
C437 C 0.7347(3) 0.4416(3) 1.1777(4) 0.180(5) Uani 1 1 d .
H437 H 0.7180 0.4561 1.1637 0.216 Uiso 1 1 calc R
C439 C 0.7541(2) 0.1218(4) 0.9798(5) 0.166(5) Uani 1 1 d .
H439 H 0.7469 0.1070 0.9582 0.199 Uiso 1 1 calc R
C440 C -0.0897(7) 0.3024(14) 0.8714(7) 0.35(3) Uani 1 1 d .
N1 N 0.8395(3) 0.2074(4) 0.9892(6) 0.200(6) Uani 1 1 d .
C446 C -0.0816(4) 0.3003(5) 0.9586(8) 0.255(8) Uiso 1 1 d .
H446 H -0.0802 0.3015 0.9880 0.306 Uiso 1 1 calc R
C447 C 0.2045(3) 0.1263(4) 1.0600(4) 0.209(5) Uani 1 1 d .
H44A H 0.1973 0.1071 1.0773 0.313 Uiso 1 1 calc R
H44B H 0.2118 0.1174 1.0333 0.313 Uiso 1 1 calc R
H44C H 0.1867 0.1424 1.0554 0.313 Uiso 1 1 calc R
N485 N 0.0475(3) 0.3290(5) 0.6898(4) 0.239(5) Uiso 1 1 d .
C948 C 0.0264(3) 0.1170(5) 0.8545(8) 0.44(2) Uani 1 1 d D
C450 C 0.6766(4) 0.0173(3) 1.1403(7) 0.280(13) Uani 1 1 d .
H450 H 0.6607 0.0187 1.1632 0.336 Uiso 1 1 calc R
O451 O 0.1712(3) 0.3674(4) 1.0167(4) 0.315(8) Uani 1 1 d .
C452 C 0.1052(3) 0.2122(7) 0.8509(9) 0.223(7) Uani 1 1 d D
H452 H 0.1044 0.2352 0.8611 0.268 Uiso 1 1 calc R
C454 C 0.2429(2) 0.1773(3) 1.0545(5) 0.171(4) Uani 1 1 d .
H45A H 0.2239 0.1920 1.0495 0.205 Uiso 1 1 calc R
H45B H 0.2598 0.1915 1.0678 0.205 Uiso 1 1 calc R
N826 N 0.1564(3) 0.3875(6) 0.9052(6) 0.237(8) Uani 1 1 d .
C458 C -0.1127(4) 0.3369(6) 0.7161(9) 0.270(9) Uani 1 1 d .
H458 H -0.1112 0.3613 0.7186 0.324 Uiso 1 1 calc R
C459 C 0.2231(3) 0.1614(3) 1.1262(4) 0.183(4) Uani 1 1 d .
H45C H 0.2174 0.1423 1.1446 0.275 Uiso 1 1 calc R
H45D H 0.2044 0.1764 1.1221 0.275 Uiso 1 1 calc R
H45E H 0.2406 0.1747 1.1387 0.275 Uiso 1 1 calc R
C460 C 0.7288(4) 0.1350(4) 0.8227(5) 0.201(5) Uani 1 1 d .
H460 H 0.7476 0.1192 0.8195 0.241 Uiso 1 1 calc R
C461 C 0.7089(5) 0.4807(3) 0.7735(4) 0.263(8) Uani 1 1 d .
H46A H 0.7115 0.5037 0.7612 0.394 Uiso 1 1 calc R
H46B H 0.6926 0.4678 0.7580 0.394 Uiso 1 1 calc R
H46C H 0.7294 0.4683 0.7725 0.394 Uiso 1 1 calc R
C462 C 0.7546(6) 0.2202(6) 1.2864(5) 0.268(9) Uani 1 1 d .
H462 H 0.7471 0.2053 1.2629 0.322 Uiso 1 1 calc R
C463 C 0.1441(7) 0.4334(8) 0.7322(8) 0.265(12) Uani 1 1 d D
C464 C -0.0276(3) 0.3225(7) 0.7597(6) 0.193(8) Uani 1 1 d D
O465 O -0.0361(3) 0.1626(4) 0.6345(5) 0.291(6) Uani 1 1 d .
C467 C 0.0184(2) 0.1841(6) 0.8550(7) 0.81(6) Uani 1 1 d D
C468 C 0.1277(7) 0.2945(9) 0.6071(7) 0.322(17) Uani 1 1 d D
H468 H 0.1274 0.2766 0.5870 0.386 Uiso 1 1 calc R
C469 C 0.0218(3) 0.1508(5) 0.8691(7) 0.344(15) Uani 1 1 d D
C470 C 0.4575(3) 0.1760(3) 0.8330(4) 0.170(4) Uani 1 1 d .
H47A H 0.4678 0.1790 0.8061 0.254 Uiso 1 1 calc R
H47B H 0.4368 0.1645 0.8291 0.254 Uiso 1 1 calc R
H47C H 0.4713 0.1619 0.8511 0.254 Uiso 1 1 calc R
C472 C 0.3937(3) 0.4396(3) 1.2978(4) 0.189(5) Uani 1 1 d .
H47D H 0.4143 0.4428 1.2839 0.283 Uiso 1 1 calc R
H47E H 0.3944 0.4511 1.3248 0.283 Uiso 1 1 calc R
H47F H 0.3765 0.4497 1.2808 0.283 Uiso 1 1 calc R
C603 C 0.8014(4) 0.3931(6) 0.8622(7) 0.263(8) Uani 1 1 d D
H603 H 0.7985 0.3826 0.8341 0.315 Uiso 1 1 calc R
C474 C 0.2256(3) 0.2360(3) 0.6204(3) 0.174(4) Uani 1 1 d .
H47G H 0.2058 0.2223 0.6181 0.260 Uiso 1 1 calc R
H47H H 0.2287 0.2491 0.5947 0.260 Uiso 1 1 calc R
H47I H 0.2239 0.2521 0.6437 0.260 Uiso 1 1 calc R
C475 C 0.6713(2) 0.3196(3) 0.8924(3) 0.121(3) Uani 1 1 d .
C476 C 0.8379(3) 0.2283(6) 0.9546(4) 0.200(8) Uani 1 1 d .
C477 C 0.20649(18) 0.2700(3) 0.7604(5) 0.137(3) Uani 1 1 d .
C478 C 0.2836(2) 0.1961(4) 0.7917(4) 0.149(5) Uani 1 1 d .
C480 C 0.8362(2) 0.2596(6) 0.8794(4) 0.185(7) Uani 1 1 d .
H480 H 0.8359 0.2702 0.8529 0.222 Uiso 1 1 calc R
C481 C -0.0716(5) 0.2357(6) 0.964(2) 0.36(3) Uani 1 1 d .
C482 C 0.7866(3) 0.2360(5) 1.2729(6) 0.205(6) Uani 1 1 d .
H48A H 0.7982 0.2431 1.2984 0.246 Uiso 1 1 calc R
H48B H 0.7993 0.2170 1.2604 0.246 Uiso 1 1 calc R
C483 C 0.1477(8) 0.4377(10) 0.8086(11) 0.42(4) Uani 1 1 d D
C484 C 0.1282(4) 0.3313(9) 0.6022(7) 0.281(16) Uani 1 1 d D
H484 H 0.1277 0.3374 0.5738 0.337 Uiso 1 1 calc R
C485 C 0.0419(3) 0.2307(4) 0.7017(5) 0.212(5) Uiso 1 1 d D
C486 C -0.0391(3) 0.1868(9) 0.6673(6) 0.240(12) Uani 1 1 d .
C487 C 0.3283(3) 0.3841(4) 1.0227(4) 0.190(5) Uani 1 1 d D
H48C H 0.3482 0.3912 1.0374 0.228 Uiso 1 1 calc R
H48D H 0.3285 0.3940 0.9944 0.228 Uiso 1 1 calc R
O991 O 0.1430(4) 0.4669(6) 0.7289(6) 0.318(9) Uani 1 1 d .
C489 C -0.0184(3) 0.3930(6) 0.7977(6) 0.231(8) Uani 1 1 d D
H489 H -0.0174 0.4157 0.8089 0.277 Uiso 1 1 calc R
C490 C 0.1216(7) 0.1321(10) 0.6821(11) 0.36(2) Uani 1 1 d D
H490 H 0.1198 0.1102 0.6688 0.428 Uiso 1 1 calc R
C491 C 0.7265(3) 0.2477(4) 1.2942(3) 0.180(5) Uani 1 1 d .
H49A H 0.7243 0.2629 1.2700 0.270 Uiso 1 1 calc R
H49B H 0.7317 0.2616 1.3187 0.270 Uiso 1 1 calc R
H49C H 0.7062 0.2355 1.2985 0.270 Uiso 1 1 calc R
O709 O -0.0683(4) 0.1467(4) 0.8731(5) 0.245(6) Uani 1 1 d .
C494 C 0.4544(4) 0.4484(4) 0.9848(4) 0.231(7) Uani 1 1 d .
H49X H 0.4521 0.4733 0.9795 0.347 Uiso 1 1 calc R
H49Y H 0.4523 0.4441 1.0146 0.347 Uiso 1 1 calc R
H49Z H 0.4376 0.4358 0.9698 0.347 Uiso 1 1 calc R
C668 C 0.0894(4) 0.3504(7) 1.0224(7) 0.303(9) Uiso 1 1 d D
O496 O 0.1284(3) 0.4083(6) 0.5803(6) 0.277(6) Uani 1 1 d D
C503 C 0.0819(3) 0.2480(19) 1.0007(5) 0.55(4) Uani 1 1 d D
C501 C 0.1648(3) 0.2897(6) 1.0198(5) 0.199(7) Uani 1 1 d .
H501 H 0.1624 0.3064 1.0411 0.239 Uiso 1 1 calc R
C500 C 0.1688(4) 0.2273(6) 1.0011(8) 0.223(9) Uani 1 1 d .
H500 H 0.1708 0.2035 1.0082 0.268 Uiso 1 1 calc R
C502 C 0.1003(4) 0.1836(8) 0.8784(13) 0.310(18) Uani 1 1 d D
C505 C 0.1321(3) 0.3505(7) 0.6700(7) 0.235(8) Uani 1 1 d D
C509 C 0.1658(7) 0.4012(9) 0.9507(11) 0.62(5) Uani 1 1 d D
C504 C 0.0085(4) 0.1938(5) 0.9275(6) 0.239(9) Uani 1 1 d D
C507 C 0.1352(4) 0.4243(7) 0.6554(7) 0.35(2) Uani 1 1 d D
H507 H 0.1355 0.4484 0.6502 0.416 Uiso 1 1 calc R
C508 C 0.1571(4) 0.4180(6) 0.8785(8) 0.238(10) Uani 1 1 d D
O965 O 0.1900(6) 0.4874(4) 0.9574(8) 0.438(16) Uani 1 1 d .
C506 C 0.1379(5) 0.4094(8) 0.6972(7) 0.41(3) Uani 1 1 d D
N468 N 0.0780(3) 0.3342(4) 0.9593(5) 0.253(5) Uiso 1 1 d D
C600 C 0.8307(2) 0.2626(5) 0.9557(4) 0.182(7) Uani 1 1 d .
C601 C 0.8419(4) 0.2106(6) 0.9172(5) 0.256(11) Uani 1 1 d .
H601 H 0.8459 0.1864 0.9178 0.307 Uiso 1 1 calc R
C630 C 0.3554(3) 0.3897(2) 1.3258(3) 0.149(3) Uani 1 1 d .
H63A H 0.3555 0.3997 1.3537 0.224 Uiso 1 1 calc R
H63B H 0.3535 0.3645 1.3277 0.224 Uiso 1 1 calc R
H63C H 0.3373 0.3990 1.3098 0.224 Uiso 1 1 calc R
C611 C 0.4875(3) 0.2294(3) 0.8608(4) 0.177(4) Uani 1 1 d .
H61A H 0.4844 0.2526 0.8724 0.266 Uiso 1 1 calc R
H61B H 0.4989 0.2313 0.8345 0.266 Uiso 1 1 calc R
H61C H 0.5002 0.2154 0.8802 0.266 Uiso 1 1 calc R
C605 C 0.7624(2) 0.1060(3) 1.0172(5) 0.153(4) Uani 1 1 d .
H605 H 0.7638 0.0815 1.0187 0.183 Uiso 1 1 calc R
C638 C 0.1121(5) 0.1723(10) 0.7904(10) 0.38(3) Uani 1 1 d D
C602 C 0.8330(5) 0.3797(6) 0.8839(7) 0.295(10) Uani 1 1 d D
H60A H 0.8346 0.3881 0.9128 0.355 Uiso 1 1 calc R
H60B H 0.8523 0.3872 0.8686 0.355 Uiso 1 1 calc R
C639 C 0.0939(5) 0.1785(8) 0.9234(9) 0.293(19) Uani 1 1 d D
C634 C 0.2044(3) 0.1580(6) 0.7212(8) 0.212(8) Uani 1 1 d .
H634 H 0.2061 0.1496 0.6937 0.254 Uiso 1 1 calc R
O637 O 0.1962(3) 0.0870(4) 0.8167(7) 0.385(11) Uani 1 1 d .
C635 C 0.1892(3) 0.1292(5) 0.8644(9) 0.238(11) Uani 1 1 d .
H635 H 0.1869 0.1096 0.8817 0.286 Uiso 1 1 calc R
C607 C 0.6754(3) -0.0159(3) 1.1006(4) 0.201(5) Uani 1 1 d .
H60C H 0.6826 -0.0060 1.0743 0.302 Uiso 1 1 calc R
H60D H 0.6535 -0.0245 1.0975 0.302 Uiso 1 1 calc R
H60E H 0.6897 -0.0349 1.1087 0.302 Uiso 1 1 calc R
C636 C 0.1672(4) 0.2553(8) 1.0266(7) 0.233(12) Uani 1 1 d .
H636 H 0.1680 0.2495 1.0552 0.280 Uiso 1 1 calc R
C610 C 0.5659(3) 0.0060(3) 1.1348(3) 0.202(5) Uani 1 1 d .
H61D H 0.5728 -0.0163 1.1237 0.303 Uiso 1 1 calc R
H61E H 0.5499 0.0022 1.1564 0.303 Uiso 1 1 calc R
H61F H 0.5844 0.0182 1.1467 0.303 Uiso 1 1 calc R
C641 C 0.1322(4) 0.3997(7) 0.6244(9) 0.292(16) Uani 1 1 d D
C606 C 0.7228(4) 0.1524(4) 0.7813(3) 0.221(6) Uani 1 1 d .
H60X H 0.7424 0.1641 0.7724 0.332 Uiso 1 1 calc R
H60Y H 0.7055 0.1694 0.7839 0.332 Uiso 1 1 calc R
H60Z H 0.7167 0.1349 0.7607 0.332 Uiso 1 1 calc R
C633 C 0.2366(4) 0.4439(3) 0.6655(4) 0.207(5) Uani 1 1 d .
H63D H 0.2152 0.4399 0.6536 0.310 Uiso 1 1 calc R
H63E H 0.2515 0.4265 0.6549 0.310 Uiso 1 1 calc R
H63F H 0.2441 0.4670 0.6578 0.310 Uiso 1 1 calc R
C609 C 0.6276(5) 0.5426(5) 1.2983(6) 0.306(10) Uani 1 1 d .
H60F H 0.6244 0.5544 1.3248 0.458 Uiso 1 1 calc R
H60G H 0.6079 0.5439 1.2816 0.458 Uiso 1 1 calc R
H60H H 0.6452 0.5538 1.2834 0.458 Uiso 1 1 calc R
C631 C 0.2673(3) 0.3895(4) 1.0249(5) 0.246(8) Uani 1 1 d D
H63G H 0.2508 0.3988 1.0433 0.369 Uiso 1 1 calc R
H63H H 0.2638 0.3647 1.0210 0.369 Uiso 1 1 calc R
H63I H 0.2659 0.4012 0.9980 0.369 Uiso 1 1 calc R
C608 C 0.6693(3) 0.4973(3) 1.3243(3) 0.189(5) Uani 1 1 d D
H60I H 0.6684 0.4728 1.3323 0.284 Uiso 1 1 calc R
H60J H 0.6744 0.5114 1.3488 0.284 Uiso 1 1 calc R
H60K H 0.6860 0.5006 1.3035 0.284 Uiso 1 1 calc R
C632 C 0.3086(4) 0.4375(4) 1.0509(5) 0.265(8) Uani 1 1 d .
H63J H 0.3301 0.4404 1.0629 0.398 Uiso 1 1 calc R
H63K H 0.2928 0.4475 1.0697 0.398 Uiso 1 1 calc R
H63L H 0.3074 0.4493 1.0241 0.398 Uiso 1 1 calc R
C700 C -0.0773(3) 0.2642(11) 0.9383(6) 0.298(19) Uani 1 1 d .
C706 C -0.0435(6) 0.1256(11) 0.7049(12) 0.31(2) Uani 1 1 d .
H706 H -0.0388 0.1129 0.6806 0.368 Uiso 1 1 calc R
C704 C -0.1246(6) 0.2305(7) 0.6241(9) 0.320(16) Uani 1 1 d D
H704 H -0.1233 0.2202 0.5974 0.384 Uiso 1 1 calc R
O487 O 0.0758(3) 0.2480(4) 1.0392(4) 0.294(6) Uani 1 1 d D
C703 C -0.1199(3) 0.2809(6) 0.6700(6) 0.250(12) Uani 1 1 d D
C722 C 0.0797(4) 0.2128(6) 0.9847(5) 0.245(12) Uani 1 1 d D
C702 C -0.1035(6) 0.3291(8) 0.7972(9) 0.242(14) Uani 1 1 d .
C725 C 0.0857(4) 0.1489(6) 0.9900(10) 0.266(10) Uani 1 1 d D
H725 H 0.0868 0.1286 1.0066 0.319 Uiso 1 1 calc R
C724 C 0.0774(4) 0.1819(7) 1.0071(8) 0.38(3) Uani 1 1 d D
H724 H 0.0700 0.1828 1.0348 0.457 Uiso 1 1 calc R
C701 C -0.0876(4) 0.3327(4) 0.9362(6) 0.215(6) Uiso 1 1 d .
H701 H -0.0900 0.3535 0.9515 0.258 Uiso 1 1 calc R
C728 C -0.1168(4) 0.2648(7) 0.7100(8) 0.201(9) Uani 1 1 d D
C729 C -0.1188(6) 0.3773(6) 0.6453(8) 0.311(13) Uani 1 1 d .
H72A H -0.1003 0.3848 0.6626 0.373 Uiso 1 1 calc R
H72B H -0.1388 0.3835 0.6599 0.373 Uiso 1 1 calc R
C707 C -0.0505(4) 0.1110(8) 0.7450(7) 0.250(11) Uani 1 1 d .
H707 H -0.0519 0.0865 0.7472 0.300 Uiso 1 1 calc R
C716 C -0.0043(4) 0.3383(9) 0.8870(7) 0.255(10) Uani 1 1 d .
H716 H -0.0017 0.3391 0.9162 0.306 Uiso 1 1 calc R
C714 C 0.0110(4) 0.1597(9) 0.9447(6) 0.302(11) Uani 1 1 d .
C708 C -0.0521(8) 0.2056(7) 1.0350(12) 0.371(15) Uani 1 1 d .
C727 C 0.1169(4) 0.1352(7) 0.7250(12) 0.325(17) Uani 1 1 d D
H727 H 0.1130 0.1157 0.7421 0.390 Uiso 1 1 calc R
C720 C -0.0195(7) 0.4371(10) 0.9273(6) 0.369(18) Uani 1 1 d D
O815 O 0.0070(2) 0.2680(3) 0.9341(3) 0.235(5) Uani 1 1 d D
N801 N -0.1276(3) 0.1984(5) 0.7399(5) 0.182(6) Uani 1 1 d .
C806 C -0.0346(4) 0.2197(9) 0.6739(8) 0.295(15) Uani 1 1 d .
H806 H -0.0272 0.2341 0.6522 0.354 Uiso 1 1 calc R
C805 C -0.0406(4) 0.2340(9) 0.7131(11) 0.212(11) Uani 1 1 d .
C820 C 0.0484(3) 0.2451(4) 0.6389(5) 0.213(5) Uiso 1 1 d D
C810 C -0.0353(3) 0.2717(10) 0.7123(9) 0.235(10) Uani 1 1 d .
C824 C 0.1666(4) 0.3662(7) 0.9742(7) 0.270(12) Uani 1 1 d .
C800 C 0.0341(4) 0.1813(5) 0.7472(5) 0.220(5) Uiso 1 1 d D
C821 C 0.1543(5) 0.4721(7) 0.8220(11) 0.290(15) Uani 1 1 d D
H821 H 0.1533 0.4916 0.8041 0.349 Uiso 1 1 calc R
C823 C 0.1762(8) 0.4251(10) 0.9624(8) 0.37(2) Uani 1 1 d D
H823 H 0.1824 0.4242 0.9907 0.446 Uiso 1 1 calc R
C807 C -0.0235(4) 0.1801(6) 0.5935(6) 0.267(9) Uani 1 1 d .
C822 C 0.1623(8) 0.4515(6) 0.8961(10) 0.38(2) Uani 1 1 d D
C811 C -0.0194(6) 0.4447(5) 0.9723(8) 0.329(11) Uani 1 1 d D
C808 C -0.0096(5) 0.1436(6) 0.5692(5) 0.293(10) Uani 1 1 d .
C809 C -0.0035(4) 0.1711(6) 0.5215(5) 0.268(8) Uani 1 1 d .
N486 N 0.0792(3) 0.2804(6) 0.9763(4) 0.279(9) Uani 1 1 d D
C595 C 0.0561(10) 0.3911(12) 0.7235(17) 0.40(2) Uiso 1 1 d .
C960 C 0.0608(5) 0.4465(6) 0.7549(8) 0.273(8) Uiso 1 1 d .
C908 C 0.0484(5) 0.2876(5) 0.6353(7) 0.286(8) Uiso 1 1 d D
C921 C 0.0867(5) 0.3826(7) 0.9989(7) 0.396(15) Uiso 1 1 d D
C962 C 0.1107(5) 0.3301(6) 0.8271(4) 0.307(11) Uani 1 1 d .
C900 C 0.7712(4) 0.3867(5) 0.8903(5) 0.268(8) Uani 1 1 d .
H90A H 0.7690 0.3619 0.8957 0.403 Uiso 1 1 calc R
H90B H 0.7519 0.3952 0.8760 0.403 Uiso 1 1 calc R
H90C H 0.7740 0.3991 0.9165 0.403 Uiso 1 1 calc R
C930 C 0.1824(9) 0.4585(11) 0.9427(6) 0.37(3) Uani 1 1 d .
N990 N 0.0881(3) 0.2096(7) 0.9419(6) 0.272(10) Uani 1 1 d D
C906 C -0.0237(4) 0.3834(8) 0.7566(8) 0.287(14) Uani 1 1 d D
H906 H -0.0222 0.4027 0.7386 0.344 Uiso 1 1 calc R
C903 C -0.1193(5) 0.3177(7) 0.6724(7) 0.260(13) Uani 1 1 d D
C907 C 0.0235(7) 0.1059(5) 0.8120(6) 0.370(14) Uani 1 1 d D
C901 C 0.2672(6) 0.4512(5) 0.7311(5) 0.303(10) Uani 1 1 d .
H90D H 0.2710 0.4754 0.7238 0.455 Uiso 1 1 calc R
H90E H 0.2834 0.4365 0.7181 0.455 Uiso 1 1 calc R
H90F H 0.2685 0.4485 0.7612 0.455 Uiso 1 1 calc R
C661 C 0.0492(5) 0.4085(6) 0.6874(7) 0.282(8) Uiso 1 1 d .
C662 C 0.0546(5) 0.4470(7) 0.7055(8) 0.300(9) Uiso 1 1 d .
C663 C 0.0590(5) 0.4123(7) 0.7815(9) 0.300(9) Uiso 1 1 d .
C670 C 0.1246(6) 0.1962(10) 0.6750(9) 0.272(16) Uani 1 1 d D
N989 N 0.1019(4) 0.1485(8) 0.8676(10) 0.338(16) Uani 1 1 d D
C698 C 0.1317(7) 0.2182(13) 0.6453(19) 0.40(4) Uani 1 1 d .
C995 C -0.1514(4) 0.3849(5) 0.5854(6) 0.283(9) Uani 1 1 d D
H99A H -0.1511 0.3599 0.5807 0.424 Uiso 1 1 calc R
H99B H -0.1583 0.3967 0.5600 0.424 Uiso 1 1 calc R
H99C H -0.1665 0.3903 0.6076 0.424 Uiso 1 1 calc R
C667 C 0.0829(5) 0.3150(5) 0.9940(7) 0.309(11) Uiso 1 1 d D
C672 C 0.1291(4) 0.1623(10) 0.6591(10) 0.297(14) Uani 1 1 d D
H672 H 0.1374 0.1597 0.6321 0.356 Uiso 1 1 calc R
C850 C 0.1625(6) 0.4743(8) 0.8638(9) 0.263(11) Uani 1 1 d .
H850 H 0.1699 0.4966 0.8716 0.315 Uiso 1 1 calc R
N546 N 0.0784(5) 0.4037(5) 0.9387(6) 0.351(8) Uiso 1 1 d D
C560 C 0.3010(7) 0.3958(5) 1.0444(6) 0.258(8) Uani 1 1 d .
H560 H 0.3014 0.3846 1.0723 0.310 Uiso 1 1 calc R
N964 N 0.1434(4) 0.4193(5) 0.7720(10) 0.300(9) Uani 1 1 d D
H964 H 0.1398 0.3970 0.7741 0.360 Uiso 1 1 calc R
N596 N 0.0552(5) 0.3837(6) 0.7491(9) 0.313(11) Uiso 1 1 d .
C970 C 0.0454(7) 0.2137(6) 0.6580(6) 0.368(14) Uiso 1 1 d D
C964 C 0.1958(8) 0.0561(8) 0.8532(12) 0.49(2) Uani 1 1 d .
O490 O 0.0532(5) 0.4897(6) 0.6943(7) 0.442(10) Uiso 1 1 d .
C645 C -0.1240(3) 0.2330(10) 0.7056(8) 0.243(10) Uani 1 1 d .
C941 C 0.0917(7) 0.3977(11) 1.0328(14) 0.462(19) Uiso 1 1 d D
C680 C 0.0646(7) 0.4716(8) 0.7876(10) 0.360(13) Uiso 1 1 d .
C580 C -0.0447(4) 0.1596(10) 0.7079(7) 0.245(12) Uani 1 1 d .
C488 C 0.02022(19) 0.1427(5) 0.8138(6) 1.20(3) Uani 1 1 d D
C681 C 0.0937(7) 0.4231(7) 0.9947(10) 0.387(13) Uiso 1 1 d D
C546 C 0.8098(6) 0.4357(6) 0.8592(8) 0.355(13) Uani 1 1 d .
H54A H 0.7918 0.4478 0.8459 0.532 Uiso 1 1 calc R
H54B H 0.8292 0.4390 0.8428 0.532 Uiso 1 1 calc R
H54C H 0.8133 0.4450 0.8871 0.532 Uiso 1 1 calc R
C945 C 0.1307(8) 0.4459(8) 0.5152(7) 0.42(2) Uani 1 1 d D
H945 H 0.1093 0.4360 0.5072 0.502 Uiso 1 1 calc R
C746 C 0.1554(5) 0.4211(5) 0.4932(6) 0.273(8) Uani 1 1 d D
H74A H 0.1572 0.3995 0.5089 0.410 Uiso 1 1 calc R
H74B H 0.1764 0.4324 0.4922 0.410 Uiso 1 1 calc R
H74C H 0.1479 0.4161 0.4650 0.410 Uiso 1 1 calc R
C944 C 0.1314(7) 0.4429(6) 0.5633(8) 0.334(14) Uani 1 1 d D
H94A H 0.1518 0.4529 0.5735 0.401 Uiso 1 1 calc R
H94B H 0.1137 0.4572 0.5743 0.401 Uiso 1 1 calc R
C576 C 0.7079(6) 0.0117(4) 1.1467(6) 0.288(9) Uani 1 1 d .
H57A H 0.7109 -0.0094 1.1631 0.433 Uiso 1 1 calc R
H57B H 0.7173 0.0314 1.1616 0.433 Uiso 1 1 calc R
H57C H 0.7186 0.0090 1.1200 0.433 Uiso 1 1 calc R
C999 C 0.1277(8) 0.4844(6) 0.5037(10) 0.46(2) Uani 1 1 d .
H99Y H 0.1131 0.4959 0.5229 0.692 Uiso 1 1 calc R
H99Z H 0.1193 0.4866 0.4754 0.692 Uiso 1 1 calc R
H99X H 0.1489 0.4954 0.5055 0.692 Uiso 1 1 calc R
C997 C -0.1127(10) 0.4361(7) 0.6048(13) 0.62(4) Uani 1 1 d D
H99D H -0.0898 0.4407 0.6091 0.926 Uiso 1 1 calc R
H99E H -0.1246 0.4435 0.6292 0.926 Uiso 1 1 calc R
H99F H -0.1204 0.4488 0.5805 0.926 Uiso 1 1 calc R
C998 C -0.1178(6) 0.3972(7) 0.5979(7) 0.389(19) Uani 1 1 d D
H998 H -0.1009 0.3871 0.5797 0.466 Uiso 1 1 calc R
C855 C 0.0685(6) 0.4513(6) 0.8470(8) 0.325(10) Uiso 1 1 d .
C853 C 0.0837(8) 0.4397(7) 0.9493(11) 0.423(15) Uiso 1 1 d D
O888 O 0.0461(3) 0.3586(3) 0.6379(4) 0.286(4) Uiso 1 1 d .
C699 C 0.0719(4) 0.4218(4) 0.8795(5) 0.256(6) Uiso 1 1 d D
C692 C 0.0797(3) 0.3694(4) 0.9550(4) 0.186(4) Uiso 1 1 d D
O874 O 0.0349(3) 0.1476(4) 0.7295(4) 0.317(5) Uiso 1 1 d D
O877 O 0.0335(4) 0.0843(4) 0.8550(5) 0.332(6) Uiso 1 1 d .
N666 N 0.0664(4) 0.4073(5) 0.8293(6) 0.330(7) Uiso 1 1 d D
C664 C 0.0505(2) 0.3626(3) 0.6877(3) 0.172(3) Uiso 1 1 d .
C598 C 0.0875(3) 0.3118(3) 1.0419(4) 0.213(4) Uiso 1 1 d .
C593 C 0.0328(3) 0.1413(3) 0.7954(4) 0.204(4) Uiso 1 1 d .
C594 C 0.0279(3) 0.1809(3) 0.8157(3) 0.182(3) Uiso 1 1 d .
C590 C 0.0125(3) 0.1369(3) 0.9099(4) 0.198(4) Uiso 1 1 d .

loop_
_atom_site_aniso_label
_atom_site_aniso_U_11
_atom_site_aniso_U_22
_atom_site_aniso_U_33
_atom_site_aniso_U_23
_atom_site_aniso_U_13
_atom_site_aniso_U_12
O17 0.124(4) 0.120(3) 0.067(3) -0.010(2) -0.017(3) -0.010(3)
N34 0.108(4) 0.136(5) 0.051(3) 0.005(3) 0.002(3) 0.009(4)
O12 0.096(3) 0.145(4) 0.089(3) -0.009(3) 0.003(3) 0.008(3)
O16 0.129(4) 0.108(4) 0.082(3) 0.019(3) 0.005(3) 0.001(3)
N11 0.090(4) 0.163(6) 0.057(4) -0.017(4) -0.011(3) -0.019(4)
N9 0.105(5) 0.149(6) 0.070(4) -0.003(4) -0.010(3) -0.032(4)
N29 0.122(5) 0.112(5) 0.093(5) 0.002(4) 0.013(4) 0.013(4)
N33 0.069(3) 0.092(3) 0.111(4) -0.026(3) -0.016(3) 0.039(3)
N37 0.097(5) 0.129(5) 0.076(4) 0.011(4) 0.003(3) -0.003(4)
N23 0.106(4) 0.060(3) 0.098(4) -0.018(3) -0.011(3) 0.014(3)
N35 0.073(3) 0.099(4) 0.086(4) 0.003(3) -0.026(3) -0.019(3)
N21 0.122(5) 0.140(6) 0.065(4) -0.009(3) -0.033(3) -0.016(4)
N31 0.092(4) 0.093(4) 0.082(4) -0.009(3) 0.003(3) 0.036(3)
O8 0.121(4) 0.131(4) 0.083(3) -0.014(3) 0.013(3) 0.008(3)
O22 0.103(4) 0.136(4) 0.099(4) -0.022(3) -0.014(3) -0.009(3)
N26 0.085(4) 0.096(4) 0.100(4) 0.018(3) -0.002(3) 0.012(3)
N22 0.093(4) 0.104(4) 0.106(5) 0.015(4) -0.015(3) -0.005(3)
O10 0.123(4) 0.121(4) 0.097(4) 0.012(3) 0.017(3) 0.023(3)
O18 0.144(5) 0.177(5) 0.063(3) -0.008(3) -0.009(3) -0.002(4)
O23 0.138(4) 0.148(4) 0.073(3) -0.022(3) -0.004(3) -0.010(3)
N20 0.093(4) 0.148(6) 0.074(4) 0.026(4) -0.004(3) -0.015(4)
C037 0.074(4) 0.109(5) 0.063(4) -0.002(4) 0.011(3) 0.008(4)
N39 0.099(5) 0.158(6) 0.088(4) -0.016(5) -0.035(4) -0.029(4)
O25 0.153(5) 0.171(5) 0.063(3) -0.025(3) -0.005(3) -0.002(4)
O37 0.094(4) 0.175(5) 0.079(3) 0.001(3) 0.000(2) 0.014(3)
C041 0.095(5) 0.113(6) 0.051(4) 0.000(4) -0.006(3) -0.013(4)
N27 0.129(5) 0.099(4) 0.057(3) -0.002(3) -0.010(3) -0.009(3)
N41 0.102(5) 0.105(5) 0.112(5) 0.027(4) 0.019(4) -0.013(4)
N10 0.086(4) 0.140(5) 0.078(4) 0.012(4) -0.002(3) -0.008(3)
O5 0.121(4) 0.162(5) 0.085(3) -0.014(3) -0.023(3) 0.009(4)
N12 0.115(5) 0.119(5) 0.104(5) 0.019(4) -0.010(4) -0.022(4)
N14 0.099(5) 0.133(5) 0.097(5) 0.003(4) -0.012(4) -0.002(4)
N32 0.094(4) 0.084(4) 0.117(5) 0.023(4) 0.013(3) 0.026(3)
C049 0.093(5) 0.060(4) 0.113(6) -0.018(4) 0.002(4) 0.003(3)
C050 0.077(5) 0.137(7) 0.087(5) 0.016(5) 0.007(4) 0.034(4)
C051 0.090(5) 0.113(6) 0.062(4) 0.016(4) 0.001(4) -0.010(4)
N38 0.119(5) 0.122(5) 0.084(4) -0.018(4) -0.021(4) 0.005(4)
N30 0.116(5) 0.122(5) 0.061(3) 0.025(3) -0.023(3) -0.001(4)
N19 0.119(5) 0.137(5) 0.060(3) 0.002(4) -0.011(3) -0.030(4)
N49 0.112(5) 0.179(7) 0.063(4) 0.033(4) -0.012(3) -0.003(4)
C056 0.094(5) 0.155(7) 0.056(4) -0.010(5) -0.018(4) -0.026(5)
O9 0.150(4) 0.143(4) 0.056(3) 0.015(3) -0.012(3) -0.013(3)
C058 0.100(6) 0.129(7) 0.109(7) 0.009(6) 0.001(5) -0.023(5)
N24 0.127(5) 0.069(3) 0.065(3) -0.003(3) -0.017(3) 0.002(3)
N44 0.082(4) 0.138(5) 0.070(3) 0.029(3) -0.008(3) -0.026(3)
N28 0.114(5) 0.101(4) 0.076(4) 0.008(3) 0.007(3) 0.024(3)
N25 0.133(5) 0.076(4) 0.073(3) -0.005(3) -0.005(3) 0.007(3)
C064 0.070(5) 0.103(6) 0.111(6) -0.029(5) 0.009(4) 0.040(4)
N15 0.107(4) 0.075(4) 0.104(5) 0.044(3) -0.005(3) -0.016(3)
O36 0.121(4) 0.173(6) 0.110(4) -0.035(4) -0.004(3) -0.016(4)
C067 0.092(6) 0.145(8) 0.082(5) -0.062(6) 0.008(4) 0.024(5)
N45 0.121(5) 0.118(5) 0.111(5) -0.019(5) 0.009(4) 0.004(4)
C069 0.100(5) 0.128(6) 0.054(4) 0.011(4) -0.014(4) -0.026(5)
C070 0.094(5) 0.112(5) 0.060(4) 0.005(4) -0.013(3) 0.003(4)
C071 0.084(5) 0.133(6) 0.077(4) 0.038(5) -0.021(4) 0.024(4)
C072 0.137(7) 0.100(6) 0.071(5) -0.018(4) -0.001(4) 0.026(5)
C073 0.101(6) 0.151(8) 0.101(6) -0.021(6) -0.018(5) -0.012(5)
O42 0.126(5) 0.152(5) 0.122(5) -0.010(4) 0.012(3) 0.018(4)
C075 0.090(5) 0.088(5) 0.087(5) 0.006(4) 0.006(4) 0.002(4)
C076 0.110(6) 0.088(5) 0.107(6) -0.062(5) -0.013(4) 0.018(4)
C077 0.056(4) 0.147(7) 0.097(5) -0.009(5) -0.012(4) -0.022(4)
O41 0.105(4) 0.152(5) 0.111(4) 0.022(4) 0.003(3) 0.023(3)
N36 0.093(4) 0.108(5) 0.104(5) -0.003(4) -0.011(4) 0.027(3)
C080 0.086(5) 0.153(7) 0.071(5) 0.024(5) -0.022(4) 0.009(5)
C081 0.086(5) 0.167(8) 0.065(5) -0.003(5) -0.002(4) -0.029(5)
C082 0.140(6) 0.083(5) 0.091(5) -0.056(4) -0.001(4) -0.036(4)
C083 0.097(6) 0.137(7) 0.087(6) -0.009(5) -0.021(4) 0.009(5)
C084 0.079(5) 0.148(7) 0.082(5) -0.014(5) 0.001(4) -0.019(5)
C085 0.072(4) 0.098(5) 0.093(5) -0.008(4) -0.021(4) 0.014(4)
N40 0.102(5) 0.123(5) 0.116(6) -0.018(4) 0.000(4) 0.022(4)
O6 0.144(5) 0.215(7) 0.057(3) 0.035(4) -0.002(3) -0.015(4)
O14 0.262(8) 0.121(5) 0.112(5) 0.001(4) -0.003(5) 0.040(5)
N8 0.096(5) 0.160(6) 0.068(4) -0.001(4) 0.001(3) -0.017(4)
C090 0.075(4) 0.142(6) 0.062(4) 0.027(4) -0.027(3) 0.025(4)
C091 0.100(5) 0.116(6) 0.096(5) -0.035(5) -0.025(4) 0.045(5)
C092 0.100(6) 0.164(9) 0.086(6) 0.028(6) 0.010(4) 0.016(6)
C093 0.106(7) 0.174(8) 0.101(7) -0.018(7) 0.015(5) -0.011(6)
O3 0.097(4) 0.155(5) 0.144(5) -0.007(4) 0.003(3) 0.009(4)
O7 0.117(4) 0.124(4) 0.104(4) 0.014(3) -0.013(3) 0.005(3)
C096 0.091(5) 0.118(6) 0.072(5) -0.011(5) -0.004(4) 0.017(4)
C097 0.106(6) 0.123(6) 0.080(5) -0.047(5) 0.011(4) -0.033(5)
N46 0.150(6) 0.057(4) 0.163(6) -0.038(4) -0.026(5) 0.020(4)
C100 0.080(5) 0.197(9) 0.034(3) -0.031(5) 0.001(3) -0.001(5)
N50 0.082(4) 0.134(5) 0.119(5) -0.036(4) -0.014(4) 0.006(4)
N16 0.119(5) 0.135(5) 0.092(4) 0.051(4) 0.025(4) 0.003(4)
C103 0.088(5) 0.130(7) 0.079(5) -0.003(4) -0.015(4) 0.009(4)
O13 0.172(5) 0.158(5) 0.074(3) -0.014(3) 0.003(3) 0.030(4)
O24 0.162(5) 0.127(5) 0.103(4) 0.005(4) -0.007(3) -0.008(4)
C107 0.103(5) 0.000(2) 0.195(8) 0.012(3) -0.004(5) -0.015(2)
C108 0.094(5) 0.097(5) 0.085(5) 0.008(5) 0.001(4) -0.012(4)
C109 0.095(5) 0.078(5) 0.098(5) -0.039(4) -0.018(4) 0.026(4)
O2 0.097(4) 0.147(5) 0.121(4) 0.013(4) -0.008(3) 0.035(3)
C113 0.088(5) 0.154(8) 0.073(5) -0.024(5) -0.003(4) 0.027(5)
C114 0.079(5) 0.113(6) 0.091(5) -0.014(4) -0.031(4) 0.006(4)
C115 0.088(5) 0.111(5) 0.065(4) 0.005(4) -0.005(3) 0.006(4)
C116 0.108(5) 0.077(4) 0.066(4) 0.012(3) 0.003(4) 0.030(4)
O19 0.124(4) 0.150(5) 0.099(4) -0.006(3) 0.002(3) 0.005(3)
C118 0.084(5) 0.143(8) 0.099(6) 0.032(6) 0.005(4) 0.017(5)
C119 0.073(5) 0.080(5) 0.139(8) -0.043(5) -0.014(5) 0.006(4)
O4 0.157(6) 0.128(5) 0.137(5) 0.013(4) 0.013(4) 0.031(4)
C122 0.086(4) 0.058(3) 0.132(5) 0.073(3) -0.029(3) 0.070(3)
C123 0.111(6) 0.126(6) 0.083(5) -0.005(4) -0.017(4) -0.015(5)
O38 0.120(5) 0.191(6) 0.158(6) -0.082(5) -0.003(4) 0.005(4)
N17 0.121(5) 0.110(5) 0.099(5) 0.004(4) 0.006(4) 0.022(4)
C126 0.088(5) 0.141(7) 0.085(5) 0.028(5) -0.003(4) -0.013(5)
C127 0.054(5) 0.227(12) 0.120(8) 0.011(8) -0.016(5) -0.039(6)
C128 0.083(5) 0.183(9) 0.079(5) 0.009(6) 0.015(4) -0.015(6)
C129 0.136(8) 0.114(7) 0.132(8) -0.050(7) -0.006(6) -0.004(6)
C130 0.088(5) 0.111(6) 0.099(6) -0.015(5) -0.012(4) 0.033(4)
C132 0.077(5) 0.172(8) 0.076(5) 0.017(5) -0.013(4) -0.012(5)
N4 0.099(5) 0.168(7) 0.110(5) -0.006(5) -0.013(4) -0.047(5)
C134 0.116(6) 0.137(7) 0.080(6) -0.008(5) -0.004(5) 0.041(5)
O1 0.141(5) 0.138(4) 0.130(5) -0.016(4) -0.019(4) 0.012(3)
C136 0.112(6) 0.091(5) 0.167(8) 0.000(6) -0.015(6) 0.011(4)
C137 0.092(5) 0.112(6) 0.106(6) 0.004(5) -0.003(4) 0.006(4)
N42 0.062(4) 0.178(7) 0.082(4) 0.021(5) -0.007(3) 0.023(4)
C140 0.122(7) 0.050(4) 0.163(9) -0.014(5) -0.001(5) -0.005(4)
N7 0.128(6) 0.173(8) 0.087(5) -0.022(5) -0.007(4) -0.018(5)
C142 0.086(5) 0.180(9) 0.099(6) -0.079(6) -0.002(5) -0.014(5)
C143 0.094(5) 0.219(10) 0.025(3) 0.054(4) -0.005(3) 0.049(6)
C144 0.100(5) 0.095(5) 0.083(5) 0.015(4) -0.015(4) -0.009(4)
C145 0.082(5) 0.182(9) 0.091(6) -0.009(6) -0.017(4) -0.027(5)
C146 0.131(6) 0.125(6) 0.063(4) 0.015(4) -0.029(4) -0.040(5)
N13 0.120(5) 0.142(6) 0.065(4) -0.018(4) -0.030(3) 0.018(4)
C148 0.112(7) 0.169(10) 0.107(7) -0.038(7) -0.014(5) 0.007(6)
C149 0.121(7) 0.158(9) 0.101(7) -0.027(6) 0.001(5) -0.003(6)
C150 0.084(5) 0.120(6) 0.086(6) -0.019(5) -0.018(4) -0.016(4)
O21 0.205(6) 0.158(5) 0.075(4) -0.003(3) 0.006(4) 0.024(4)
C152 0.110(6) 0.104(6) 0.109(6) 0.034(5) -0.010(5) -0.014(5)
C153 0.118(6) 0.119(6) 0.089(5) -0.034(5) -0.002(4) -0.020(5)
C154 0.112(6) 0.125(6) 0.054(4) -0.047(4) 0.003(4) -0.003(5)
C155 0.110(6) 0.166(9) 0.070(5) 0.000(6) -0.002(4) -0.028(6)
N18 0.112(5) 0.127(5) 0.067(4) -0.025(4) 0.002(3) 0.006(4)
C157 0.047(4) 0.170(8) 0.081(5) -0.025(6) 0.003(3) -0.020(4)
C158 0.080(5) 0.109(6) 0.126(7) 0.034(6) -0.004(4) -0.014(4)
C159 0.107(6) 0.086(5) 0.120(7) -0.037(5) -0.014(5) 0.006(4)
C160 0.073(6) 0.186(10) 0.131(9) 0.011(8) 0.008(5) 0.005(6)
C161 0.103(5) 0.092(5) 0.115(6) -0.010(4) -0.022(4) -0.019(4)
C162 0.094(5) 0.109(6) 0.119(7) -0.017(5) -0.027(5) -0.038(4)
O15 0.183(5) 0.107(4) 0.072(3) 0.011(3) 0.012(3) -0.003(4)
C164 0.067(5) 0.144(7) 0.103(6) -0.010(6) 0.011(4) -0.011(5)
C165 0.076(5) 0.146(8) 0.092(6) 0.004(6) 0.006(4) 0.024(5)
C166 0.133(7) 0.126(7) 0.066(5) 0.000(5) -0.018(4) -0.009(5)
C167 0.134(7) 0.112(7) 0.144(9) 0.009(6) -0.025(6) -0.017(5)
C168 0.076(5) 0.147(8) 0.111(7) -0.002(7) -0.010(5) -0.026(5)
C169 0.154(6) 0.000(2) 0.195(9) 0.069(4) -0.017(6) -0.014(3)
C170 0.143(8) 0.142(8) 0.102(6) -0.023(6) 0.003(5) 0.019(6)
C171 0.088(6) 0.171(9) 0.089(6) -0.049(6) 0.016(4) -0.018(5)
C172 0.074(5) 0.155(8) 0.095(6) -0.026(6) 0.005(4) 0.002(5)
C173 0.068(4) 0.100(5) 0.113(6) -0.004(5) -0.012(4) -0.008(4)
C174 0.115(6) 0.133(7) 0.093(6) -0.009(5) 0.013(5) 0.035(5)
O26 0.121(5) 0.168(6) 0.135(5) 0.021(5) -0.004(4) -0.003(4)
C176 0.114(6) 0.125(7) 0.092(6) 0.016(5) 0.007(5) -0.003(5)
C177 0.122(7) 0.179(9) 0.076(5) 0.007(6) 0.000(5) -0.000(6)
C179 0.073(5) 0.159(9) 0.147(8) -0.044(7) -0.028(5) 0.015(5)
C181 0.119(6) 0.093(5) 0.123(7) 0.003(4) -0.006(5) -0.009(4)
C182 0.105(7) 0.187(11) 0.101(8) -0.060(8) 0.005(6) -0.023(7)
C183 0.066(5) 0.064(4) 0.161(9) -0.013(5) 0.022(5) -0.008(3)
C184 0.118(7) 0.124(8) 0.132(9) -0.037(7) -0.017(6) -0.003(6)
C185 0.171(9) 0.119(7) 0.123(7) -0.087(7) -0.023(6) -0.014(6)
C186 0.100(5) 0.154(7) 0.078(5) 0.067(5) -0.016(4) 0.055(4)
C187 0.098(6) 0.143(8) 0.116(7) 0.032(6) 0.014(5) 0.010(5)
N47 0.117(6) 0.118(6) 0.172(8) -0.002(6) -0.014(5) 0.018(4)
O27 0.128(5) 0.283(10) 0.108(5) 0.010(5) 0.017(4) -0.031(5)
C190 0.085(5) 0.089(5) 0.083(5) -0.004(4) -0.005(4) -0.000(4)
C191 0.077(6) 0.203(11) 0.110(7) 0.026(8) 0.000(5) -0.043(6)
C192 0.096(5) 0.098(5) 0.086(5) -0.012(4) 0.004(4) -0.025(4)
C193 0.095(5) 0.117(6) 0.105(6) -0.007(5) -0.015(4) 0.014(4)
O11 0.191(6) 0.120(5) 0.121(4) -0.005(4) -0.028(4) 0.042(4)
O43 0.153(6) 0.225(7) 0.096(4) -0.036(4) -0.027(4) 0.014(4)
C196 0.107(7) 0.137(8) 0.115(8) 0.015(7) 0.025(5) 0.004(6)
N51 0.132(6) 0.130(6) 0.123(6) 0.010(5) -0.022(4) -0.032(5)
C198 0.153(8) 0.174(9) 0.055(5) -0.027(5) -0.011(4) 0.031(7)
C199 0.082(5) 0.080(5) 0.165(9) 0.020(6) -0.002(5) 0.008(4)
C200 0.132(7) 0.167(9) 0.057(5) -0.004(6) 0.007(4) 0.040(6)
C201 0.097(6) 0.158(8) 0.122(7) -0.053(6) -0.003(5) 0.014(5)
C202 0.107(7) 0.176(11) 0.130(9) -0.046(8) 0.003(6) 0.004(7)
C203 0.093(5) 0.118(6) 0.088(5) 0.037(5) -0.006(4) 0.030(5)
C204 0.140(7) 0.168(9) 0.103(6) -0.069(6) -0.012(5) 0.023(6)
C205 0.107(6) 0.122(7) 0.125(8) -0.001(7) -0.025(6) -0.026(5)
C206 0.067(5) 0.216(12) 0.149(9) 0.027(9) -0.004(5) -0.022(6)
C207 0.079(5) 0.175(9) 0.088(5) 0.035(6) 0.017(4) 0.009(5)
C208 0.092(6) 0.103(6) 0.151(9) 0.055(6) 0.010(5) 0.013(5)
O34 0.128(5) 0.170(6) 0.126(5) 0.002(4) 0.015(4) 0.010(4)
N48 0.090(5) 0.095(5) 0.174(8) -0.001(5) -0.015(5) 0.013(4)
C211 0.153(8) 0.171(9) 0.094(6) 0.021(6) -0.000(6) -0.001(6)
C212 0.064(5) 0.151(7) 0.134(7) 0.029(6) -0.001(4) 0.026(4)
C213 0.083(6) 0.197(13) 0.151(10) -0.054(10) -0.002(6) -0.033(6)
C214 0.156(8) 0.115(6) 0.119(8) -0.012(6) -0.032(6) 0.015(5)
N824 0.180(9) 0.235(12) 0.114(7) -0.034(9) 0.033(6) -0.047(9)
C216 0.100(6) 0.132(7) 0.105(7) 0.011(6) -0.005(5) 0.037(5)
C217 0.137(8) 0.177(10) 0.080(6) -0.027(7) 0.008(5) -0.004(7)
C218 0.123(7) 0.071(5) 0.153(8) 0.050(6) 0.012(6) 0.019(5)
C219 0.094(5) 0.163(8) 0.070(4) 0.011(5) -0.006(4) -0.003(5)
N556 0.109(6) 0.239(16) 0.150(10) -0.005(11) -0.010(6) -0.070(9)
O35 0.146(6) 0.165(6) 0.159(6) -0.011(5) 0.001(4) -0.018(5)
C223 0.103(7) 0.104(8) 0.260(17) 0.040(9) 0.021(8) 0.027(6)
C224 0.072(5) 0.145(8) 0.130(8) 0.028(7) -0.004(5) 0.035(5)
C225 0.088(6) 0.164(9) 0.089(6) -0.052(6) 0.018(4) -0.009(5)
C226 0.119(7) 0.125(8) 0.134(9) -0.013(7) -0.033(6) 0.012(6)
N6 0.092(5) 0.173(7) 0.116(6) -0.065(5) 0.002(4) -0.013(5)
C228 0.090(5) 0.130(6) 0.076(5) -0.024(4) -0.025(4) 0.010(4)
C229 0.103(6) 0.156(8) 0.098(6) 0.079(6) -0.014(5) -0.013(6)
C231 0.106(6) 0.056(4) 0.181(8) 0.003(5) 0.000(5) 0.012(4)
C232 0.157(8) 0.164(8) 0.046(4) -0.011(4) -0.007(4) 0.035(6)
C233 0.055(4) 0.165(8) 0.087(6) 0.008(6) -0.004(4) 0.004(4)
C234 0.112(6) 0.148(7) 0.062(5) -0.021(5) -0.014(4) -0.001(5)
C235 0.126(6) 0.170(8) 0.040(4) 0.034(5) -0.010(4) -0.016(6)
C237 0.092(6) 0.139(8) 0.161(9) 0.008(7) 0.001(5) -0.043(5)
C239 0.084(5) 0.142(8) 0.109(6) 0.013(6) -0.003(4) 0.001(5)
C240 0.087(5) 0.100(6) 0.120(7) -0.008(5) -0.008(5) 0.014(4)
C241 0.127(7) 0.172(9) 0.098(7) 0.021(6) -0.037(5) -0.013(6)
C242 0.129(7) 0.115(7) 0.111(7) -0.058(6) 0.009(5) -0.013(6)
C244 0.106(7) 0.109(8) 0.214(13) -0.026(9) -0.032(8) 0.021(6)
C245 0.076(5) 0.138(7) 0.128(7) 0.051(6) -0.016(5) -0.004(4)
C246 0.132(9) 0.252(16) 0.099(9) -0.034(10) -0.008(7) 0.013(9)
O29 0.152(6) 0.186(7) 0.173(7) 0.016(6) 0.013(5) 0.023(5)
C248 0.112(7) 0.161(9) 0.106(7) -0.022(7) -0.016(5) 0.020(6)
C250 0.135(7) 0.195(9) 0.072(5) -0.015(6) -0.008(5) -0.029(6)
C251 0.090(6) 0.278(14) 0.063(5) -0.073(7) -0.001(4) -0.048(7)
C252 0.075(4) 0.097(5) 0.101(5) -0.039(4) -0.016(4) 0.002(3)
N3 0.128(7) 0.232(10) 0.100(6) -0.013(7) -0.001(5) -0.021(6)
C254 0.129(7) 0.133(6) 0.081(5) 0.020(5) -0.003(5) -0.024(6)
C255 0.081(6) 0.129(8) 0.149(10) -0.016(7) 0.030(6) -0.036(5)
N5 0.092(5) 0.196(8) 0.112(5) -0.008(5) -0.009(4) -0.019(4)
C258 0.109(7) 0.208(11) 0.089(7) 0.021(7) -0.019(5) 0.023(7)
C259 0.095(6) 0.127(6) 0.126(7) -0.042(6) -0.028(5) -0.009(4)
O28 0.154(6) 0.217(7) 0.152(6) -0.073(6) -0.007(5) 0.030(5)
C261 0.105(6) 0.195(9) 0.080(6) -0.005(6) 0.011(5) 0.011(6)
C262 0.117(6) 0.118(7) 0.100(7) -0.033(6) -0.027(5) -0.003(5)
C263 0.112(6) 0.125(7) 0.078(5) 0.010(5) -0.008(4) 0.004(5)
C264 0.145(8) 0.133(7) 0.076(5) -0.008(5) 0.008(5) -0.002(6)
C265 0.077(5) 0.201(10) 0.062(5) 0.013(6) 0.004(4) 0.021(5)
C266 0.116(7) 0.222(11) 0.065(5) -0.029(7) -0.012(5) -0.000(7)
O20 0.211(6) 0.121(4) 0.094(4) -0.027(3) 0.013(4) -0.023(4)
C268 0.062(5) 0.220(12) 0.136(9) 0.039(9) -0.027(5) -0.023(6)
C269 0.082(5) 0.124(7) 0.119(8) 0.036(6) 0.000(5) -0.009(5)
C271 0.129(8) 0.153(9) 0.168(12) 0.014(8) -0.004(7) -0.036(7)
C272 0.103(6) 0.164(9) 0.102(7) -0.027(7) 0.016(5) -0.018(6)
C273 0.130(7) 0.107(6) 0.108(6) 0.008(5) -0.023(5) -0.006(5)
C274 0.097(5) 0.135(7) 0.090(5) 0.014(5) -0.002(4) 0.016(4)
C275 0.118(6) 0.108(6) 0.098(6) -0.019(5) -0.015(5) -0.013(4)
O30 0.159(6) 0.238(9) 0.125(6) 0.001(6) 0.011(5) -0.004(6)
C277 0.065(6) 0.191(11) 0.209(14) 0.064(11) 0.001(7) -0.033(6)
C278 0.140(7) 0.136(7) 0.084(5) 0.015(5) -0.014(5) -0.002(5)
C279 0.098(6) 0.146(8) 0.118(6) 0.018(6) -0.010(5) 0.016(5)
C280 0.120(7) 0.164(8) 0.138(7) 0.001(6) -0.029(6) -0.003(6)
C281 0.080(6) 0.185(10) 0.116(7) 0.023(7) -0.014(5) 0.021(6)
C282 0.135(7) 0.135(7) 0.106(6) -0.012(5) -0.018(5) -0.018(5)
C283 0.092(6) 0.172(9) 0.086(6) 0.048(6) -0.002(4) 0.013(5)
C284 0.100(6) 0.124(7) 0.118(7) 0.010(6) 0.012(5) -0.033(5)
N52 0.086(6) 0.140(8) 0.298(15) 0.017(10) -0.021(7) 0.004(5)
O39 0.146(5) 0.158(5) 0.145(5) -0.011(4) -0.019(4) -0.011(4)
C287 0.129(7) 0.118(6) 0.070(5) 0.013(4) -0.005(4) 0.040(5)
C288 0.124(7) 0.163(9) 0.094(7) 0.028(7) -0.011(5) 0.009(7)
C289 0.104(7) 0.126(8) 0.175(13) -0.028(8) -0.020(8) -0.033(6)
C290 0.166(8) 0.119(6) 0.115(7) -0.034(5) 0.014(6) -0.002(6)
N816 0.113(7) 0.306(19) 0.157(9) -0.025(12) -0.033(6) -0.014(10)
C292 0.198(10) 0.187(8) 0.064(5) 0.017(5) -0.016(5) 0.015(7)
N62 0.091(6) 0.317(17) 0.150(9) 0.046(11) -0.032(6) 0.031(8)
C295 0.091(7) 0.202(13) 0.177(16) 0.006(13) -0.010(7) -0.021(9)
C296 0.080(5) 0.140(7) 0.107(7) -0.045(6) -0.027(4) -0.020(4)
C297 0.084(6) 0.212(12) 0.163(11) -0.061(10) -0.036(6) -0.048(7)
O31 0.144(6) 0.223(9) 0.181(8) 0.001(7) 0.002(5) -0.041(6)
C299 0.099(7) 0.178(10) 0.143(9) 0.021(8) -0.000(6) -0.027(6)
O300 0.152(8) 0.332(13) 0.182(9) 0.008(8) 0.023(6) 0.010(7)
C301 0.113(7) 0.195(10) 0.107(6) 0.087(7) -0.013(5) 0.014(6)
C302 0.179(9) 0.142(8) 0.068(5) -0.016(5) -0.019(5) 0.003(6)
C303 0.087(7) 0.266(14) 0.170(10) -0.007(10) -0.007(7) 0.003(8)
C304 0.108(7) 0.149(8) 0.146(9) -0.040(7) -0.005(6) 0.012(5)
C305 0.098(5) 0.148(7) 0.109(6) -0.022(5) -0.035(5) -0.015(5)
C307 0.104(7) 0.205(12) 0.127(9) 0.060(8) -0.038(6) -0.039(7)
C308 0.232(11) 0.182(9) 0.063(5) -0.056(6) 0.037(6) -0.073(8)
C310 0.166(8) 0.118(6) 0.097(6) 0.028(5) 0.017(6) 0.023(6)
N710 0.106(7) 0.44(2) 0.146(10) -0.014(13) 0.017(7) 0.008(9)
C312 0.102(8) 0.30(2) 0.200(13) -0.104(13) -0.045(8) 0.030(9)
C313 0.162(11) 0.211(14) 0.139(11) -0.031(9) 0.036(8) -0.002(9)
C314 0.106(6) 0.119(7) 0.158(9) -0.008(6) 0.016(6) -0.006(5)
N2 0.118(6) 0.249(11) 0.077(5) 0.006(7) 0.024(4) -0.022(7)
C316 0.088(5) 0.137(7) 0.091(6) 0.014(5) 0.004(4) -0.010(5)
N61 0.126(8) 0.308(16) 0.198(11) -0.016(12) -0.069(7) 0.028(9)
C318 0.103(9) 0.44(3) 0.187(16) -0.008(17) -0.012(8) -0.114(14)
O604 0.118(6) 0.332(12) 0.145(7) 0.017(8) -0.011(4) -0.011(7)
C321 0.099(7) 0.175(10) 0.212(14) 0.119(11) -0.031(7) 0.011(7)
C322 0.099(7) 0.197(14) 0.180(12) -0.060(12) 0.021(7) -0.038(8)
C323 0.161(13) 0.28(2) 0.167(16) -0.091(18) 0.016(11) -0.017(14)
N43 0.096(6) 0.152(8) 0.139(8) -0.013(7) -0.014(5) -0.028(5)
C325 0.148(9) 0.128(9) 0.194(13) 0.020(10) 0.009(8) 0.045(7)
C326 0.135(7) 0.094(5) 0.112(6) -0.016(5) -0.002(5) 0.010(5)
C327 0.141(10) 0.221(19) 0.170(16) 0.010(13) -0.032(9) -0.065(11)
C328 0.203(10) 0.138(9) 0.129(8) -0.024(6) -0.005(7) 0.031(7)
C329 0.087(6) 0.172(11) 0.134(8) 0.049(9) 0.016(6) 0.002(6)
C330 0.090(7) 0.253(15) 0.221(18) 0.022(14) -0.080(9) -0.042(9)
C331 0.128(8) 0.154(11) 0.184(11) 0.030(9) 0.008(7) -0.005(7)
O33 0.125(6) 0.250(8) 0.166(6) 0.047(6) -0.040(5) 0.004(5)
N60 0.178(12) 0.47(3) 0.141(12) 0.014(14) -0.023(9) 0.051(16)
C334 0.136(8) 0.192(10) 0.091(7) -0.004(6) 0.004(5) 0.001(7)
O802 0.104(8) 0.45(2) 0.293(16) 0.048(16) -0.031(8) 0.026(10)
C337 0.070(5) 0.147(9) 0.192(13) -0.052(9) -0.035(6) 0.010(6)
C338 0.146(13) 0.24(2) 0.35(4) 0.04(2) -0.016(16) 0.033(14)
O40 0.165(7) 0.168(6) 0.206(8) 0.042(6) -0.002(6) 0.053(5)
C340 0.117(6) 0.129(7) 0.099(6) 0.009(5) -0.020(5) -0.025(5)
C341 0.063(5) 0.164(9) 0.190(11) -0.027(9) -0.011(5) 0.019(6)
C342 0.312(15) 0.071(5) 0.149(9) 0.001(5) 0.026(9) 0.057(7)
C343 0.197(12) 0.172(10) 0.111(8) -0.027(7) 0.034(7) 0.001(8)
C344 0.199(10) 0.140(8) 0.136(8) -0.025(7) 0.040(7) 0.024(7)
C345 0.177(10) 0.169(10) 0.095(6) -0.005(6) 0.007(6) 0.007(7)
C346 0.090(7) 0.280(19) 0.128(10) -0.017(15) -0.031(7) -0.047(11)
N552 0.108(7) 0.163(9) 0.240(13) 0.101(10) 0.009(7) 0.043(7)
C348 0.040(6) 0.39(3) 0.29(3) -0.10(3) -0.004(9) -0.025(10)
C349 0.162(9) 0.142(8) 0.117(7) -0.026(6) 0.010(6) -0.026(6)
C350 0.099(8) 0.297(17) 0.163(12) 0.046(14) 0.030(8) -0.027(8)
C351 0.096(8) 0.261(17) 0.167(13) -0.086(14) 0.021(7) -0.010(10)
C352 0.189(15) 0.244(19) 0.19(2) -0.035(19) 0.019(13) 0.023(14)
C353 0.114(7) 0.118(8) 0.160(10) -0.002(8) 0.012(7) 0.013(6)
N813 0.125(9) 0.41(3) 0.145(11) -0.008(15) -0.036(9) 0.031(13)
C355 0.229(14) 0.160(10) 0.137(9) 0.028(7) 0.036(9) -0.012(9)
C356 0.175(10) 0.153(8) 0.108(7) 0.043(6) 0.018(6) 0.042(7)
O551 0.130(7) 0.290(11) 0.311(13) 0.141(11) -0.002(7) -0.018(6)
C361 0.112(7) 0.146(7) 0.116(7) 0.002(6) 0.009(5) -0.009(5)
C362 0.078(7) 0.38(2) 0.102(9) -0.003(13) -0.006(6) 0.056(10)
C363 0.132(11) 0.173(15) 0.215(19) -0.031(15) 0.055(10) -0.035(11)
C364 0.098(9) 0.233(17) 0.30(3) 0.017(19) 0.059(14) -0.025(10)
C365 0.085(7) 0.297(19) 0.125(11) 0.018(13) 0.009(7) -0.023(9)
C366 0.158(12) 0.214(15) 0.247(16) 0.030(13) -0.028(11) -0.026(10)
C367 0.130(11) 0.32(4) 0.26(2) 0.15(3) 0.026(16) -0.074(14)
C368 0.123(9) 0.121(10) 0.32(2) 0.058(12) -0.018(10) -0.048(7)
C369 0.244(13) 0.175(10) 0.170(11) -0.063(8) -0.023(9) -0.001(8)
N717 0.095(7) 0.39(2) 0.238(17) 0.020(16) 0.009(8) 0.004(9)
C372 0.111(10) 0.39(2) 0.33(3) 0.13(2) -0.020(13) -0.137(12)
O712 0.199(10) 0.319(15) 0.201(10) -0.000(11) -0.019(7) 0.002(10)
C374 0.220(13) 0.298(15) 0.161(10) 0.037(10) 0.009(9) 0.139(12)
C375 0.151(10) 0.078(7) 0.34(3) -0.065(12) -0.020(13) -0.041(7)
N718 0.170(10) 0.32(2) 0.119(9) -0.009(11) 0.023(7) 0.046(11)
N713 0.129(8) 0.42(3) 0.117(8) -0.030(13) 0.027(7) 0.006(13)
C378 0.111(8) 0.185(9) 0.158(9) -0.092(7) -0.006(6) 0.009(7)
C804 0.103(8) 0.46(3) 0.099(8) 0.063(12) -0.039(6) 0.001(13)
C380 0.119(8) 0.149(8) 0.208(11) -0.007(8) -0.005(8) 0.029(6)
N992 0.135(10) 0.290(17) 0.180(10) 0.032(13) -0.028(7) -0.015(11)
C382 0.191(10) 0.170(10) 0.112(8) 0.002(6) 0.037(7) 0.011(7)
C384 0.044(7) 0.191(18) 0.62(5) 0.09(3) 0.018(13) 0.048(8)
C385 0.157(13) 0.33(3) 0.202(19) 0.104(19) 0.010(12) 0.024(15)
C386 0.051(7) 0.29(2) 0.34(2) 0.12(2) 0.045(9) 0.067(11)
C389 0.195(15) 0.27(2) 0.199(17) 0.075(17) 0.019(12) -0.013(15)
C390 0.223(14) 0.182(11) 0.134(10) 0.018(8) -0.011(9) -0.030(9)
N988 0.126(11) 0.42(3) 0.30(3) 0.04(2) 0.016(14) 0.052(13)
C392 0.132(10) 0.31(2) 0.214(18) -0.054(19) 0.010(9) 0.038(14)
C393 0.176(14) 0.29(3) 0.20(2) 0.05(2) -0.036(16) -0.084(16)
C394 0.236(11) 0.149(8) 0.109(6) -0.015(6) 0.069(7) -0.014(7)
C395 0.087(8) 0.218(17) 0.30(2) 0.010(18) -0.050(11) 0.011(11)
C396 0.146(8) 0.172(8) 0.144(8) 0.042(7) -0.044(6) 0.010(6)
C397 0.149(11) 0.189(13) 0.27(2) -0.046(15) -0.003(10) 0.000(11)
O707 0.153(10) 0.89(6) 0.199(12) -0.17(2) -0.041(9) -0.032(17)
C399 0.154(13) 0.40(4) 0.143(15) 0.049(18) -0.014(12) -0.012(18)
C400 0.143(10) 0.300(15) 0.185(11) 0.074(11) 0.031(8) 0.023(9)
C401 0.133(10) 0.205(12) 0.221(14) 0.103(12) -0.003(10) 0.036(9)
C402 0.136(11) 0.36(3) 0.165(17) 0.035(19) 0.012(9) -0.047(14)
C404 0.149(12) 0.265(19) 0.23(2) -0.055(17) 0.031(11) 0.025(13)
C550 0.120(11) 0.27(3) 0.29(3) -0.03(2) 0.050(16) 0.011(14)
C406 0.111(11) 0.46(5) 0.178(17) 0.08(2) 0.007(10) -0.03(2)
C407 0.44(2) 0.063(5) 0.264(14) -0.055(7) -0.228(15) 0.060(9)
C408 0.158(15) 0.25(2) 0.26(2) 0.06(2) -0.008(16) -0.008(13)
C409 0.148(9) 0.296(15) 0.100(7) -0.076(9) -0.000(6) -0.027(8)
C989 0.124(17) 0.72(7) 0.56(6) 0.42(6) -0.05(3) -0.05(2)
C412 0.084(8) 0.34(3) 0.167(18) -0.031(19) 0.024(8) -0.037(13)
N711 0.123(9) 0.257(15) 0.37(3) 0.053(17) 0.094(12) -0.018(8)
C414 0.299(18) 0.279(16) 0.134(10) -0.012(9) 0.031(11) -0.114(14)
C415 0.219(14) 0.303(17) 0.169(12) -0.017(12) 0.018(10) 0.087(12)
C416 0.32(2) 0.212(11) 0.076(6) -0.043(6) 0.033(9) 0.064(12)
O417 0.249(14) 0.33(2) 0.261(15) -0.034(14) -0.007(11) -0.023(12)
C418 0.100(9) 0.42(3) 0.153(14) -0.019(19) -0.026(8) -0.089(15)
C419 0.087(8) 0.36(3) 0.21(2) 0.00(2) -0.036(10) -0.076(15)
C420 0.123(11) 0.35(3) 0.35(4) -0.04(2) -0.022(13) -0.037(14)
O421 0.150(8) 0.44(2) 0.206(11) 0.082(14) 0.015(7) 0.092(11)
C422 0.058(7) 0.48(4) 0.21(2) 0.05(2) -0.017(10) -0.026(12)
O32 0.162(9) 0.309(13) 0.156(7) 0.017(9) 0.024(6) 0.041(8)
C424 0.116(7) 0.169(9) 0.095(6) 0.021(7) 0.010(5) -0.002(6)
C425 0.258(17) 0.161(11) 0.193(14) -0.002(12) 0.001(13) 0.027(10)
N987 0.134(9) 0.248(16) 0.260(17) -0.060(14) -0.035(10) 0.010(9)
O803 0.172(9) 0.369(16) 0.186(10) -0.002(9) 0.031(7) 0.023(9)
C428 0.115(9) 0.317(17) 0.124(9) -0.006(10) 0.005(7) 0.021(9)
C429 0.114(8) 0.173(13) 0.237(16) 0.038(11) -0.014(9) -0.037(8)
C430 0.198(10) 0.261(12) 0.080(6) -0.014(7) 0.033(6) 0.013(9)
C432 0.114(9) 0.196(11) 0.38(2) 0.019(12) 0.060(10) -0.078(8)
C433 0.206(12) 0.214(11) 0.160(10) -0.026(9) 0.025(9) 0.002(9)
C434 0.288(17) 0.193(12) 0.203(12) 0.021(9) -0.009(12) -0.115(12)
O719 0.141(11) 0.38(2) 0.91(6) -0.19(3) -0.01(2) 0.047(10)
N827 0.153(9) 0.39(2) 0.228(16) -0.139(18) -0.024(10) 0.024(11)
C437 0.230(14) 0.123(8) 0.187(11) -0.014(7) -0.032(9) -0.060(8)
C439 0.111(8) 0.225(15) 0.162(11) -0.045(10) -0.024(7) 0.052(8)
C440 0.30(3) 0.64(7) 0.108(12) 0.03(2) 0.036(14) -0.29(4)
N1 0.087(7) 0.258(14) 0.253(18) -0.021(15) -0.015(8) -0.020(8)
C447 0.175(12) 0.276(15) 0.176(11) 0.016(10) 0.018(9) -0.071(11)
C948 0.073(12) 0.52(4) 0.71(7) -0.04(4) -0.21(3) 0.012(16)
C450 0.193(13) 0.108(8) 0.53(3) -0.064(13) -0.232(19) 0.024(8)
O451 0.293(13) 0.447(19) 0.208(10) -0.139(12) 0.094(10) -0.157(12)
C452 0.106(11) 0.31(2) 0.25(2) 0.018(18) 0.004(11) -0.036(11)
C454 0.085(7) 0.211(12) 0.217(13) 0.041(12) -0.027(7) 0.015(7)
N826 0.123(8) 0.36(2) 0.231(14) -0.125(15) 0.077(9) -0.086(11)
C458 0.152(13) 0.32(2) 0.34(3) 0.11(3) 0.033(16) 0.006(13)
C459 0.181(11) 0.223(12) 0.147(10) 0.050(9) 0.015(8) 0.010(9)
C460 0.186(12) 0.228(13) 0.189(14) -0.010(11) 0.054(11) 0.025(10)
C461 0.48(3) 0.164(10) 0.149(10) 0.039(8) 0.138(13) 0.024(12)
C462 0.25(2) 0.41(3) 0.147(12) 0.114(15) -0.020(13) -0.06(2)
C463 0.30(2) 0.33(3) 0.166(17) -0.058(19) -0.024(19) 0.03(3)
C464 0.111(9) 0.27(2) 0.196(17) -0.107(17) 0.006(8) 0.031(11)
O465 0.207(10) 0.49(2) 0.179(10) -0.064(12) 0.014(8) -0.120(11)
C467 0.072(10) 0.76(6) 1.61(12) -0.91(8) -0.33(3) 0.29(2)
C468 0.37(3) 0.46(4) 0.141(15) 0.011(19) -0.029(15) -0.13(3)
C469 0.120(11) 0.45(3) 0.46(3) -0.28(3) 0.018(13) 0.186(14)
C470 0.145(9) 0.205(11) 0.159(9) -0.025(8) 0.016(7) 0.009(8)
C472 0.250(13) 0.135(8) 0.181(10) -0.054(7) -0.003(9) -0.066(8)
C603 0.127(12) 0.31(2) 0.35(2) -0.032(18) -0.013(14) 0.025(13)
C474 0.150(10) 0.207(11) 0.163(9) -0.022(8) -0.021(7) -0.032(9)
C475 0.119(6) 0.158(8) 0.086(6) -0.071(6) -0.057(5) 0.007(5)
C476 0.137(9) 0.35(2) 0.114(9) 0.172(12) -0.039(7) 0.005(10)
C477 0.055(5) 0.155(9) 0.200(12) 0.004(10) -0.017(6) -0.012(5)
C478 0.089(6) 0.192(12) 0.167(10) -0.128(10) -0.017(6) -0.012(6)
C480 0.067(6) 0.39(2) 0.096(7) -0.038(12) -0.030(5) -0.045(10)
C481 0.121(13) 0.215(19) 0.74(8) 0.19(3) -0.06(3) -0.074(12)
C482 0.170(13) 0.230(15) 0.217(17) -0.044(13) 0.075(12) 0.007(12)
C483 0.45(5) 0.63(8) 0.18(2) 0.02(4) 0.09(3) 0.31(6)
C484 0.118(11) 0.56(6) 0.166(18) -0.01(3) 0.012(11) 0.00(2)
C486 0.120(10) 0.48(4) 0.123(12) -0.084(18) 0.007(8) -0.119(16)
C487 0.197(13) 0.195(14) 0.178(11) -0.068(10) -0.008(9) 0.020(11)
O991 0.265(14) 0.356(19) 0.33(2) -0.002(15) 0.025(12) 0.031(16)
C489 0.181(13) 0.38(3) 0.132(12) -0.046(15) 0.023(10) -0.025(14)
C490 0.24(3) 0.51(6) 0.32(4) -0.01(4) 0.10(2) 0.07(3)
C491 0.128(9) 0.266(14) 0.146(9) -0.061(9) 0.005(7) 0.030(9)
O709 0.220(11) 0.307(15) 0.209(11) 0.003(10) -0.002(8) -0.046(10)
C494 0.250(15) 0.237(13) 0.209(13) 0.059(10) 0.098(11) 0.083(11)
O496 0.165(9) 0.38(2) 0.283(15) 0.075(14) 0.007(9) 0.001(11)
C503 0.074(8) 1.47(13) 0.093(12) -0.19(3) -0.071(9) 0.02(3)
C501 0.101(9) 0.36(3) 0.134(12) 0.039(13) -0.008(7) 0.031(12)
C500 0.119(10) 0.33(3) 0.222(19) 0.113(19) 0.047(11) -0.014(12)
C502 0.122(13) 0.29(3) 0.52(6) 0.02(3) -0.03(2) -0.101(18)
C505 0.104(9) 0.39(3) 0.21(2) -0.01(2) -0.012(12) 0.044(14)
C509 0.59(6) 0.34(3) 0.96(10) 0.36(5) 0.71(7) 0.27(4)
C504 0.141(11) 0.266(18) 0.31(3) 0.074(17) -0.076(14) -0.035(11)
C507 0.140(14) 0.54(4) 0.35(3) -0.28(3) -0.037(16) 0.116(19)
C508 0.178(15) 0.24(2) 0.30(3) 0.024(19) 0.111(17) -0.045(14)
O965 0.55(3) 0.253(15) 0.51(3) -0.030(16) 0.32(3) -0.006(17)
C506 0.118(13) 0.92(9) 0.21(3) 0.19(5) 0.014(14) -0.02(3)
C600 0.087(6) 0.305(16) 0.155(12) 0.163(14) -0.010(6) 0.018(8)
C601 0.252(18) 0.40(3) 0.116(11) 0.086(14) -0.016(11) -0.102(16)
C630 0.192(10) 0.164(8) 0.092(6) -0.023(5) 0.044(6) -0.044(7)
C611 0.129(9) 0.204(11) 0.200(11) -0.013(8) 0.041(8) -0.029(8)
C605 0.096(7) 0.167(10) 0.195(12) -0.013(10) 0.006(7) -0.002(6)
C638 0.169(19) 0.77(9) 0.21(3) -0.06(4) -0.017(17) -0.17(3)
C602 0.175(18) 0.32(2) 0.39(3) 0.01(2) 0.021(17) 0.063(17)
C639 0.176(17) 0.53(6) 0.17(2) 0.06(3) 0.037(14) 0.05(3)
C634 0.068(7) 0.230(18) 0.34(3) -0.095(18) -0.001(11) 0.020(9)
O637 0.228(12) 0.177(10) 0.75(4) -0.083(15) 0.058(15) 0.026(9)
C635 0.056(7) 0.206(16) 0.45(3) 0.197(19) -0.008(12) -0.009(7)
C607 0.230(12) 0.171(10) 0.201(11) 0.074(9) -0.051(9) -0.054(9)
C636 0.092(9) 0.41(4) 0.197(18) 0.05(2) -0.060(10) 0.021(16)
C610 0.260(13) 0.221(11) 0.125(8) 0.064(8) 0.020(8) 0.086(10)
C641 0.131(12) 0.37(3) 0.37(4) 0.20(3) 0.045(18) 0.051(17)
C606 0.285(16) 0.292(16) 0.087(7) 0.004(9) -0.017(8) -0.050(12)
C633 0.290(16) 0.199(11) 0.131(10) 0.013(8) 0.014(9) 0.018(10)
C609 0.33(2) 0.247(18) 0.34(2) -0.156(17) -0.056(17) 0.068(15)
C631 0.214(14) 0.251(16) 0.270(17) -0.050(12) -0.104(13) -0.019(11)
C608 0.253(13) 0.205(11) 0.109(7) -0.007(7) -0.015(8) -0.030(10)
C632 0.34(2) 0.235(16) 0.224(15) -0.047(12) 0.051(13) 0.108(15)
C700 0.075(8) 0.69(6) 0.129(12) -0.05(2) 0.016(7) -0.132(18)
C706 0.183(18) 0.41(4) 0.33(4) -0.21(4) -0.03(2) 0.02(2)
C704 0.22(2) 0.39(3) 0.35(4) 0.08(3) 0.05(2) -0.12(2)
O487 0.208(10) 0.50(2) 0.175(10) 0.020(11) -0.004(7) 0.028(11)
C703 0.093(9) 0.41(3) 0.25(3) 0.15(3) -0.015(11) -0.010(15)
C722 0.174(13) 0.49(4) 0.069(9) -0.013(13) -0.038(9) -0.045(17)
C702 0.176(16) 0.30(3) 0.25(2) -0.10(2) 0.104(16) -0.12(2)
C725 0.121(13) 0.28(2) 0.40(3) 0.10(2) -0.010(16) -0.003(11)
C724 0.180(19) 0.48(5) 0.48(4) 0.34(4) 0.12(2) 0.13(2)
C728 0.106(11) 0.25(2) 0.25(3) 0.06(2) 0.053(15) -0.027(11)
C729 0.27(2) 0.32(2) 0.35(3) 0.01(2) 0.022(17) 0.13(2)
C707 0.165(13) 0.40(3) 0.188(16) -0.08(2) 0.051(13) -0.078(14)
C716 0.159(14) 0.39(3) 0.21(2) -0.07(2) 0.062(14) -0.121(19)
C714 0.148(13) 0.54(4) 0.216(16) -0.11(2) -0.047(11) 0.053(18)
C708 0.36(3) 0.32(2) 0.44(4) 0.13(3) -0.00(3) 0.00(2)
C727 0.097(12) 0.28(3) 0.60(6) -0.08(3) 0.02(2) 0.001(12)
C720 0.36(3) 0.58(5) 0.162(15) -0.10(2) 0.031(17) -0.08(3)
O815 0.157(7) 0.412(16) 0.138(7) -0.026(8) -0.015(6) -0.036(7)
N801 0.057(6) 0.32(2) 0.172(12) 0.018(15) -0.014(6) 0.028(9)
C806 0.105(11) 0.48(4) 0.30(3) -0.16(3) -0.083(14) 0.034(17)
C805 0.132(12) 0.30(3) 0.20(2) -0.12(2) -0.029(14) 0.004(14)
C810 0.083(9) 0.43(4) 0.19(2) 0.05(3) 0.052(12) -0.031(15)
C824 0.168(13) 0.37(3) 0.28(2) -0.23(2) 0.078(14) -0.066(14)
C821 0.203(19) 0.32(3) 0.35(4) 0.09(3) 0.11(2) 0.058(19)
C823 0.37(3) 0.54(6) 0.20(2) -0.03(3) -0.05(2) -0.08(3)
C807 0.151(12) 0.48(3) 0.169(14) -0.026(18) 0.004(10) 0.017(14)
C822 0.44(4) 0.191(19) 0.50(6) 0.01(2) -0.14(4) -0.09(2)
C811 0.33(2) 0.246(19) 0.41(4) -0.04(2) 0.07(2) -0.025(15)
C808 0.269(19) 0.43(3) 0.181(15) -0.102(16) 0.133(14) -0.063(17)
C809 0.158(12) 0.45(3) 0.192(14) -0.008(15) 0.007(10) 0.055(13)
N486 0.086(7) 0.62(3) 0.130(10) -0.016(13) -0.039(7) -0.018(10)
C962 0.38(3) 0.42(3) 0.123(10) 0.058(13) 0.021(13) -0.14(2)
C900 0.173(15) 0.42(3) 0.209(15) -0.032(15) 0.039(11) 0.021(15)
C930 0.46(4) 0.54(6) 0.111(12) -0.029(19) 0.050(16) 0.35(5)
N990 0.098(9) 0.50(3) 0.22(2) 0.037(18) -0.024(9) -0.063(13)
C906 0.152(15) 0.43(4) 0.28(3) -0.10(3) -0.018(14) 0.075(18)
C903 0.167(14) 0.39(4) 0.23(2) 0.16(3) 0.018(15) 0.05(2)
C907 0.35(3) 0.49(4) 0.26(2) 0.08(2) -0.04(2) 0.09(3)
C901 0.35(3) 0.41(3) 0.147(12) -0.004(13) -0.044(14) -0.08(2)
C670 0.23(2) 0.33(4) 0.26(3) -0.10(3) -0.053(19) 0.06(2)
N989 0.178(14) 0.47(4) 0.37(4) 0.16(3) -0.03(2) -0.036(19)
C698 0.131(17) 0.41(5) 0.64(9) 0.23(6) -0.15(3) -0.08(2)
C995 0.150(12) 0.38(2) 0.32(2) 0.116(17) -0.090(13) -0.031(12)
C672 0.099(11) 0.43(4) 0.36(4) 0.06(4) -0.050(16) 0.001(18)
C850 0.26(2) 0.30(3) 0.24(2) -0.04(2) 0.06(2) 0.056(19)
C560 0.34(3) 0.198(17) 0.241(19) -0.038(13) -0.004(19) 0.012(16)
N964 0.276(18) 0.294(19) 0.33(3) 0.02(2) 0.12(2) -0.003(13)
C964 0.48(4) 0.32(3) 0.68(6) 0.10(3) 0.20(4) -0.22(3)
C645 0.071(8) 0.40(3) 0.25(2) 0.04(3) -0.070(11) -0.040(14)
C580 0.128(11) 0.44(4) 0.17(2) -0.12(3) 0.003(11) -0.027(18)
C488 0.241(11) 1.35(5) 2.00(7) -1.00(5) -0.80(3) 0.33(2)
C546 0.44(3) 0.223(18) 0.40(3) 0.060(18) -0.09(2) 0.060(19)
C945 0.68(6) 0.40(4) 0.172(18) 0.07(2) -0.00(3) 0.19(4)
C746 0.35(2) 0.252(17) 0.219(17) -0.055(14) 0.006(15) 0.059(15)
C944 0.37(3) 0.31(3) 0.33(4) 0.08(2) 0.04(2) 0.05(2)
C576 0.40(3) 0.165(13) 0.30(2) -0.056(13) 0.07(2) 0.008(16)
C999 0.61(6) 0.24(2) 0.53(5) 0.08(2) -0.24(4) -0.01(3)
C997 0.72(9) 0.39(4) 0.73(8) 0.28(5) -0.21(6) -0.09(5)
C998 0.24(2) 0.58(5) 0.34(3) 0.30(3) -0.087(19) -0.09(2)

loop_
_atom_type_symbol
_atom_type_description
_atom_type_scat_dispersion_real
_atom_type_scat_dispersion_imag
_atom_type_scat_source
C C 0.0181 0.0091 'International Tables Vol C Tables 4.2.6.8 and 6.1.1.4'
H H 0.0000 0.0000 'International Tables Vol C Tables 4.2.6.8 and 6.1.1.4'
Cl Cl 0.3639 0.7018 'International Tables Vol C Tables 4.2.6.8 and 6.1.1.4'
N N 0.0311 0.0180 'International Tables Vol C Tables 4.2.6.8 and 6.1.1.4'
O O 0.0492 0.0322 'International Tables Vol C Tables 4.2.6.8 and 6.1.1.4'

loop_
_geom_angle_atom_site_label_1
_geom_angle_atom_site_label_2
_geom_angle_atom_site_label_3
_geom_angle
C108 N34 C037 129.0(6)
C075 O16 C232 116.9(5)
C192 N11 C154 117.7(6)
C162 N9 C073 123.7(7)
C064 N29 C130 111.8(7)
C122 N33 C077 118.1(6)
C164 N37 C113 117.9(7)
C190 N23 C082 117.6(5)
C049 N35 C080 117.7(6)
C126 N21 N22 117.8(7)
C091 N31 C050 118.9(7)
C116 N26 C109 122.0(6)
C114 N22 N21 122.0(6)
C072 O10 C274 123.0(6)
C069 N20 C051 117.0(6)
C228 C037 N34 123.7(6)
C228 C037 C077 120.8(7)
N34 C037 C077 115.2(6)
C056 N39 C134 120.7(7)
C075 C041 C070 124.6(6)
C075 C041 C109 119.6(6)
C070 C041 C109 115.7(6)
C203 N27 C159 132.9(7)
C158 N41 C199 119.7(8)
C153 N10 C084 115.0(7)
C100 N12 C192 126.2(7)
C235 N14 C092 120.9(8)
C143 N32 C091 130.5(7)
N35 C049 C076 120.6(7)
N35 C049 C067 115.6(7)
C076 C049 C067 123.5(7)
N31 C050 N30 117.5(7)
N31 C050 C198 118.6(8)
N30 C050 C198 123.8(8)
N20 C051 C132 122.4(7)
N20 C051 C233 118.9(7)
C132 C051 C233 118.6(7)
C234 N38 C083 129.2(8)
C262 N30 C050 135.8(7)
C157 N19 C233 127.0(7)
C255 N49 C118 126.8(9)
N39 C056 C234 121.0(7)
N39 C056 C201 121.6(8)
C234 C056 C201 117.2(8)
C250 C058 C084 121.7(9)
C250 C058 C284 123.2(9)
C084 C058 C284 115.1(8)
C144 N24 C085 127.7(6)
C107 N44 C183 120.6(7)
C159 N28 C064 117.4(7)
C109 N25 C085 121.4(6)
N29 C064 C174 130.8(8)
N29 C064 N28 110.1(7)
C174 C064 N28 119.1(8)
C169 N15 C092 120.7(7)
C240 O36 C487 122.1(8)
C207 C067 N36 127.0(8)
C207 C067 C049 114.6(9)
N36 C067 C049 118.2(7)
C218 N45 C208 132.3(8)
N20 C069 C146 122.2(6)
N20 C069 C126 117.5(7)
C146 C069 C126 120.3(8)
C115 C070 C041 121.6(7)
C072 C071 C080 121.7(8)
O10 C072 C071 124.5(7)
O10 C072 C076 119.4(7)
C071 C072 C076 116.1(8)
C081 C073 N9 121.0(8)
C081 C073 C084 118.6(9)
N9 C073 C084 119.7(8)
C129 O42 C334 119.2(8)
O16 C075 C193 126.4(7)
O16 C075 C041 115.6(6)
C193 C075 C041 117.9(7)
C049 C076 C072 122.3(6)
C049 C076 C245 115.9(8)
C072 C076 C245 121.8(8)
N33 C077 C097 119.7(7)
N33 C077 C037 120.0(7)
C097 C077 C037 120.3(7)
C096 N36 C067 126.9(7)
C071 C080 N35 121.4(8)
C071 C080 C108 124.3(7)
N35 C080 C108 114.3(7)
C073 C081 C177 117.9(8)
C219 C082 N23 121.6(7)
C219 C082 C144 120.3(7)
N23 C082 C144 118.0(6)
C149 C083 N38 127.6(8)
C149 C083 C164 117.2(8)
N38 C083 C164 115.1(9)
N10 C084 C058 123.7(7)
N10 C084 C073 117.3(8)
C058 C084 C073 119.0(8)
N24 C085 N25 117.0(6)
N24 C085 C115 126.4(6)
N25 C085 C115 116.5(6)
C224 N40 C165 126.8(8)
C269 O6 C308 124.1(8)
C248 O14 C416 120.3(8)
C137 N8 C155 116.0(7)
C166 C090 C091 115.1(7)
N31 C091 N32 112.3(7)
N31 C091 C090 125.1(7)
N32 C091 C090 122.6(8)
N14 C092 C264 126.0(8)
N14 C092 N15 117.2(8)
C264 C092 N15 116.3(9)
C225 C093 C158 112.0(9)
C225 O3 C345 120.4(8)
C216 O7 C305 118.2(7)
O8 C096 N36 128.3(8)
O8 C096 C113 123.2(7)
N36 C096 C113 108.5(7)
C283 C097 C077 120.7(8)
C283 C097 C136 123.6(8)
C077 C097 C136 115.7(8)
C140 N46 C223 123.1(10)
O23 C100 N12 128.4(7)
O23 C100 C153 112.5(9)
N12 C100 C153 119.0(7)
C196 N50 C179 114.2(8)
C169 N16 C185 127.3(7)
C216 C103 C113 118.1(7)
C284 O24 C344 118.8(7)
N44 C107 C218 114.7(8)
N44 C107 C231 125.3(8)
C218 C107 C231 120.0(6)
O9 C108 N34 129.3(7)
O9 C108 C080 115.8(7)
N34 C108 C080 114.9(7)
N25 C109 N26 117.4(7)
N25 C109 C041 123.8(6)
N26 C109 C041 118.8(7)
N37 C113 C103 123.7(8)
N37 C113 C096 119.1(7)
C103 C113 C096 117.3(7)
N22 C114 C123 121.9(6)
N22 C114 C190 116.7(7)
C123 C114 C190 120.7(7)
C070 C115 C085 120.9(7)
N26 C116 C193 122.6(6)
N26 C116 C203 119.2(6)
C193 C116 C203 118.2(6)
C142 O19 C328 115.2(7)
C170 C118 N49 126.5(9)
C170 C118 C196 122.4(9)
N49 C118 C196 111.0(9)
C128 C119 C225 128.2(8)
C128 C119 C199 120.4(8)
C225 C119 C199 111.4(9)
N33 C122 C186 125.5(6)
N33 C122 C143 113.6(6)
C186 C122 C143 120.9(5)
C114 C123 C161 116.0(7)
C182 O38 C303 118.8(10)
C200 N17 C150 116.4(8)
N21 C126 C161 124.5(7)
N21 C126 C069 116.9(7)
C161 C126 C069 118.6(9)
N4 C127 C277 128.5(12)
N4 C127 C268 120.2(11)
C277 C127 C268 111.0(13)
C237 C128 C119 119.8(8)
C279 C129 O42 122.5(10)
C279 C129 C171 120.5(11)
O42 C129 C171 116.9(9)
N29 C130 C263 126.3(8)
N29 C130 C262 115.1(7)
C263 C130 C262 118.6(8)
C340 C132 C051 119.7(7)
C160 N4 C127 123.0(9)
C165 C134 N39 121.4(8)
C165 C134 C226 120.0(9)
N39 C134 C226 118.6(9)
C097 C136 C326 120.7(7)
N8 C137 C152 121.8(8)
N8 C137 C162 122.2(8)
C152 C137 C162 115.9(8)
O2 N42 O1 130.6(8)
O2 N42 C265 122.0(7)
O1 N42 C265 107.4(7)
N46 C140 C208 125.6(9)
N46 C140 C272 122.2(8)
C208 C140 C272 112.2(8)
C168 N7 C289 124.7(9)
O19 C142 C296 114.8(9)
O19 C142 C261 124.0(10)
C296 C142 C261 120.8(8)
O12 C143 N32 128.3(8)
O12 C143 C122 114.2(9)
N32 C143 C122 117.2(5)
O17 C144 N24 129.2(6)
O17 C144 C082 119.2(7)
N24 C144 C082 111.6(6)
C183 C145 C361 125.0(9)
C183 C145 N43 119.8(8)
C361 C145 N43 115.2(9)
C069 C146 C340 121.4(7)
C154 N13 C475 128.4(7)
C208 C148 C304 116.1(10)
C083 C149 C278 123.9(8)
N17 C150 N18 112.5(7)
N17 C150 C296 124.2(9)
N18 C150 C296 123.3(8)
C288 O21 C382 114.3(7)
C184 C152 C137 117.7(9)
C167 C153 N10 127.5(8)
C167 C153 C100 122.2(8)
N10 C153 C100 110.3(8)
N13 C154 N11 111.5(6)
N13 C154 C187 127.8(8)
N11 C154 C187 120.4(8)
N8 C155 C205 127.1(8)
N8 C155 C168 114.8(9)
C205 C155 C168 118.2(10)
C150 N18 C157 118.1(7)
N18 C157 N19 113.2(6)
N18 C157 C172 121.8(9)
N19 C157 C172 124.8(8)
N41 C158 C093 125.3(8)
N41 C158 C224 118.1(9)
C093 C158 C224 116.5(8)
N28 C159 C302 125.9(7)
N28 C159 N27 114.7(6)
C302 C159 N27 119.1(8)
N4 C160 C258 121.0(11)
N4 C160 C337 121.7(11)
C258 C160 C337 116.5(11)
C126 C161 C123 117.6(7)
O25 C162 N9 130.2(8)
O25 C162 C137 120.5(7)
N9 C162 C137 109.1(8)
N37 C164 C083 117.3(8)
N37 C164 C176 123.2(7)
C083 C164 C176 119.5(9)
C134 C165 C212 123.8(9)
C134 C165 N40 112.1(8)
C212 C165 N40 124.1(8)
C198 C166 C090 121.3(7)
C153 C167 C284 117.7(9)
C191 C168 N7 127.6(10)
C191 C168 C155 119.9(11)
N7 C168 C155 112.3(10)
N15 C169 C204 123.1(9)
N15 C169 N16 114.4(5)
C204 C169 N16 122.3(8)
C118 C170 C314 119.2(9)
C196 C171 C129 119.4(9)
C196 C171 C211 120.5(9)
C129 C171 C211 119.9(10)
C266 C172 C157 118.1(9)
C240 C173 C239 127.3(8)
C240 C173 C183 111.5(7)
C239 C173 C183 120.9(7)
C064 C174 C214 120.1(8)
C064 C174 C248 112.1(9)
C214 C174 C248 127.7(9)
C184 O26 C282 120.4(8)
C316 C176 C216 125.4(8)
C316 C176 C164 119.1(8)
C216 C176 C164 115.5(8)
C250 C177 C081 123.2(8)
N50 C179 C279 123.6(8)
N50 C179 C477 116.3(10)
C279 C179 C477 119.8(10)
C310 C181 C232 111.6(7)
C310 C181 C394 107.6(7)
C232 C181 C394 108.0(7)
C202 C182 O38 122.8(11)
C202 C182 C272 129.4(12)
O38 C182 C272 107.7(12)
N44 C183 C145 125.2(8)
N44 C183 C173 123.8(6)
C145 C183 C173 110.9(8)
C152 C184 O26 124.7(10)
C152 C184 C205 127.1(9)
O26 C184 C205 108.0(10)
O20 C185 N16 130.4(10)
O20 C185 C200 125.5(7)
N16 C185 C200 104.1(8)
C122 C186 C283 122.1(6)
C287 C187 C154 121.1(8)
C244 N47 C478 129.8(11)
N23 C190 C273 124.5(6)
N23 C190 C114 115.0(6)
C273 C190 C114 120.5(7)
C168 C191 C307 124.3(10)
N11 C192 C252 125.4(7)
N11 C192 N12 110.3(6)
C252 C192 N12 124.3(7)
C075 C193 C116 119.0(7)
C283 O11 C342 117.5(7)
N50 C196 C171 123.8(9)
N50 C196 C118 117.6(9)
C171 C196 C118 118.3(10)
C477 N51 C368 124.0(11)
C166 C198 C050 120.8(8)
C265 C199 N41 122.0(9)
C265 C199 C119 114.6(9)
N41 C199 C119 123.3(8)
N17 C200 C261 129.0(8)
N17 C200 C185 119.8(8)
C261 C200 C185 111.1(9)
C269 C201 C056 118.9(8)
C182 C202 C223 109.2(11)
O15 C203 N27 126.6(8)
O15 C203 C116 122.8(6)
N27 C203 C116 110.4(7)
C169 C204 C290 122.8(8)
C299 C205 C184 131.5(10)
C299 C205 C155 118.3(10)
C184 C205 C155 110.2(9)
C353 C206 C251 123.4(12)
C067 C207 C241 127.8(9)
C148 C208 C140 130.5(10)
C148 C208 N45 118.2(10)
C140 C208 N45 111.2(8)
C213 N48 C329 122.4(11)
C314 C211 C171 119.3(9)
C165 C212 C229 116.0(8)
N48 C213 C301 121.9(12)
N48 C213 C255 110.7(11)
C301 C213 C255 127.1(11)
C302 C214 C174 120.5(8)
C824 N824 C327 142.4(18)
O7 C216 C103 124.7(8)
O7 C216 C176 114.3(8)
C103 C216 C176 121.0(8)
C288 C217 C235 123.9(9)
O37 C218 N45 121.4(8)
O37 C218 C107 121.1(9)
N45 C218 C107 117.5(7)
C082 C219 C275 121.3(7)
C363 N556 C327 128(2)
N46 C223 C478 122.4(13)
N46 C223 C202 124.8(10)
C478 C223 C202 111.4(13)
O4 C224 N40 130.6(9)
O4 C224 C158 119.0(10)
N40 C224 C158 110.3(9)
C093 C225 O3 120.0(10)
C093 C225 C119 127.9(8)
O3 C225 C119 112.2(9)
C134 C226 C269 123.9(10)
C134 C226 C341 117.4(10)
C269 C226 C341 118.7(10)
C242 N6 C251 122.7(9)
C326 C228 C037 120.7(8)
C341 C229 C212 120.7(8)
C240 C231 C107 115.7(6)
O16 C232 C181 107.7(6)
O18 C233 C051 128.3(8)
O18 C233 N19 119.4(8)
C051 C233 N19 112.3(7)
O5 C234 N38 125.4(9)
O5 C234 C056 123.0(7)
N38 C234 C056 111.6(8)
N14 C235 C217 116.2(9)
N14 C235 C475 117.2(8)
C217 C235 C475 126.3(9)
C128 C237 C259 121.1(9)
C281 C239 C173 125.5(9)
O36 C240 C173 114.4(8)
O36 C240 C231 123.0(8)
C173 C240 C231 122.7(8)
C245 C241 C207 111.1(9)
N6 C242 C325 120.8(11)
N6 C242 C351 124.2(10)
C325 C242 C351 115.0(11)
N47 C244 C331 128.5(13)
N47 C244 C329 109.4(10)
C331 C244 C329 121.6(14)
C241 C245 C076 126.6(8)
O30 C246 C258 128.8(15)
O30 C246 C268 106.9(14)
C258 C246 C268 124.0(12)
O14 C248 C263 125.7(8)
O14 C248 C174 112.9(9)
C263 C248 C174 120.8(9)
C177 C250 C058 118.6(10)
C206 C251 C289 127.4(12)
C206 C251 N6 114.0(12)
C289 C251 N6 118.6(9)
C287 C252 C192 113.2(7)
C346 N3 C277 119.0(11)
C305 C254 C280 111.2(7)
C305 C254 C292 107.8(7)
C280 C254 C292 111.3(8)
O41 C255 N49 129.9(10)
O41 C255 C213 112.5(10)
N49 C255 C213 117.4(10)
C351 N5 C337 123.3(11)
C246 C258 C160 117.9(11)
C265 C259 C237 118.1(9)
C353 O28 C409 113.5(9)
C200 C261 C142 113.1(9)
O13 C262 N30 120.7(9)
O13 C262 C130 124.6(8)
N30 C262 C130 113.8(8)
C130 C263 C248 117.3(8)
C290 C264 C092 121.3(9)
C290 C264 C288 129.9(10)
C092 C264 C288 108.7(9)
C259 C265 C199 125.8(9)
C259 C265 N42 107.6(9)
C199 C265 N42 126.6(8)
C172 C266 C296 122.0(9)
C297 C268 C246 126.1(13)
C297 C268 C127 120.9(12)
C246 C268 C127 112.7(12)
O6 C269 C201 121.7(9)
O6 C269 C226 122.4(9)
C201 C269 C226 115.8(9)
C313 C271 C277 117.3(13)
C424 C272 C182 131.3(11)
C424 C272 C140 117.8(8)
C182 C272 C140 110.5(10)
C275 C273 C190 117.5(7)
O10 C274 C356 110.6(7)
C273 C275 C219 117.4(7)
C246 O30 C482 114.9(13)
C127 C277 C271 127.1(14)
C127 C277 N3 105.8(13)
C271 C277 N3 127.0(11)
C316 C278 C149 117.9(8)
C129 C279 C179 118.1(9)
C239 C281 C361 116.0(9)
O26 C282 C437 109.8(8)
C097 C283 O11 119.3(8)
C097 C283 C186 113.8(9)
O11 C283 C186 126.9(7)
O24 C284 C167 122.8(9)
O24 C284 C058 116.2(9)
C167 C284 C058 120.9(9)
C375 N52 C384 120.6(18)
C187 C287 C252 122.1(8)
C217 C288 O21 127.5(10)
C217 C288 C264 123.5(10)
O21 C288 C264 108.6(10)
O27 C289 N7 128.0(11)
O27 C289 C251 118.7(12)
N7 C289 C251 113.0(11)
C264 C290 C204 115.7(9)
C362 N62 C364 114.9(17)
N2 C295 C346 125.4(17)
N2 C295 C350 126.5(16)
C346 C295 C350 108.1(16)
C150 C296 C142 116.2(9)
C150 C296 C266 116.6(9)
C142 C296 C266 126.9(9)
C313 C297 C268 121.2(13)
C205 C299 C307 125.2(11)
C321 C301 C213 119.8(11)
C214 C302 C159 116.8(8)
O38 C303 C378 118.2(8)
C424 C304 C148 124.6(10)
O7 C305 C254 106.1(6)
C299 C307 C191 114.1(9)
O6 C308 C343 113.3(9)
C352 N710 C412 124(2)
C368 C312 C634 110.4(16)
C297 C313 C271 122.5(14)
C170 C314 C211 119.5(9)
C295 N2 C600 119.8(14)
C278 C316 C176 122.0(8)
C348 N61 C505 108.9(19)
C362 C318 C481 129(3)
C365 O604 C602 116.0(14)
C301 C321 O40 126.9(15)
C301 C321 C322 121.6(12)
O40 C321 C322 111.1(14)
C429 C322 C329 124.0(12)
C429 C322 C321 123.0(16)
C329 C322 C321 112.9(13)
C402 C323 N717 127(2)
C402 C323 C464 114(2)
N717 C323 C464 119(2)
O34 N43 O35 128.4(11)
O34 N43 C145 115.2(9)
O35 N43 C145 116.3(10)
C353 C325 C242 120.5(12)
C353 C325 C439 124.2(13)
C242 C325 C439 114.9(13)
C228 C326 C136 121.6(8)
N556 C327 N824 124.9(19)
N556 C327 C501 115.9(18)
N824 C327 C501 119(2)
O19 C328 C407 100.9(7)
N48 C329 C244 125.2(10)
N48 C329 C322 121.1(12)
C244 C329 C322 113.5(13)
C600 C330 C365 116.7(17)
C600 C330 C480 109.3(16)
C365 C330 C480 134.0(16)
C425 C331 C244 121.0(14)
C506 N60 C505 117.0(18)
O42 C334 C390 107.5(8)
N631 C336 N485 137.8(15)
N631 C336 C908 117.9(15)
N485 C336 C908 104.3(14)
O29 C337 N5 126.6(10)
O29 C337 C160 124.9(13)
N5 C337 C160 108.6(11)
N713 C338 C458 118(3)
N713 C338 C702 126(3)
C458 C338 C702 116(3)
C321 O40 C454 115.3(11)
C132 C340 C146 117.3(7)
C229 C341 C226 122.0(10)
C366 C342 O11 108.8(10)
C308 C343 C470 108.2(10)
C308 C343 C611 110.7(9)
C470 C343 C611 108.9(9)
O24 C344 C450 98.7(8)
O3 C345 C349 109.6(8)
O31 C346 N3 126.6(14)
O31 C346 C295 130.4(17)
N3 C346 C295 102.9(15)
C386 N552 C363 146.9(18)
N61 C348 N992 106(2)
N61 C348 C468 136(3)
N992 C348 C468 116(2)
C630 C349 C345 114.9(8)
C630 C349 C472 115.8(9)
C345 C349 C472 104.8(8)
C365 C350 C295 112.4(15)
C397 C351 N5 127.9(18)
C397 C351 C242 129.2(14)
N5 C351 C242 102.0(14)
C392 C352 N710 129(3)
C392 C352 C419 115(3)
N710 C352 C419 115(2)
C206 C353 C325 118.2(12)
C206 C353 O28 123.5(12)
C325 C353 O28 118.2(11)
C805 N813 C419 109(2)
C434 C355 C382 111.8(11)
C434 C355 C461 107.3(12)
C382 C355 C461 104.0(9)
C274 C356 C396 111.5(8)
C274 C356 C494 109.5(9)
C396 C356 C494 110.8(8)
C281 C361 C145 121.0(9)
N62 C362 C318 122.7(19)
N62 C362 C412 126.2(17)
C318 C362 C412 111(2)
N556 C363 N552 119(2)
N556 C363 C500 127.0(19)
N552 C363 C500 111(2)
N62 C364 C440 112(3)
N62 C364 C700 119(2)
C440 C364 C700 130(3)
C350 C365 O604 124.8(19)
C350 C365 C330 124.6(16)
O604 C365 C330 110.6(15)
C342 C366 C380 118.6(12)
C342 C366 C610 107.6(13)
C380 C366 C610 107.1(11)
C550 C367 C408 128(4)
C550 C367 C375 105(3)
C408 C367 C375 126(2)
C375 C368 N51 116.5(17)
C375 C368 C312 121.3(16)
N51 C368 C312 121.5(15)
C323 N717 C418 115(2)
C704 C372 C645 115(2)
C368 C375 C367 116(2)
C368 C375 N52 116.4(13)
C367 C375 N52 127(2)
C464 N718 C810 132(2)
C338 N713 C728 123(3)
C474 C378 C303 110.4(10)
C474 C378 C433 113.4(10)
C303 C378 C433 111.0(10)
C704 C804 C703 121.2(18)
C348 N992 C698 129(2)
O21 C382 C355 103.9(8)
C485 N912 C800 129.0(16)
N52 C384 C635 114(3)
N52 C384 C386 108.7(17)
C635 C384 C386 136(3)
C467 C385 N816 111.3(18)
C467 C385 C504 131(2)
N816 C385 C504 117(2)
C467 C385 C469 38.8(11)
N816 C385 C469 150.1(16)
C504 C385 C469 92.5(14)
N552 C386 O551 118(2)
N552 C386 C384 136(2)
O551 C386 C384 107(2)
C906 C389 C464 118(2)
C901 C390 C334 119.2(13)
C901 C390 C633 104.8(12)
C334 C390 C633 105.4(10)
N989 N988 C638 145(3)
C352 C392 C707 123(3)
O815 C393 C418 113.6(19)
N987 C395 C727 128(2)
N987 C395 C638 118(3)
C727 C395 C638 114(3)
C351 C397 C605 112.4(17)
C481 O707 C708 146(4)
C505 C399 C484 107(2)
C505 C399 C641 112(2)
C484 C399 C641 140(2)
Cl11 C400 Cl12 108.2(8)
Cl11 C400 Cl10 110.1(7)
Cl12 C400 Cl10 105.1(8)
C454 C401 C459 108.5(13)
C454 C401 C447 106.2(10)
C459 C401 C447 110.9(11)
C323 C402 C489 130(2)
C323 C402 C406 135(2)
C489 C402 C406 95(2)
C480 C404 C601 119(2)
C367 C550 C635 147(3)
C367 C550 O637 120(2)
C635 C550 O637 94(3)
O719 C406 C716 118(3)
O719 C406 C402 158(3)
C716 C406 C402 81(2)
C609 C407 C608 122.4(12)
C609 C407 C328 97.9(11)
C608 C407 C328 100.7(10)
C634 C408 C367 119(3)
O28 C409 C460 107.0(11)
C639 C989 C725 122(3)
C485 N631 C336 134.0(17)
O709 C412 N710 127(2)
O709 C412 C362 130(2)
N710 C412 C362 102.9(19)
C440 N711 C702 126(3)
C428 C416 O14 116.0(13)
C393 C418 N717 112(2)
C393 C418 C716 140(2)
N717 C418 C716 109(2)
N813 C419 C580 136(3)
N813 C419 C352 109(3)
C580 C419 C352 115(2)
C440 C420 C701 109(3)
C729 O421 C903 121(2)
C452 C422 C638 123(3)
C304 C424 C272 118.6(9)
C331 C425 C429 124.3(13)
C395 N987 C670 113(2)
C416 C428 C374 112.9(12)
C416 C428 C430 109.8(10)
C374 C428 C430 105.5(11)
C425 C429 C322 114.5(13)
C406 O719 C720 162(4)
C508 N827 C483 112(2)
C282 C437 C432 113.3(10)
C282 C437 C369 105.3(9)
C432 C437 C369 113.9(10)
C605 C439 C325 127.0(12)
C420 C440 N711 117(4)
C420 C440 C364 128(3)
N711 C440 C364 115(4)
O33 N1 O32 112.2(17)
O33 N1 C476 121.5(14)
O32 N1 C476 125.1(17)
C701 C446 C700 125(2)
C664 N485 C336 169.4(14)
C664 N485 O888 53.0(7)
C336 N485 O888 116.8(11)
C469 C948 O877 159(2)
C469 C948 C907 126(2)
O877 C948 C907 74.8(14)
C469 C948 C488 71.9(13)
O877 C948 C488 128.6(18)
C907 C948 C488 54.2(11)
C469 C948 C590 46.5(13)
O877 C948 C590 115.1(19)
C907 C948 C590 157.8(14)
C488 C948 C590 115.1(12)
C469 C948 C593 84.8(14)
O877 C948 C593 114.0(17)
C907 C948 C593 45.1(13)
C488 C948 C593 19.4(7)
C590 C948 C593 130.9(11)
C576 C450 C344 98.2(17)
C576 C450 C607 90.8(14)
C344 C450 C607 88.8(12)
C422 C452 C502 120(3)
O40 C454 C401 107.9(12)
C508 N826 C509 106(2)
C338 C458 C903 114(2)
C414 C460 C606 117.5(13)
C414 C460 C409 107.9(10)
C606 C460 C409 108.3(11)
C491 C462 C482 114.9(16)
C491 C462 C415 110.7(14)
C482 C462 C415 112.0(17)
O991 C463 N964 118(2)
O991 C463 C506 124(3)
N964 C463 C506 117(3)
N718 C464 C389 136(2)
N718 C464 C323 107(2)
C389 C464 C323 115.4(17)
C486 O465 C807 112.0(17)
C594 C467 C385 151(2)
C594 C467 C469 101.4(14)
C385 C467 C469 106.9(18)
C594 C467 C488 46.4(9)
C385 C467 C488 161(2)
C469 C467 C488 59.2(12)
C484 C468 C348 99(3)
C590 C469 C948 90.0(19)
C590 C469 C467 127.5(12)
C948 C469 C467 141(2)
C590 C469 C488 143.9(14)
C948 C469 C488 60.8(13)
C467 C469 C488 80.3(15)
C590 C469 C385 93.7(9)
C948 C469 C385 173.2(16)
C467 C469 C385 34.3(9)
C488 C469 C385 113.5(15)
C900 C603 C602 111.3(18)
C900 C603 C546 110.7(17)
C602 C603 C546 100.0(15)
O22 C475 N13 128.1(8)
O22 C475 C235 117.1(10)
N13 C475 C235 114.7(7)
C600 C476 N1 124.0(17)
C600 C476 C601 121.8(12)
N1 C476 C601 114(2)
O43 C477 N51 128.6(11)
O43 C477 C179 120.3(11)
N51 C477 C179 111.1(12)
O39 C478 N47 119.9(14)
O39 C478 C223 126.9(13)
N47 C478 C223 113.2(10)
C404 C480 C330 126.0(18)
O707 C481 C700 137(5)
O707 C481 C318 127(2)
C700 C481 C318 96(4)
O30 C482 C462 121.5(14)
N964 C483 C821 139(4)
N964 C483 N827 96(3)
C821 C483 N827 125(3)
C468 C484 C399 138(2)
N631 C485 N912 105.6(17)
N631 C485 C970 125.5(18)
N912 C485 C970 128.9(15)
C806 C486 O465 139(3)
C806 C486 C580 120(2)
O465 C486 C580 100(2)
C560 C487 O36 106.5(13)
C906 C489 C402 105(2)
C727 C490 C672 118(4)
C598 C668 C921 169(2)
C598 C668 C667 56.7(12)
C921 C668 C667 113.8(19)
C641 O496 C944 124.5(18)
C722 C503 O487 109(5)
C722 C503 N486 126.6(12)
O487 C503 N486 120(5)
C636 C501 C327 112(2)
C636 C500 C363 103(2)
N989 C502 C452 126(3)
N989 C502 C639 97(3)
C452 C502 C639 137(3)
C399 C505 N61 128(2)
C399 C505 N60 125(2)
N61 C505 N60 107.3(18)
C823 C509 C824 125(4)
C823 C509 N826 134(2)
C824 C509 N826 99(3)
C385 C504 C714 125(2)
C641 C507 C506 114(2)
C822 C508 N826 120(2)
C822 C508 N827 129(2)
N826 C508 N827 111(2)
N60 C506 C463 119(3)
N60 C506 C507 124(2)
C463 C506 C507 118(2)
C692 N468 C667 128.3(17)
C476 C600 C330 120.7(16)
C476 C600 N2 119.3(11)
C330 C600 N2 119.9(16)
C404 C601 C476 122(2)
C439 C605 C397 120.4(13)
C422 C638 N988 103(3)
C422 C638 C395 117(3)
N988 C638 C395 139(3)
C603 C602 O604 102.9(17)
N990 C639 C989 119(3)
N990 C639 C502 110(3)
C989 C639 C502 131(3)
C408 C634 C312 126(3)
C550 O637 C964 132(2)
C550 C635 C384 105.7(19)
C501 C636 C500 133(3)
C507 C641 O496 124(2)
C507 C641 C399 129(3)
O496 C641 C399 107(2)
C481 C700 C364 136(4)
C481 C700 C446 119(3)
C364 C700 C446 105(3)
C580 C706 C707 108(3)
C804 C704 C372 115(2)
C804 C703 C903 117.1(14)
C804 C703 C728 130(2)
C903 C703 C728 112.3(19)
C503 C722 C724 128(2)
C503 C722 N990 114(2)
C724 C722 N990 116(2)
O712 C702 N711 126(3)
O712 C702 C338 126(3)
N711 C702 C338 107(2)
C989 C725 C724 116(3)
C722 C724 C725 123(2)
C446 C701 C420 122.0(17)
C645 C728 N713 120(2)
C645 C728 C703 107(3)
N713 C728 C703 131(2)
O421 C729 C998 108(2)
C706 C707 C392 124(3)
C406 C716 C418 151(2)
C590 C714 C504 105.5(18)
C490 C727 C395 116(3)
C811 C720 O719 130(3)
O803 N801 O802 142(2)
O803 N801 C645 95.3(16)
O802 N801 C645 122.3(19)
C486 C806 C805 120(3)
N813 C805 C806 130(3)
N813 C805 C810 119(2)
C806 C805 C810 110(4)
C970 C820 C908 156.6(16)
O300 C810 N718 113(3)
O300 C810 C805 128(3)
N718 C810 C805 119(2)
N824 C824 O451 112(2)
N824 C824 C509 131(3)
O451 C824 C509 117(2)
N912 C800 O874 142.4(16)
C850 C821 C483 113(3)
C509 C823 C930 132(3)
O465 C807 C808 98.5(16)
C850 C822 C508 106(2)
C850 C822 C930 124(3)
C508 C822 C930 124(2)
C807 C808 C809 87.7(15)
C667 N486 C503 124(2)
N596 C595 C661 162(6)
N596 C595 C664 117(5)
C661 C595 C664 72(3)
C680 C960 C663 100(2)
C680 C960 C662 137(3)
C663 C960 C662 123(2)
C820 C908 C336 93.2(14)
C941 C921 C668 86(2)
C941 C921 C692 172(3)
C668 C921 C692 102(2)
C941 C921 C681 66(2)
C668 C921 C681 150(2)
C692 C921 C681 106(2)
Cl81 C962 Cl82 101.6(10)
Cl81 C962 Cl80 103.7(14)
Cl82 C962 Cl80 97.1(8)
C823 C930 O965 132(2)
C823 C930 C822 99(3)
O965 C930 C822 126(3)
C639 N990 C722 123(2)
C389 C906 C489 137(3)
C703 C903 O421 126.9(18)
C703 C903 C458 120.8(19)
O421 C903 C458 111(2)
C593 C907 C488 31.2(10)
C593 C907 C948 92.7(17)
C488 C907 C948 70.8(15)
C593 C907 O877 132.8(17)
C488 C907 O877 119.0(15)
C948 C907 O877 48.6(10)
C595 C661 C664 60(2)
C595 C661 C662 97(3)
C664 C661 C662 156(2)
C960 C662 C661 111(2)
C960 C662 O490 103(2)
C661 C662 O490 145(2)
C960 C663 N596 104(2)
C960 C663 N666 129(2)
N596 C663 N666 127(2)
C698 C670 C672 108(4)
C698 C670 N987 131(4)
C672 C670 N987 119(3)
C502 N989 N988 103(3)
O417 C698 C670 154(5)
O417 C698 N992 99(3)
C670 C698 N992 102(5)
N468 C667 N486 99(2)
N468 C667 C668 91.4(16)
N486 C667 C668 169(2)
N468 C667 C598 151.1(19)
N486 C667 C598 109.1(14)
C668 C667 C598 60.2(12)
C670 C672 C490 123(4)
C821 C850 C822 134(3)
C692 N546 C853 143(2)
C487 C560 C631 118.5(15)
C487 C560 C632 102.6(17)
C631 C560 C632 111.9(16)
C483 N964 C463 125(3)
C595 N596 C663 114(5)
C820 C970 C485 92.5(16)
C728 C645 C372 128(3)
C728 C645 N801 134(2)
C372 C645 N801 98(2)
C921 C941 C681 68(2)
C960 C680 C855 115(2)
C706 C580 C419 133(3)
C706 C580 C486 124(3)
C419 C580 C486 103(3)
C593 C488 C907 80.7(19)
C593 C488 C594 87.3(18)
C907 C488 C594 162.3(15)
C593 C488 C948 116.8(16)
C907 C488 C948 55.0(9)
C594 C488 C948 121.4(11)
C593 C488 C467 123.8(18)
C907 C488 C467 142.7(15)
C594 C488 C467 40.0(9)
C948 C488 C467 87.7(10)
C593 C488 C469 136.7(10)
C907 C488 C469 102.1(14)
C594 C488 C469 77.7(10)
C948 C488 C469 47.3(8)
C467 C488 C469 40.5(6)
C941 C681 C853 157(3)
C941 C681 C921 46.6(18)
C853 C681 C921 114(2)
C999 C945 C944 108(2)
C999 C945 C746 122(3)
C944 C945 C746 113.5(18)
O496 C944 C945 116(2)
C997 C998 C995 117.9(19)
C997 C998 C729 108(2)
C995 C998 C729 93.7(16)
C699 C855 C680 154.9(19)
N546 C853 C681 83(2)
C664 O888 N485 40.0(5)
N468 C692 N546 163.4(16)
N468 C692 C921 104.4(16)
N546 C692 C921 92.1(16)
C948 O877 C907 56.6(11)
N485 C664 C595 131(2)
N485 C664 O888 87.0(9)
C595 C664 O888 142(2)
N485 C664 C661 172.0(12)
C595 C664 C661 47.6(18)
O888 C664 C661 95.1(10)
C668 C598 C667 63.1(8)
C488 C593 C907 68.1(17)
C488 C593 C594 64.2(16)
C907 C593 C594 130.7(11)
C488 C593 C948 43.8(14)
C907 C593 C948 42.2(7)
C594 C593 C948 92.1(8)
C467 C594 C488 93.6(14)
C467 C594 C593 119.5(13)
C488 C594 C593 28.4(8)
C714 C590 C469 119.3(17)
C714 C590 C948 159.5(16)
C469 C590 C948 43.5(8)

loop_
_geom_bond_atom_site_label_1
_geom_bond_atom_site_label_2
_geom_bond_distance
O17 C144 1.212(8)
N34 C108 1.328(8)
N34 C037 1.417(8)
O12 C143 1.235(7)
O16 C075 1.353(8)
O16 C232 1.430(9)
N11 C192 1.326(8)
N11 C154 1.319(9)
N9 C162 1.368(9)
N9 C073 1.400(10)
N29 C064 1.344(9)
N29 C130 1.391(9)
N33 C122 1.255(7)
N33 C077 1.395(8)
N37 C164 1.344(9)
N37 C113 1.349(9)
N23 C190 1.342(8)
N23 C082 1.360(8)
N35 C049 1.331(8)
N35 C080 1.402(8)
N21 C126 1.309(9)
N21 N22 1.331(7)
N31 C091 1.295(9)
N31 C050 1.301(9)
O8 C096 1.200(8)
O22 C475 1.238(9)
N26 C116 1.266(7)
N26 C109 1.350(8)
N22 C114 1.317(8)
O10 C072 1.325(8)
O10 C274 1.429(8)
O18 C233 1.210(8)
O23 C100 1.245(9)
N20 C069 1.356(9)
N20 C051 1.371(8)
C037 C228 1.360(8)
C037 C077 1.446(9)
N39 C056 1.306(9)
N39 C134 1.378(10)
O25 C162 1.171(9)
O37 C218 1.267(8)
C041 C075 1.411(9)
C041 C070 1.393(9)
C041 C109 1.424(9)
N27 C203 1.330(8)
N27 C159 1.421(9)
N41 C158 1.233(9)
N41 C199 1.358(10)
N10 C153 1.342(9)
N10 C084 1.395(9)
O5 C234 1.220(9)
N12 C100 1.302(10)
N12 C192 1.430(9)
N14 C235 1.338(9)
N14 C092 1.342(10)
N32 C143 1.294(10)
N32 C091 1.398(8)
C049 C076 1.358(10)
C049 C067 1.417(10)
C050 N30 1.374(9)
C050 C198 1.463(10)
C051 C132 1.383(9)
C051 C233 1.422(10)
N38 C234 1.360(9)
N38 C083 1.366(9)
N30 C262 1.337(9)
N19 C157 1.400(9)
N19 C233 1.444(9)
N49 C255 1.293(12)
N49 C118 1.374(10)
C056 C234 1.458(11)
C056 C201 1.485(11)
O9 C108 1.206(8)
C058 C250 1.378(11)
C058 C084 1.414(10)
C058 C284 1.421(11)
N24 C144 1.318(8)
N24 C085 1.331(8)
N44 C107 1.217(7)
N44 C183 1.320(9)
N28 C159 1.285(9)
N28 C064 1.395(8)
N25 C109 1.313(8)
N25 C085 1.341(8)
C064 C174 1.375(10)
N15 C169 1.249(8)
N15 C092 1.452(9)
O36 C240 1.353(9)
O36 C487 1.487(14)
C067 C207 1.359(11)
C067 N36 1.397(10)
N45 C218 1.365(10)
N45 C208 1.495(10)
C069 C146 1.356(9)
C069 C126 1.510(10)
C070 C115 1.309(8)
C071 C072 1.341(9)
C071 C080 1.355(9)
C072 C076 1.412(10)
C073 C081 1.416(10)
C073 C084 1.427(10)
O42 C129 1.351(10)
O42 C334 1.477(9)
C075 C193 1.360(9)
C076 C245 1.425(10)
C077 C097 1.427(10)
O41 C255 1.253(10)
N36 C096 1.363(9)
C080 C108 1.543(10)
C081 C177 1.418(11)
C082 C219 1.322(9)
C082 C144 1.506(10)
C083 C149 1.337(11)
C083 C164 1.442(10)
C085 C115 1.489(9)
N40 C224 1.334(11)
N40 C165 1.448(10)
O6 C269 1.317(10)
O6 C308 1.392(10)
O14 C248 1.418(10)
O14 C416 1.465(10)
N8 C137 1.324(9)
N8 C155 1.373(10)
C090 C166 1.319(9)
C090 C091 1.458(9)
C092 C264 1.433(11)
C093 C225 1.345(11)
C093 C158 1.493(11)
O3 C225 1.375(9)
O3 C345 1.435(10)
O7 C216 1.357(9)
O7 C305 1.446(8)
C096 C113 1.502(10)
C097 C283 1.356(10)
C097 C136 1.430(10)
Cl12 C400 1.778(14)
N46 C140 1.218(10)
N46 C223 1.245(14)
C100 C153 1.582(11)
N50 C196 1.373(11)
N50 C179 1.365(11)
N16 C169 1.385(10)
N16 C185 1.397(9)
C103 C216 1.369(10)
C103 C113 1.400(10)
O13 C262 1.232(9)
O24 C284 1.343(9)
O24 C344 1.472(11)
C107 C218 1.411(11)
C107 C231 1.423(11)
O2 N42 1.150(8)
Cl10 C400 1.784(13)
C114 C123 1.396(9)
C114 C190 1.501(9)
C116 C193 1.429(9)
C116 C203 1.529(10)
O19 C142 1.346(8)
O19 C328 1.468(10)
C118 C170 1.322(11)
C118 C196 1.446(12)
C119 C128 1.391(10)
C119 C225 1.396(11)
C119 C199 1.461(11)
O4 C224 1.221(10)
C122 C186 1.300(9)
C122 C143 1.541(10)
C123 C161 1.392(9)
O38 C182 1.351(12)
O38 C303 1.421(13)
N17 C200 1.245(10)
N17 C150 1.337(9)
C126 C161 1.371(10)
C127 N4 1.361(13)
C127 C277 1.409(14)
C127 C268 1.544(14)
C128 C237 1.375(11)
C129 C279 1.294(11)
C129 C171 1.403(12)
C130 C263 1.340(9)
C130 C262 1.457(11)
C132 C340 1.381(10)
N4 C160 1.318(11)
C134 C165 1.355(10)
C134 C226 1.409(12)
O1 N42 1.250(8)
C136 C326 1.431(11)
C137 C152 1.424(10)
C137 C162 1.553(11)
N42 C265 1.571(11)
Cl80 C962 1.87(2)
C140 C208 1.310(11)
C140 C272 1.558(12)
N7 C168 1.351(11)
N7 C289 1.409(14)
C142 C296 1.396(12)
C142 C261 1.399(12)
C145 C183 1.441(11)
C145 C361 1.423(11)
C145 N43 1.542(12)
C146 C340 1.389(9)
N13 C154 1.328(9)
N13 C475 1.362(11)
C148 C208 1.300(11)
C148 C304 1.360(12)
C149 C278 1.468(11)
C150 N18 1.337(9)
C150 C296 1.385(10)
O21 C288 1.413(11)
O21 C382 1.514(10)
C152 C184 1.300(12)
C153 C167 1.320(10)
C154 C187 1.365(10)
C155 C205 1.412(12)
C155 C168 1.473(11)
N18 C157 1.384(9)
C157 C172 1.413(10)
C158 C224 1.590(11)
C159 C302 1.398(10)
C160 C258 1.495(13)
C160 C337 1.521(14)
O15 C203 1.216(8)
C164 C176 1.446(11)
C165 C212 1.403(10)
C166 C198 1.325(10)
C167 C284 1.402(11)
C168 C191 1.298(11)
C169 C204 1.302(11)
C170 C314 1.452(12)
C171 C196 1.383(11)
C171 C211 1.416(12)
C172 C266 1.324(12)
C173 C240 1.390(10)
C173 C239 1.405(10)
C173 C183 1.497(10)
C174 C214 1.390(11)
C174 C248 1.447(11)
O26 C184 1.370(10)
O26 C282 1.470(9)
C176 C316 1.404(10)
C176 C216 1.427(11)
C177 C250 1.341(11)
C179 C279 1.470(12)
C179 C477 1.535(13)
Cl11 C400 1.696(12)
C181 C310 1.477(11)
C181 C232 1.512(10)
C181 C394 1.607(11)
C182 C202 1.309(13)
C182 C272 1.407(13)
C184 C205 1.390(13)
C185 O20 1.181(10)
C185 C200 1.598(13)
C186 C283 1.456(11)
C187 C287 1.331(10)
N47 C244 1.375(14)
N47 C478 1.381(12)
O27 C289 1.254(13)
C190 C273 1.376(9)
C191 C307 1.465(14)
C192 C252 1.412(9)
O11 C283 1.359(10)
O11 C342 1.410(11)
O43 C477 1.228(13)
N51 C477 1.329(12)
N51 C368 1.408(16)
C199 C265 1.369(11)
C200 C261 1.407(12)
C201 C269 1.395(11)
C202 C223 1.562(16)
C204 C290 1.447(12)
C205 C299 1.391(12)
C206 C353 1.348(13)
C206 C251 1.418(14)
C207 C241 1.437(11)
O34 N43 1.169(9)
N48 C213 1.311(11)
N48 C329 1.308(13)
C211 C314 1.404(11)
C212 C229 1.456(11)
C213 C301 1.427(14)
C213 C255 1.540(14)
C214 C302 1.319(11)
N824 C824 1.354(19)
N824 C327 1.346(17)
C217 C288 1.287(11)
C217 C235 1.398(12)
C219 C275 1.428(10)
N556 C363 1.130(17)
N556 C327 1.225(18)
O35 N43 1.209(9)
C223 C478 1.469(15)
C226 C269 1.396(12)
C226 C341 1.443(13)
N6 C242 1.275(10)
N6 C251 1.419(13)
C228 C326 1.333(9)
C229 C341 1.334(11)
C231 C240 1.410(10)
C235 C475 1.451(11)
C237 C259 1.385(11)
Cl82 C962 1.913(19)
C239 C281 1.365(11)
C241 C245 1.361(11)
C242 C325 1.417(15)
C242 C351 1.563(19)
Cl81 C962 1.691(17)
C244 C331 1.388(13)
C244 C329 1.478(14)
C246 O30 1.296(12)
C246 C258 1.353(14)
C246 C268 1.469(16)
O29 C337 1.176(12)
C248 C263 1.403(11)
C251 C289 1.439(14)
C252 C287 1.357(9)
N3 C346 1.458(17)
N3 C277 1.490(15)
C254 C305 1.550(11)
C254 C280 1.502(11)
C254 C292 1.572(11)
N5 C351 1.450(15)
N5 C337 1.436(14)
C259 C265 1.360(11)
O28 C353 1.367(12)
O28 C409 1.466(13)
C264 C290 1.330(10)
C264 C288 1.459(12)
C266 C296 1.433(12)
C268 C297 1.374(14)
C271 C313 1.400(14)
C271 C277 1.377(15)
C272 C424 1.382(12)
C273 C275 1.383(10)
C274 C356 1.443(10)
O30 C482 1.398(17)
C278 C316 1.336(10)
C281 C361 1.405(12)
C282 C437 1.532(11)
N52 C375 1.40(2)
N52 C384 1.46(3)
O39 C478 1.232(10)
N816 C385 1.335(15)
N62 C362 1.270(19)
N62 C364 1.42(2)
C295 N2 1.242(14)
C295 C346 1.481(19)
C295 C350 1.553(18)
C297 C313 1.350(15)
O31 C346 1.215(16)
C299 C307 1.383(13)
O300 C810 1.31(2)
C301 C321 1.276(14)
C303 C378 1.482(13)
C304 C424 1.345(12)
C308 C343 1.406(12)
N710 C352 1.36(2)
N710 C412 1.48(2)
C312 C368 1.456(19)
C312 C634 1.53(2)
N2 C600 1.419(16)
N61 C348 1.386(14)
N61 C505 1.401(15)
C318 C362 1.412(19)
C318 C481 1.59(5)
O604 C365 1.444(15)
O604 C602 1.538(19)
C321 O40 1.350(12)
C321 C322 1.508(16)
C322 C429 1.475(16)
C322 C329 1.480(17)
C323 C402 1.29(2)
C323 N717 1.40(2)
C323 C464 1.59(2)
C325 C353 1.337(14)
C325 C439 1.402(16)
C327 C501 1.54(2)
C328 C407 1.785(16)
C330 C600 1.447(17)
C330 C365 1.458(18)
C330 C480 1.53(2)
C331 C425 1.385(16)
O33 N1 1.222(14)
N60 C506 1.388(17)
N60 C505 1.429(16)
C334 C390 1.553(14)
O802 N801 1.246(18)
C336 N631 1.384(16)
C336 N485 1.383(16)
C336 C908 1.57(2)
C338 N713 1.28(2)
C338 C458 1.56(3)
C338 C702 1.52(3)
O40 C454 1.454(13)
C342 C366 1.412(16)
C343 C470 1.484(13)
C343 C611 1.612(14)
C344 C450 1.75(2)
C345 C349 1.499(11)
N552 C386 1.27(2)
N552 C363 1.292(18)
C348 N992 1.47(2)
C348 C468 1.423(18)
C349 C630 1.512(12)
C349 C472 1.574(12)
C350 C365 1.336(17)
C351 C397 1.271(18)
C352 C392 1.25(2)
C352 C419 1.52(3)
N813 C805 1.26(3)
N813 C419 1.40(3)
C355 C434 1.442(15)
C355 C382 1.557(13)
C355 C461 1.557(14)
C356 C396 1.493(12)
C356 C494 1.579(14)
O551 C386 1.395(18)
C362 C412 1.54(2)
C363 C500 1.56(2)
C364 C440 1.44(4)
C364 C700 1.44(3)
C366 C380 1.526(16)
C366 C610 1.612(15)
C367 C550 1.22(3)
C367 C408 1.34(3)
C367 C375 1.38(3)
C368 C375 1.37(2)
C369 C437 1.606(15)
N717 C418 1.49(2)
C372 C704 1.418(16)
C372 C645 1.64(3)
O712 C702 1.15(2)
C374 C428 1.566(15)
N718 C464 1.313(19)
N718 C810 1.37(3)
N713 C728 1.32(2)
C378 C474 1.500(13)
C378 C433 1.497(12)
C804 C704 1.357(17)
C804 C703 1.406(13)
N992 C698 1.67(5)
N912 C485 1.293(16)
N912 C800 1.347(14)
C384 C635 1.56(3)
C384 C386 1.55(3)
C385 C467 1.21(3)
C385 C504 1.385(15)
C385 C469 2.05(3)
C389 C906 1.22(3)
C389 C464 1.48(2)
C390 C901 1.443(19)
C390 C633 1.617(15)
N988 N989 1.366(16)
N988 C638 1.405(18)
C392 C707 1.49(2)
C393 O815 1.243(15)
C393 C418 1.391(17)
C395 N987 1.383(14)
C395 C727 1.412(16)
C395 C638 1.58(3)
C397 C605 1.498(18)
O707 C481 1.20(5)
O707 C708 1.55(3)
C399 C505 1.397(11)
C399 C484 1.419(17)
C399 C641 1.443(17)
C401 C454 1.522(14)
C401 C459 1.548(16)
C401 C447 1.596(16)
C402 C489 1.57(2)
C402 C406 1.82(4)
C404 C480 1.26(2)
C404 C601 1.31(2)
C550 C635 1.42(3)
C550 O637 1.61(3)
C406 O719 1.23(3)
C406 C716 1.55(3)
C407 C609 1.330(17)
C407 C608 1.575(13)
C408 C634 1.20(2)
C409 C460 1.709(16)
C989 C639 1.386(18)
C989 C725 1.368(19)
N631 C485 1.250(15)
C412 O709 1.21(2)
N711 C440 1.35(3)
N711 C702 1.58(3)
C414 C460 1.487(16)
C415 C462 1.553(17)
C416 C428 1.322(15)
O417 C698 1.12(4)
C418 C716 1.55(3)
C419 C580 1.39(3)
C420 C440 1.29(5)
C420 C701 1.58(3)
O421 C729 1.38(2)
O421 C903 1.40(2)
C422 C452 1.396(16)
C422 C638 1.397(18)
O32 N1 1.241(13)
C425 C429 1.408(17)
N987 C670 1.413(17)
O803 N801 1.202(15)
C428 C430 1.630(15)
C432 C437 1.497(14)
O719 C720 1.67(3)
N827 C508 1.48(2)
N827 C483 1.37(4)
C439 C605 1.366(15)
N1 C476 1.351(18)
C446 C701 1.44(2)
C446 C700 1.52(3)
N485 C664 1.281(14)
N485 O888 1.990(17)
C948 C469 1.374(13)
C948 O877 1.27(2)
C948 C907 1.416(17)
C948 C488 1.63(3)
C948 C590 2.00(3)
C948 C593 2.10(3)
C450 C576 1.31(2)
C450 C607 1.78(2)
O451 C824 1.36(2)
C452 C502 1.404(18)
N826 C508 1.43(2)
N826 C509 1.58(4)
C458 C903 1.58(3)
C460 C606 1.485(16)
C462 C491 1.57(2)
C462 C482 1.504(19)
C463 O991 1.27(3)
C463 N964 1.369(17)
C463 C506 1.452(14)
O465 C486 1.39(2)
O465 C807 1.55(2)
C467 C594 1.31(2)
C467 C469 1.345(14)
C467 C488 2.04(2)
C468 C484 1.402(18)
C469 C590 1.45(2)
C469 C488 1.78(2)
C603 C900 1.55(2)
C603 C602 1.541(15)
C603 C546 1.65(2)
C476 C600 1.33(2)
C476 C601 1.37(3)
C481 C700 1.37(4)
C483 N964 1.361(18)
C483 C821 1.395(19)
C485 C970 1.535(11)
C486 C806 1.27(3)
C486 C580 1.67(3)
C487 C560 1.39(2)
C489 C906 1.37(2)
C490 C727 1.378(18)
C490 C672 1.392(18)
C668 C598 1.59(2)
C668 C921 1.432(11)
C668 C667 1.634(17)
O496 C641 1.44(2)
O496 C944 1.424(15)
C503 C722 1.43(6)
C503 O487 1.249(16)
C503 N486 1.45(6)
C501 C636 1.32(2)
C500 C636 1.34(2)
C502 N989 1.374(18)
C502 C639 1.47(4)
C509 C823 1.07(5)
C509 C824 1.52(3)
C504 C714 1.40(3)
C507 C641 1.357(18)
C507 C506 1.440(14)
C508 C822 1.404(17)
O965 C930 1.23(4)
N468 C692 1.339(11)
N468 C667 1.334(13)
C639 N990 1.336(17)
O637 C964 1.64(3)
C631 C560 1.52(2)
C632 C560 1.62(2)
C706 C580 1.29(3)
C706 C707 1.42(4)
C703 C903 1.39(2)
C703 C728 1.411(16)
C722 C724 1.372(17)
C722 N990 1.406(15)
C725 C724 1.406(18)
C728 C645 1.25(3)
C729 C998 1.68(3)
C714 C590 1.40(2)
C720 C811 1.453(17)
N801 C645 1.71(3)
C806 C805 1.38(3)
C805 C810 1.44(3)
C820 C970 1.339(17)
C820 C908 1.62(2)
C800 O874 1.394(17)
C821 C850 1.37(3)
C823 C930 1.43(5)
C807 C808 1.69(3)
C822 C850 1.34(3)
C822 C930 1.70(4)
C808 C809 1.85(3)
N486 C667 1.430(16)
C595 N596 0.86(5)
C595 C661 1.35(5)
C595 C664 1.58(4)
C960 C680 1.41(3)
C960 C663 1.55(3)
C960 C662 1.58(3)
C921 C941 1.23(5)
C921 C692 1.501(18)
C921 C681 1.568(18)
C907 C593 1.49(2)
C907 C488 1.403(18)
C907 O877 1.64(2)
C661 C664 1.74(2)
C661 C662 1.58(3)
C662 O490 1.66(3)
C663 N596 1.50(3)
C663 N666 1.55(3)
C670 C698 1.29(4)
C670 C672 1.391(17)
C995 C998 1.50(2)
C667 C598 1.53(2)
N546 C692 1.400(13)
N546 C853 1.421(18)
C941 C681 1.55(4)
C680 C855 2.04(3)
C488 C593 0.78(2)
C488 C594 1.48(2)
C681 C853 1.615(18)
C945 C999 1.51(3)
C945 C944 1.525(17)
C945 C746 1.548(17)
C997 C998 1.501(19)
C855 C699 1.53(2)
O888 C664 1.592(13)
C593 C594 1.643(14)

loop_
_geom_torsion_atom_site_label_1
_geom_torsion_atom_site_label_2
_geom_torsion_atom_site_label_3
_geom_torsion_atom_site_label_4
_geom_torsion
C126 N21 N22 C114 -2.6(10)
C108 N34 C037 C228 -10.1(11)
C108 N34 C037 C077 176.1(6)
C080 N35 C049 C076 4.2(9)
C080 N35 C049 C067 178.6(6)
C091 N31 C050 N30 -179.2(6)
C091 N31 C050 C198 2.6(10)
C069 N20 C051 C132 -1.4(10)
C069 N20 C051 C233 -176.4(6)
N31 C050 N30 C262 173.5(7)
C198 C050 N30 C262 -8.4(12)
C134 N39 C056 C234 178.9(7)
C134 N39 C056 C201 3.8(11)
C130 N29 C064 C174 0.5(11)
C130 N29 C064 N28 -178.8(6)
C159 N28 C064 N29 178.0(6)
C159 N28 C064 C174 -1.4(10)
N35 C049 C067 C207 179.9(6)
C076 C049 C067 C207 -5.9(10)
N35 C049 C067 N36 -5.8(9)
C076 C049 C067 N36 168.5(6)
C051 N20 C069 C146 3.3(10)
C051 N20 C069 C126 -176.4(6)
C075 C041 C070 C115 178.4(6)
C109 C041 C070 C115 1.6(9)
C274 O10 C072 C071 9.7(11)
C274 O10 C072 C076 -169.5(6)
C080 C071 C072 O10 -177.6(7)
C080 C071 C072 C076 1.5(11)
C162 N9 C073 C081 -14.8(11)
C162 N9 C073 C084 174.8(7)
C232 O16 C075 C193 -8.0(10)
C232 O16 C075 C041 173.9(6)
C070 C041 C075 O16 0.1(9)
C109 C041 C075 O16 176.8(6)
C070 C041 C075 C193 -178.1(6)
C109 C041 C075 C193 -1.5(9)
N35 C049 C076 C072 -0.9(11)
C067 C049 C076 C072 -174.9(7)
N35 C049 C076 C245 178.8(6)
C067 C049 C076 C245 4.9(10)
O10 C072 C076 C049 177.2(7)
C071 C072 C076 C049 -2.1(11)
O10 C072 C076 C245 -2.6(11)
C071 C072 C076 C245 178.2(6)
C122 N33 C077 C097 2.8(9)
C122 N33 C077 C037 -176.9(6)
C228 C037 C077 N33 -179.9(6)
N34 C037 C077 N33 -5.9(8)
C228 C037 C077 C097 0.4(10)
N34 C037 C077 C097 174.4(6)
C207 C067 N36 C096 -13.7(12)
C049 C067 N36 C096 172.7(6)
C072 C071 C080 N35 1.8(10)
C072 C071 C080 C108 -178.6(7)
C049 N35 C080 C071 -4.8(9)
C049 N35 C080 C108 175.6(5)
N9 C073 C081 C177 -177.0(7)
C084 C073 C081 C177 -6.5(11)
C190 N23 C082 C219 3.3(10)
C190 N23 C082 C144 179.9(6)
C234 N38 C083 C149 4.5(13)
C234 N38 C083 C164 179.9(7)
C153 N10 C084 C058 0.1(10)
C153 N10 C084 C073 -177.9(7)
C250 C058 C084 N10 -179.5(7)
C284 C058 C084 N10 0.4(11)
C250 C058 C084 C073 -1.6(12)
C284 C058 C084 C073 178.3(7)
C081 C073 C084 N10 179.9(6)
N9 C073 C084 N10 -9.5(10)
C081 C073 C084 C058 1.9(11)
N9 C073 C084 C058 172.5(7)
C144 N24 C085 N25 166.2(6)
C144 N24 C085 C115 -13.5(10)
C109 N25 C085 N24 176.9(6)
C109 N25 C085 C115 -3.5(9)
C050 N31 C091 N32 176.6(6)
C050 N31 C091 C090 -3.0(10)
C143 N32 C091 N31 -179.0(7)
C143 N32 C091 C090 0.6(11)
C166 C090 C091 N31 3.4(10)
C166 C090 C091 N32 -176.2(7)
C235 N14 C092 C264 -8.1(12)
C235 N14 C092 N15 -179.7(6)
C169 N15 C092 N14 173.5(7)
C169 N15 C092 C264 1.1(10)
C067 N36 C096 O8 2.7(12)
C067 N36 C096 C113 -178.5(6)
N33 C077 C097 C283 -2.1(10)
C037 C077 C097 C283 177.6(7)
N33 C077 C097 C136 178.2(6)
C037 C077 C097 C136 -2.1(10)
C192 N12 C100 O23 -7.3(13)
C192 N12 C100 C153 176.7(6)
C183 N44 C107 C218 -179.7(6)
C183 N44 C107 C231 0.7(10)
C037 N34 C108 O9 -6.5(12)
C037 N34 C108 C080 173.2(6)
C071 C080 C108 O9 -12.5(10)
N35 C080 C108 O9 167.2(6)
C071 C080 C108 N34 167.8(6)
N35 C080 C108 N34 -12.5(8)
C085 N25 C109 N26 -177.5(6)
C085 N25 C109 C041 3.8(10)
C116 N26 C109 N25 178.8(6)
C116 N26 C109 C041 -2.4(9)
C075 C041 C109 N25 -179.6(6)
C070 C041 C109 N25 -2.7(9)
C075 C041 C109 N26 1.7(9)
C070 C041 C109 N26 178.6(6)
C164 N37 C113 C103 -3.8(10)
C164 N37 C113 C096 177.4(6)
C216 C103 C113 N37 8.8(11)
C216 C103 C113 C096 -172.4(7)
O8 C096 C113 N37 162.8(7)
N36 C096 C113 N37 -16.1(9)
O8 C096 C113 C103 -16.0(10)
N36 C096 C113 C103 165.1(6)
N21 N22 C114 C123 6.3(11)
N21 N22 C114 C190 176.4(6)
C041 C070 C115 C085 -1.7(10)
N24 C085 C115 C070 -177.9(6)
N25 C085 C115 C070 2.5(9)
C109 N26 C116 C193 2.9(10)
C109 N26 C116 C203 -178.0(6)
C255 N49 C118 C170 4.2(13)
C255 N49 C118 C196 -178.1(7)
C077 N33 C122 C186 -2.1(9)
C077 N33 C122 C143 177.4(5)
N22 C114 C123 C161 -5.2(10)
C190 C114 C123 C161 -174.9(6)
N22 N21 C126 C161 -1.9(11)
N22 N21 C126 C069 -179.8(6)
N20 C069 C126 N21 177.4(7)
C146 C069 C126 N21 -2.4(11)
N20 C069 C126 C161 -0.6(10)
C146 C069 C126 C161 179.6(7)
C225 C119 C128 C237 -177.6(7)
C199 C119 C128 C237 3.1(11)
C334 O42 C129 C279 -14.3(13)
C334 O42 C129 C171 167.6(7)
C064 N29 C130 C263 3.5(10)
C064 N29 C130 C262 -177.0(6)
N20 C051 C132 C340 -0.9(11)
C233 C051 C132 C340 174.2(7)
C277 C127 N4 C160 174.4(8)
C268 C127 N4 C160 -13.1(12)
C056 N39 C134 C165 173.6(7)
C056 N39 C134 C226 -6.5(11)
C283 C097 C136 C326 -175.6(7)
C077 C097 C136 C326 4.1(11)
C155 N8 C137 C152 -0.7(10)
C155 N8 C137 C162 179.6(6)
C223 N46 C140 C208 -171.6(9)
C223 N46 C140 C272 7.4(13)
C328 O19 C142 C296 179.2(7)
C328 O19 C142 C261 -7.6(10)
C091 N32 C143 O12 -8.3(13)
C091 N32 C143 C122 177.8(6)
N33 C122 C143 O12 174.2(6)
C186 C122 C143 O12 -6.3(9)
N33 C122 C143 N32 -11.0(9)
C186 C122 C143 N32 168.5(6)
C085 N24 C144 O17 -8.3(12)
C085 N24 C144 C082 173.4(6)
C219 C082 C144 O17 -2.1(11)
N23 C082 C144 O17 -178.8(7)
C219 C082 C144 N24 176.4(7)
N23 C082 C144 N24 -0.3(9)
N20 C069 C146 C340 -3.0(12)
C126 C069 C146 C340 176.7(7)
N38 C083 C149 C278 -177.8(7)
C164 C083 C149 C278 6.8(12)
C200 N17 C150 N18 -178.2(7)
C200 N17 C150 C296 1.0(11)
N8 C137 C152 C184 1.4(11)
C162 C137 C152 C184 -178.9(7)
C084 N10 C153 C167 0.2(12)
C084 N10 C153 C100 179.3(6)
O23 C100 C153 C167 -1.5(11)
N12 C100 C153 C167 175.0(8)
O23 C100 C153 N10 179.3(6)
N12 C100 C153 N10 -4.1(10)
C475 N13 C154 N11 169.3(7)
C475 N13 C154 C187 -15.8(13)
C192 N11 C154 N13 176.1(6)
C192 N11 C154 C187 0.7(10)
C137 N8 C155 C205 -0.9(11)
C137 N8 C155 C168 178.9(6)
N17 C150 N18 C157 179.5(6)
C296 C150 N18 C157 0.3(10)
C150 N18 C157 N19 175.9(6)
C150 N18 C157 C172 0.7(9)
C233 N19 C157 N18 162.5(6)
C233 N19 C157 C172 -22.5(10)
C199 N41 C158 C093 -4.0(11)
C199 N41 C158 C224 176.8(6)
C225 C093 C158 N41 6.8(11)
C225 C093 C158 C224 -174.0(6)
C064 N28 C159 C302 4.1(11)
C064 N28 C159 N27 178.2(6)
C203 N27 C159 N28 -173.6(7)
C203 N27 C159 C302 0.9(12)
C127 N4 C160 C258 8.3(12)
C127 N4 C160 C337 178.1(7)
N21 C126 C161 C123 2.7(12)
C069 C126 C161 C123 -179.4(7)
C114 C123 C161 C126 0.8(10)
C073 N9 C162 O25 -2.7(13)
C073 N9 C162 C137 172.3(6)
N8 C137 C162 O25 170.7(7)
C152 C137 C162 O25 -9.1(10)
N8 C137 C162 N9 -4.9(9)
C152 C137 C162 N9 175.3(6)
C113 N37 C164 C083 177.8(6)
C113 N37 C164 C176 -2.0(10)
C149 C083 C164 N37 173.6(7)
N38 C083 C164 N37 -2.4(10)
C149 C083 C164 C176 -6.6(11)
N38 C083 C164 C176 177.4(7)
N39 C134 C165 C212 176.4(7)
C226 C134 C165 C212 -3.5(12)
N39 C134 C165 N40 -4.0(10)
C226 C134 C165 N40 176.1(7)
C224 N40 C165 C134 177.1(7)
C224 N40 C165 C212 -3.3(11)
C091 C090 C166 C198 -3.6(11)
N10 C153 C167 C284 -1.0(14)
C100 C153 C167 C284 -179.9(7)
C289 N7 C168 C191 0.9(13)
C289 N7 C168 C155 -173.8(7)
N8 C155 C168 C191 176.9(7)
C205 C155 C168 C191 -3.3(11)
N8 C155 C168 N7 -8.0(9)
C205 C155 C168 N7 171.9(7)
C092 N15 C169 C204 1.0(11)
C092 N15 C169 N16 -174.4(6)
C185 N16 C169 N15 179.7(7)
C185 N16 C169 C204 4.3(12)
N49 C118 C170 C314 171.4(7)
C196 C118 C170 C314 -6.1(13)
C279 C129 C171 C196 4.8(13)
O42 C129 C171 C196 -177.1(7)
C279 C129 C171 C211 -179.5(8)
O42 C129 C171 C211 -1.4(12)
N18 C157 C172 C266 -2.5(10)
N19 C157 C172 C266 -177.0(7)
N29 C064 C174 C214 179.8(8)
N28 C064 C174 C214 -1.0(11)
N29 C064 C174 C248 1.6(11)
N28 C064 C174 C248 -179.1(6)
N37 C164 C176 C316 -176.7(7)
C083 C164 C176 C316 3.5(11)
N37 C164 C176 C216 2.5(11)
C083 C164 C176 C216 -177.2(7)
C073 C081 C177 C250 11.7(12)
C196 N50 C179 C279 -2.0(11)
C196 N50 C179 C477 -176.2(7)
C303 O38 C182 C202 -14.6(14)
C303 O38 C182 C272 169.2(7)
C107 N44 C183 C145 -176.8(6)
C107 N44 C183 C173 5.7(10)
C361 C145 C183 N44 -171.7(7)
N43 C145 C183 N44 11.2(10)
C361 C145 C183 C173 6.0(10)
N43 C145 C183 C173 -171.1(6)
C240 C173 C183 N44 -7.9(9)
C239 C173 C183 N44 176.7(6)
C240 C173 C183 C145 174.4(6)
C239 C173 C183 C145 -1.0(9)
C137 C152 C184 O26 -175.9(7)
C137 C152 C184 C205 -0.5(13)
C282 O26 C184 C152 7.5(12)
C282 O26 C184 C205 -168.5(7)
C169 N16 C185 O20 -0.2(16)
C169 N16 C185 C200 178.3(7)
N33 C122 C186 C283 0.6(11)
C143 C122 C186 C283 -178.9(6)
N13 C154 C187 C287 -173.8(8)
N11 C154 C187 C287 0.8(12)
C082 N23 C190 C273 -0.7(10)
C082 N23 C190 C114 179.7(6)
N22 C114 C190 N23 -173.7(6)
C123 C114 C190 N23 -3.5(9)
N22 C114 C190 C273 6.7(10)
C123 C114 C190 C273 176.9(7)
N7 C168 C191 C307 -171.8(8)
C155 C168 C191 C307 2.5(12)
C154 N11 C192 C252 -2.3(11)
C154 N11 C192 N12 177.9(6)
C100 N12 C192 N11 -174.9(7)
C100 N12 C192 C252 5.3(11)
O16 C075 C193 C116 -176.2(6)
C041 C075 C193 C116 1.9(10)
N26 C116 C193 C075 -2.7(10)
C203 C116 C193 C075 178.3(6)
C179 N50 C196 C171 -0.0(11)
C179 N50 C196 C118 -174.2(7)
C129 C171 C196 N50 -1.2(13)
C211 C171 C196 N50 -176.9(7)
C129 C171 C196 C118 172.9(7)
C211 C171 C196 C118 -2.8(12)
C170 C118 C196 N50 -176.9(8)
N49 C118 C196 N50 5.3(10)
C170 C118 C196 C171 8.7(12)
N49 C118 C196 C171 -169.2(7)
C090 C166 C198 C050 3.5(13)
N31 C050 C198 C166 -2.9(12)
N30 C050 C198 C166 179.0(8)
C158 N41 C199 C265 -178.6(7)
C158 N41 C199 C119 -2.0(11)
C128 C119 C199 C265 0.6(10)
C225 C119 C199 C265 -178.8(6)
C128 C119 C199 N41 -176.2(7)
C225 C119 C199 N41 4.4(10)
C150 N17 C200 C261 1.1(13)
C150 N17 C200 C185 177.6(7)
O20 C185 C200 N17 -176.4(10)
N16 C185 C200 N17 5.0(11)
O20 C185 C200 C261 0.7(13)
N16 C185 C200 C261 -177.9(7)
N39 C056 C201 C269 3.5(11)
C234 C056 C201 C269 -171.8(7)
O38 C182 C202 C223 178.9(8)
C272 C182 C202 C223 -5.7(15)
C159 N27 C203 O15 -5.7(13)
C159 N27 C203 C116 178.9(6)
N26 C116 C203 O15 -177.5(7)
C193 C116 C203 O15 1.5(10)
N26 C116 C203 N27 -1.9(9)
C193 C116 C203 N27 177.2(6)
N15 C169 C204 C290 -1.5(13)
N16 C169 C204 C290 173.6(8)
C152 C184 C205 C299 178.6(9)
O26 C184 C205 C299 -5.4(13)
C152 C184 C205 C155 -0.9(13)
O26 C184 C205 C155 175.1(6)
N8 C155 C205 C299 -177.9(7)
C168 C155 C205 C299 2.3(11)
N8 C155 C205 C184 1.7(12)
C168 C155 C205 C184 -178.1(7)
N36 C067 C207 C241 -173.3(7)
C049 C067 C207 C241 0.4(11)
C304 C148 C208 C140 -4.1(14)
C304 C148 C208 N45 171.5(7)
N46 C140 C208 C148 -179.9(9)
C272 C140 C208 C148 1.1(13)
N46 C140 C208 N45 4.3(12)
C272 C140 C208 N45 -174.7(6)
C218 N45 C208 C148 3.5(13)
C218 N45 C208 C140 179.9(8)
C196 C171 C211 C314 -5.0(13)
C129 C171 C211 C314 179.3(8)
C134 C165 C212 C229 2.4(11)
N40 C165 C212 C229 -177.2(6)
C329 N48 C213 C301 -2.5(13)
C329 N48 C213 C255 -176.2(7)
C064 C174 C214 C302 0.9(13)
C248 C174 C214 C302 178.7(9)
C305 O7 C216 C103 -8.3(11)
C305 O7 C216 C176 174.0(7)
C113 C103 C216 O7 174.6(7)
C113 C103 C216 C176 -7.9(11)
C316 C176 C216 O7 -0.4(11)
C164 C176 C216 O7 -179.6(6)
C316 C176 C216 C103 -178.2(7)
C164 C176 C216 C103 2.6(11)
C208 N45 C218 O37 5.7(13)
C208 N45 C218 C107 -175.8(7)
N44 C107 C218 O37 -166.8(7)
C231 C107 C218 O37 12.8(11)
N44 C107 C218 N45 14.7(10)
C231 C107 C218 N45 -165.7(7)
N23 C082 C219 C275 -4.8(11)
C144 C082 C219 C275 178.7(7)
C140 N46 C223 C478 -175.7(8)
C140 N46 C223 C202 -10.4(14)
C182 C202 C223 N46 9.0(14)
C182 C202 C223 C478 175.7(9)
C165 N40 C224 O4 -3.2(13)
C165 N40 C224 C158 174.1(6)
N41 C158 C224 O4 165.4(8)
C093 C158 C224 O4 -13.8(10)
N41 C158 C224 N40 -12.2(9)
C093 C158 C224 N40 168.5(6)
C158 C093 C225 O3 176.5(6)
C158 C093 C225 C119 -3.9(12)
C345 O3 C225 C093 1.6(11)
C345 O3 C225 C119 -178.1(7)
C128 C119 C225 C093 179.7(8)
C199 C119 C225 C093 -1.0(11)
C128 C119 C225 O3 -0.7(11)
C199 C119 C225 O3 178.7(6)
C165 C134 C226 C269 -177.9(8)
N39 C134 C226 C269 2.1(13)
C165 C134 C226 C341 2.1(12)
N39 C134 C226 C341 -177.8(7)
N34 C037 C228 C326 -174.3(7)
C077 C037 C228 C326 -0.8(10)
C165 C212 C229 C341 0.0(11)
N44 C107 C231 C240 -4.1(10)
C218 C107 C231 C240 176.4(7)
C075 O16 C232 C181 -175.8(6)
C310 C181 C232 O16 66.0(8)
C394 C181 C232 O16 -175.9(7)
N20 C051 C233 O18 172.9(7)
C132 C051 C233 O18 -2.3(11)
N20 C051 C233 N19 -7.1(9)
C132 C051 C233 N19 177.7(6)
C157 N19 C233 O18 2.6(10)
C157 N19 C233 C051 -177.4(6)
C083 N38 C234 O5 -4.6(13)
C083 N38 C234 C056 178.6(7)
N39 C056 C234 O5 166.5(7)
C201 C056 C234 O5 -18.2(11)
N39 C056 C234 N38 -16.7(10)
C201 C056 C234 N38 158.7(6)
C092 N14 C235 C217 5.7(11)
C092 N14 C235 C475 179.8(7)
C288 C217 C235 N14 -5.7(13)
C288 C217 C235 C475 -179.2(8)
C119 C128 C237 C259 -2.6(12)
C240 C173 C239 C281 179.4(8)
C183 C173 C239 C281 -6.1(11)
C487 O36 C240 C173 167.2(8)
C487 O36 C240 C231 -12.7(11)
C239 C173 C240 O36 -0.8(10)
C183 C173 C240 O36 -175.7(6)
C239 C173 C240 C231 179.2(7)
C183 C173 C240 C231 4.2(9)
C107 C231 C240 O36 -179.1(6)
C107 C231 C240 C173 1.0(10)
C067 C207 C241 C245 5.3(11)
C251 N6 C242 C325 -0.3(13)
C251 N6 C242 C351 -177.3(8)
C478 N47 C244 C331 -5.9(16)
C478 N47 C244 C329 -177.7(8)
C207 C241 C245 C076 -6.5(11)
C049 C076 C245 C241 2.0(11)
C072 C076 C245 C241 -178.3(8)
C416 O14 C248 C263 -8.0(14)
C416 O14 C248 C174 163.3(10)
C064 C174 C248 O14 -179.3(7)
C214 C174 C248 O14 2.8(12)
C064 C174 C248 C263 -7.5(11)
C214 C174 C248 C263 174.5(8)
C081 C177 C250 C058 -11.5(13)
C084 C058 C250 C177 6.2(13)
C284 C058 C250 C177 -173.6(8)
C353 C206 C251 C289 -174.6(9)
C353 C206 C251 N6 7.9(11)
C242 N6 C251 C206 -4.0(11)
C242 N6 C251 C289 178.2(8)
N11 C192 C252 C287 2.3(10)
N12 C192 C252 C287 -177.9(7)
C118 N49 C255 O41 8.9(14)
C118 N49 C255 C213 -175.2(7)
N48 C213 C255 O41 -165.7(7)
C301 C213 C255 O41 21.0(12)
N48 C213 C255 N49 17.7(10)
C301 C213 C255 N49 -155.6(8)
O30 C246 C258 C160 -178.2(9)
C268 C246 C258 C160 -5.6(15)
N4 C160 C258 C246 1.3(13)
C337 C160 C258 C246 -169.0(8)
C128 C237 C259 C265 -1.6(11)
N17 C200 C261 C142 0.7(13)
C185 C200 C261 C142 -176.0(7)
O19 C142 C261 C200 -177.6(7)
C296 C142 C261 C200 -4.8(11)
C050 N30 C262 O13 -11.2(13)
C050 N30 C262 C130 179.3(7)
N29 C130 C262 O13 -175.5(7)
C263 C130 C262 O13 4.1(12)
N29 C130 C262 N30 -6.4(9)
C263 C130 C262 N30 173.2(7)
N29 C130 C263 C248 -9.2(11)
C262 C130 C263 C248 171.2(7)
O14 C248 C263 C130 -178.2(7)
C174 C248 C263 C130 11.2(11)
N14 C092 C264 C290 -174.6(8)
N15 C092 C264 C290 -2.9(12)
N14 C092 C264 C288 8.3(11)
N15 C092 C264 C288 180.0(6)
C237 C259 C265 C199 5.9(12)
C237 C259 C265 N42 -175.0(6)
N41 C199 C265 C259 171.6(7)
C119 C199 C265 C259 -5.2(11)
N41 C199 C265 N42 -7.4(11)
C119 C199 C265 N42 175.8(6)
O2 N42 C265 C259 -30.6(9)
O1 N42 C265 C259 151.4(6)
O2 N42 C265 C199 148.6(8)
O1 N42 C265 C199 -29.5(9)
C157 C172 C266 C296 3.2(12)
O30 C246 C268 C297 0.3(13)
C258 C246 C268 C297 -173.7(9)
O30 C246 C268 C127 175.0(7)
C258 C246 C268 C127 1.0(13)
N4 C127 C268 C297 -176.7(8)
C277 C127 C268 C297 -3.0(10)
N4 C127 C268 C246 8.2(11)
C277 C127 C268 C246 -178.1(7)
C308 O6 C269 C201 -3.6(12)
C308 O6 C269 C226 -179.0(8)
C056 C201 C269 O6 176.9(6)
C056 C201 C269 C226 -7.4(10)
C134 C226 C269 O6 -179.5(7)
C341 C226 C269 O6 0.4(12)
C134 C226 C269 C201 4.8(12)
C341 C226 C269 C201 -175.3(7)
C202 C182 C272 C424 175.9(11)
O38 C182 C272 C424 -8.2(13)
C202 C182 C272 C140 3.6(15)
O38 C182 C272 C140 179.5(7)
N46 C140 C272 C424 -177.0(8)
C208 C140 C272 C424 2.1(11)
N46 C140 C272 C182 -3.5(11)
C208 C140 C272 C182 175.6(7)
N23 C190 C273 C275 -0.4(11)
C114 C190 C273 C275 179.2(6)
C072 O10 C274 C356 173.6(7)
C190 C273 C275 C219 -1.0(11)
C082 C219 C275 C273 3.5(11)
C258 C246 O30 C482 -0.3(17)
C268 C246 O30 C482 -173.9(9)
N4 C127 C277 C271 175.7(9)
C268 C127 C277 C271 2.6(12)
N4 C127 C277 N3 -8.0(12)
C268 C127 C277 N3 178.9(6)
C313 C271 C277 C127 -1.3(15)
C313 C271 C277 N3 -176.8(9)
C346 N3 C277 C127 -175.6(8)
C346 N3 C277 C271 0.7(14)
C083 C149 C278 C316 -3.7(13)
O42 C129 C279 C179 175.5(7)
C171 C129 C279 C179 -6.6(13)
N50 C179 C279 C129 5.5(12)
C477 C179 C279 C129 179.5(8)
C173 C239 C281 C361 7.8(12)
C184 O26 C282 C437 171.5(8)
C077 C097 C283 O11 -179.2(7)
C136 C097 C283 O11 0.5(12)
C077 C097 C283 C186 0.6(10)
C136 C097 C283 C186 -179.7(7)
C342 O11 C283 C097 168.1(9)
C342 O11 C283 C186 -11.7(13)
C122 C186 C283 C097 0.2(10)
C122 C186 C283 O11 180.0(7)
C344 O24 C284 C167 -7.2(12)
C344 O24 C284 C058 172.1(7)
C153 C167 C284 O24 -179.4(8)
C153 C167 C284 C058 1.4(13)
C250 C058 C284 O24 -0.5(12)
C084 C058 C284 O24 179.6(7)
C250 C058 C284 C167 178.8(8)
C084 C058 C284 C167 -1.1(11)
C154 C187 C287 C252 -0.7(12)
C192 C252 C287 C187 -0.7(10)
C235 C217 C288 O21 179.9(8)
C235 C217 C288 C264 7.3(15)
C382 O21 C288 C217 3.5(13)
C382 O21 C288 C264 176.9(7)
C290 C264 C288 C217 175.4(10)
C092 C264 C288 C217 -7.8(12)
C290 C264 C288 O21 1.7(13)
C092 C264 C288 O21 178.4(7)
C168 N7 C289 O27 -10.9(14)
C168 N7 C289 C251 175.0(7)
C206 C251 C289 O27 -17.6(14)
N6 C251 C289 O27 159.8(8)
C206 C251 C289 N7 157.1(8)
N6 C251 C289 N7 -25.5(11)
C092 C264 C290 C204 2.5(13)
C288 C264 C290 C204 179.0(9)
C169 C204 C290 C264 -0.4(13)
N17 C150 C296 C142 -4.8(10)
N18 C150 C296 C142 174.3(7)
N17 C150 C296 C266 -178.7(7)
N18 C150 C296 C266 0.4(10)
O19 C142 C296 C150 -179.9(6)
C261 C142 C296 C150 6.7(10)
O19 C142 C296 C266 -6.8(11)
C261 C142 C296 C266 179.8(8)
C172 C266 C296 C150 -2.2(12)
C172 C266 C296 C142 -175.4(8)
C246 C268 C297 C313 176.6(10)
C127 C268 C297 C313 2.2(14)
C184 C205 C299 C307 180.0(9)
C155 C205 C299 C307 -0.6(13)
N48 C213 C301 C321 5.5(13)
C255 C213 C301 C321 178.2(9)
C174 C214 C302 C159 1.4(13)
N28 C159 C302 C214 -4.2(13)
N27 C159 C302 C214 -178.1(7)
C182 O38 C303 C378 82.9(12)
C208 C148 C304 C424 4.1(13)
C216 O7 C305 C254 -161.4(7)
C280 C254 C305 O7 58.1(8)
C292 C254 C305 O7 -179.7(7)
C205 C299 C307 C191 -0.3(13)
C168 C191 C307 C299 -0.7(12)
C269 O6 C308 C343 -155.0(9)
C268 C297 C313 C271 -0.6(18)
C277 C271 C313 C297 0.1(17)
C118 C170 C314 C211 -2.0(13)
C171 C211 C314 C170 7.6(13)
C346 C295 N2 C600 -177.2(9)
C350 C295 N2 C600 0.1(18)
C149 C278 C316 C176 0.2(12)
C216 C176 C316 C278 -179.5(8)
C164 C176 C316 C278 -0.3(11)
C213 C301 C321 O40 -178.6(8)
C213 C301 C321 C322 -7.0(14)
C301 C321 C322 C429 -178.2(9)
O40 C321 C322 C429 -5.4(13)
C301 C321 C322 C329 5.4(13)
O40 C321 C322 C329 178.3(7)
C183 C145 N43 O34 29.5(10)
C361 C145 N43 O34 -147.9(8)
C183 C145 N43 O35 -146.7(8)
C361 C145 N43 O35 36.0(10)
N6 C242 C325 C353 1.5(15)
C351 C242 C325 C353 178.8(9)
N6 C242 C325 C439 -170.9(9)
C351 C242 C325 C439 6.4(13)
C037 C228 C326 C136 3.0(11)
C097 C136 C326 C228 -4.8(12)
C363 N556 C327 N824 -169.2(17)
C363 N556 C327 C501 5(2)
C824 N824 C327 N556 -162.4(15)
C824 N824 C327 C501 24(2)
C142 O19 C328 C407 -176.8(7)
C213 N48 C329 C244 -173.9(8)
C213 N48 C329 C322 1.2(13)
N47 C244 C329 N48 -2.0(12)
C331 C244 C329 N48 -174.4(8)
N47 C244 C329 C322 -177.4(7)
C331 C244 C329 C322 10.2(12)
C429 C322 C329 N48 -178.6(8)
C321 C322 C329 N48 -2.4(12)
C429 C322 C329 C244 -3.0(13)
C321 C322 C329 C244 173.3(8)
N47 C244 C331 C425 177.0(11)
C329 C244 C331 C425 -12.2(15)
C129 O42 C334 C390 -162.4(9)
C351 N5 C337 O29 -1.1(15)
C351 N5 C337 C160 178.3(7)
N4 C160 C337 O29 171.8(10)
C258 C160 C337 O29 -18.0(14)
N4 C160 C337 N5 -7.6(11)
C258 C160 C337 N5 162.6(7)
C301 C321 O40 C454 3.3(14)
C322 C321 O40 C454 -169.1(8)
C051 C132 C340 C146 1.3(11)
C069 C146 C340 C132 0.6(12)
C212 C229 C341 C226 -1.2(12)
C134 C226 C341 C229 0.1(12)
C269 C226 C341 C229 -179.8(8)
C283 O11 C342 C366 -148.8(10)
O6 C308 C343 C470 178.3(9)
O6 C308 C343 C611 59.0(13)
C284 O24 C344 C450 -167.1(8)
C225 O3 C345 C349 173.7(7)
C277 N3 C346 O31 -9.2(16)
C277 N3 C346 C295 172.3(8)
N2 C295 C346 O31 166.9(14)
C350 C295 C346 O31 -10.9(17)
N2 C295 C346 N3 -14.7(15)
C350 C295 C346 N3 167.6(8)
C505 N61 C348 N992 -178.9(11)
C505 N61 C348 C468 19(3)
O3 C345 C349 C630 -54.1(11)
O3 C345 C349 C472 177.7(8)
N2 C295 C350 C365 1.9(17)
C346 C295 C350 C365 179.6(9)
C337 N5 C351 C397 -10.9(18)
C337 N5 C351 C242 179.5(7)
N6 C242 C351 C397 -179.4(13)
C325 C242 C351 C397 3.4(18)
N6 C242 C351 N5 -10.0(12)
C325 C242 C351 N5 172.8(8)
C412 N710 C352 C392 -5(3)
C412 N710 C352 C419 -172.8(12)
C251 C206 C353 C325 -7.1(14)
C251 C206 C353 O28 175.5(8)
C242 C325 C353 C206 2.1(15)
C439 C325 C353 C206 173.7(9)
C242 C325 C353 O28 179.7(8)
C439 C325 C353 O28 -8.7(16)
C409 O28 C353 C206 -0.9(13)
C409 O28 C353 C325 -178.3(9)
O10 C274 C356 C396 173.3(7)
O10 C274 C356 C494 -63.7(10)
C239 C281 C361 C145 -2.5(11)
C183 C145 C361 C281 -4.6(12)
N43 C145 C361 C281 172.6(7)
C364 N62 C362 C318 9.5(18)
C364 N62 C362 C412 -174.8(11)
C481 C318 C362 N62 -20(2)
C481 C318 C362 C412 163.6(15)
C327 N556 C363 N552 -169.1(14)
C327 N556 C363 C500 -12(3)
C386 N552 C363 N556 172.1(18)
C386 N552 C363 C500 12(3)
C362 N62 C364 C440 178.6(14)
C362 N62 C364 C700 1.9(17)
C295 C350 C365 O604 177.6(8)
C295 C350 C365 C330 -1.0(15)
C602 O604 C365 C350 15.2(16)
C602 O604 C365 C330 -166.0(10)
C600 C330 C365 C350 -1.5(16)
C480 C330 C365 C350 176.3(10)
C600 C330 C365 O604 179.7(7)
C480 C330 C365 O604 -2.5(16)
O11 C342 C366 C380 56.1(15)
O11 C342 C366 C610 177.7(10)
C477 N51 C368 C375 -177.1(9)
C477 N51 C368 C312 -6.7(14)
C634 C312 C368 C375 -10.4(16)
C634 C312 C368 N51 179.7(9)
C402 C323 N717 C418 5(2)
C464 C323 N717 C418 -177.6(9)
N51 C368 C375 C367 -178.2(12)
C312 C368 C375 C367 11.4(19)
N51 C368 C375 N52 -2.9(16)
C312 C368 C375 N52 -173.3(11)
C550 C367 C375 C368 172.5(14)
C408 C367 C375 C368 -4(3)
C550 C367 C375 N52 -2(2)
C408 C367 C375 N52 -178.3(17)
C384 N52 C375 C368 -174.0(10)
C384 N52 C375 C367 1(2)
C458 C338 N713 C728 5(3)
C702 C338 N713 C728 -178.9(16)
O38 C303 C378 C474 44.5(14)
O38 C303 C378 C433 171.1(10)
N61 C348 N992 C698 -167.5(17)
C468 C348 N992 C698 -1(2)
C288 O21 C382 C355 179.5(8)
C434 C355 C382 O21 61.5(12)
C461 C355 C382 O21 177.0(11)
C375 N52 C384 C635 -0.1(15)
C375 N52 C384 C386 -173.5(11)
C363 N552 C386 O551 -4(3)
C363 N552 C386 C384 179(100)
N52 C384 C386 N552 2(2)
C635 C384 C386 N552 -168.8(14)
N52 C384 C386 O551 -174.9(8)
C635 C384 C386 O551 14(2)
O42 C334 C390 C901 61.8(15)
O42 C334 C390 C633 179.0(9)
N710 C352 C392 C707 -177.0(15)
C419 C352 C392 C707 -9(3)
N5 C351 C397 C605 -173.9(9)
C242 C351 C397 C605 -7(2)
N717 C323 C402 C489 174.6(14)
C464 C323 C402 C489 -2.7(15)
N717 C323 C402 C406 -12(2)
C464 C323 C402 C406 171.0(13)
C408 C367 C550 C635 -179(2)
C375 C367 C550 C635 5(4)
C408 C367 C550 O637 -2(3)
C375 C367 C550 O637 -178.2(12)
C323 C402 C406 O719 -145(6)
C489 C402 C406 O719 30(7)
C323 C402 C406 C716 6.8(18)
C489 C402 C406 C716 -178.0(11)
O19 C328 C407 C609 -158.6(12)
O19 C328 C407 C608 76.2(9)
C550 C367 C408 C634 180(2)
C375 C367 C408 C634 -5(3)
C353 O28 C409 C460 -170.0(8)
N485 C336 N631 C485 -175.8(15)
C908 C336 N631 C485 3.6(17)
C352 N710 C412 O709 -1(2)
C352 N710 C412 C362 -171.7(12)
N62 C362 C412 O709 -156.9(19)
C318 C362 C412 O709 19(2)
N62 C362 C412 N710 13.7(16)
C318 C362 C412 N710 -170.2(9)
C248 O14 C416 C428 -83.6(14)
O815 C393 C418 N717 -167.0(12)
O815 C393 C418 C716 17(3)
C323 N717 C418 C393 -175.5(14)
C323 N717 C418 C716 1.9(16)
C805 N813 C419 C580 4(3)
C805 N813 C419 C352 -173.0(14)
C392 C352 C419 N813 -170.8(17)
N710 C352 C419 N813 -1(2)
C392 C352 C419 C580 11(2)
N710 C352 C419 C580 -178.7(14)
C148 C304 C424 C272 -1.1(14)
C182 C272 C424 C304 -173.9(9)
C140 C272 C424 C304 -2.0(12)
C244 C331 C425 C429 6(2)
C727 C395 N987 C670 1(2)
C638 C395 N987 C670 -174.0(14)
O14 C416 C428 C374 -51.8(18)
O14 C416 C428 C430 -169.3(9)
C331 C425 C429 C322 1(2)
C329 C322 C429 C425 -2.4(15)
C321 C322 C429 C425 -178.3(11)
C716 C406 O719 C720 -162(7)
C402 C406 O719 C720 -14(13)
O26 C282 C437 C432 -59.2(12)
O26 C282 C437 C369 175.7(8)
C353 C325 C439 C605 175.0(11)
C242 C325 C439 C605 -12.9(16)
C701 C420 C440 N711 177.9(16)
C701 C420 C440 C364 -9(4)
C702 N711 C440 C420 -12(3)
C702 N711 C440 C364 173.9(16)
N62 C364 C440 C420 -171(2)
C700 C364 C440 C420 5(4)
N62 C364 C440 N711 2(2)
C700 C364 C440 N711 178.1(13)
N631 C336 N485 C664 173(6)
C908 C336 N485 C664 -7(8)
N631 C336 N485 O888 -171.6(11)
C908 C336 N485 O888 9.0(14)
O24 C344 C450 C576 -74.5(13)
O24 C344 C450 C607 -165.1(8)
C638 C422 C452 C502 1.4(17)
C321 O40 C454 C401 166.1(8)
C459 C401 C454 O40 177.2(9)
C447 C401 C454 O40 -63.5(12)
N713 C338 C458 C903 -2(3)
C702 C338 C458 C903 -178.6(16)
O28 C409 C460 C414 52.0(13)
O28 C409 C460 C606 -179.8(10)
C810 N718 C464 C389 -10(3)
C810 N718 C464 C323 179.8(13)
C906 C389 C464 N718 -169.3(18)
C906 C389 C464 C323 -0(2)
C402 C323 C464 N718 177.2(12)
N717 C323 C464 N718 -0.4(16)
C402 C323 C464 C389 5.0(15)
N717 C323 C464 C389 -172.6(12)
N816 C385 C467 C594 11(4)
C504 C385 C467 C594 -163(2)
C469 C385 C467 C594 -169(3)
N816 C385 C467 C469 180.0(12)
C504 C385 C467 C469 5(3)
N816 C385 C467 C488 -139(4)
C504 C385 C467 C488 46(5)
C469 C385 C467 C488 41(4)
N61 C348 C468 C484 -15(3)
N992 C348 C468 C484 -175.4(15)
O877 C948 C469 C590 -32(5)
C907 C948 C469 C590 153(2)
C488 C948 C469 C590 157.7(10)
C593 C948 C469 C590 172.5(9)
O877 C948 C469 C467 163(4)
C907 C948 C469 C467 -12(3)
C488 C948 C469 C467 -7.2(15)
C590 C948 C469 C467 -165(2)
C593 C948 C469 C467 7.6(15)
O877 C948 C469 C488 171(5)
C907 C948 C469 C488 -5.0(18)
C590 C948 C469 C488 -157.7(10)
C593 C948 C469 C488 14.8(5)
O877 C948 C469 C385 -155(12)
C907 C948 C469 C385 30(15)
C488 C948 C469 C385 35(14)
C590 C948 C469 C385 -123(14)
C593 C948 C469 C385 50(14)
C594 C467 C469 C590 -174.5(14)
C385 C467 C469 C590 11(2)
C488 C467 C469 C590 -154.5(17)
C594 C467 C469 C948 -13.7(19)
C385 C467 C469 C948 171.9(17)
C488 C467 C469 C948 6.4(13)
C594 C467 C469 C488 -20.0(9)
C385 C467 C469 C488 165.5(13)
C594 C467 C469 C385 174.4(17)
C488 C467 C469 C385 -165.5(13)
C467 C385 C469 C590 -171.2(16)
N816 C385 C469 C590 -171(3)
C504 C385 C469 C590 12.8(13)
C467 C385 C469 C948 -49(14)
N816 C385 C469 C948 -49(15)
C504 C385 C469 C948 135(14)
N816 C385 C469 C467 -0(2)
C504 C385 C469 C467 -176.0(19)
C467 C385 C469 C488 -15.6(15)
N816 C385 C469 C488 -16(3)
C504 C385 C469 C488 168.4(11)
C154 N13 C475 O22 0.9(13)
C154 N13 C475 C235 177.3(7)
N14 C235 C475 O22 171.5(7)
C217 C235 C475 O22 -15.1(12)
N14 C235 C475 N13 -5.3(10)
C217 C235 C475 N13 168.1(8)
O33 N1 C476 C600 -47.1(18)
O32 N1 C476 C600 146.6(15)
O33 N1 C476 C601 137.8(15)
O32 N1 C476 C601 -28.5(19)
C368 N51 C477 O43 17.2(14)
C368 N51 C477 C179 -163.6(8)
N50 C179 C477 O43 -172.5(8)
C279 C179 C477 O43 13.1(12)
N50 C179 C477 N51 8.3(10)
C279 C179 C477 N51 -166.2(7)
C244 N47 C478 O39 9.4(14)
C244 N47 C478 C223 -170.5(9)
N46 C223 C478 O39 -170.6(8)
C202 C223 C478 O39 22.4(13)
N46 C223 C478 N47 9.2(13)
C202 C223 C478 N47 -157.8(7)
C601 C404 C480 C330 -2(3)
C600 C330 C480 C404 -3.6(17)
C365 C330 C480 C404 178.4(15)
C708 O707 C481 C700 -154(5)
C708 O707 C481 C318 30(5)
C362 C318 C481 O707 -169(2)
C362 C318 C481 C700 14(2)
C246 O30 C482 C462 -87.4(16)
C491 C462 C482 O30 -38.8(19)
C415 C462 C482 O30 -166.2(14)
C508 N827 C483 N964 171.6(15)
C508 N827 C483 C821 -2(4)
C348 C468 C484 C399 1(4)
C505 C399 C484 C468 4(4)
C641 C399 C484 C468 174(3)
C336 N631 C485 N912 176.4(13)
C336 N631 C485 C970 -1(2)
C800 N912 C485 N631 170.1(15)
C800 N912 C485 C970 -12(3)
C807 O465 C486 C806 0(3)
C807 O465 C486 C580 -168.3(11)
C240 O36 C487 C560 122.0(13)
C323 C402 C489 C906 -3.8(17)
C406 C402 C489 C906 -179.4(11)
N556 C327 C501 C636 3.5(19)
N824 C327 C501 C636 177.8(14)
N556 C363 C500 C636 10(2)
N552 C363 C500 C636 167.9(14)
C422 C452 C502 N989 2(2)
C422 C452 C502 C639 179.4(19)
C484 C399 C505 N61 1.6(19)
C641 C399 C505 N61 -171.9(15)
C484 C399 C505 N60 175.5(15)
C641 C399 C505 N60 2.0(14)
C348 N61 C505 C399 -10.0(17)
C348 N61 C505 N60 175.3(9)
C506 N60 C505 C399 -0.9(18)
C506 N60 C505 N61 174.0(18)
C508 N826 C509 C823 -14(4)
C508 N826 C509 C824 -175.7(13)
C467 C385 C504 C714 -7(3)
N816 C385 C504 C714 178.3(17)
C469 C385 C504 C714 -4.0(19)
C509 N826 C508 C822 -6(3)
C509 N826 C508 N827 -178.7(13)
C483 N827 C508 C822 6(3)
C483 N827 C508 N826 178.7(19)
C505 N60 C506 C463 -176.1(17)
C505 N60 C506 C507 1(3)
O991 C463 C506 N60 -173(3)
N964 C463 C506 N60 -9(4)
O991 C463 C506 C507 10(4)
N964 C463 C506 C507 174(2)
C641 C507 C506 N60 -3(3)
C641 C507 C506 C463 175(2)
N1 C476 C600 C330 175.8(10)
C601 C476 C600 C330 -9.4(17)
N1 C476 C600 N2 -0.5(17)
C601 C476 C600 N2 174.2(11)
C365 C330 C600 C476 -172.7(10)
C480 C330 C600 C476 9.0(13)
C365 C330 C600 N2 3.6(13)
C480 C330 C600 N2 -174.7(8)
C295 N2 C600 C476 173.4(11)
C295 N2 C600 C330 -3.0(15)
C480 C404 C601 C476 3(3)
C600 C476 C601 C404 3(2)
N1 C476 C601 C404 178.4(14)
C325 C439 C605 C397 9.4(17)
C351 C397 C605 C439 1.1(18)
C452 C422 C638 N988 -3.2(18)
C452 C422 C638 C395 178.4(12)
N989 N988 C638 C422 3(3)
N989 N988 C638 C395 -179(2)
N987 C395 C638 C422 -0(2)
C727 C395 C638 C422 -176.3(14)
N987 C395 C638 N988 -177.8(19)
C727 C395 C638 N988 6(3)
C900 C603 C602 O604 70.5(18)
C546 C603 C602 O604 -172.6(15)
C365 O604 C602 C603 -117.3(14)
C725 C989 C639 N990 -2.4(18)
C725 C989 C639 C502 180(2)
N989 C502 C639 N990 -174.2(16)
C452 C502 C639 N990 8(3)
N989 C502 C639 C989 4(2)
C452 C502 C639 C989 -174.1(16)
C367 C408 C634 C312 5(3)
C368 C312 C634 C408 2(2)
C367 C550 O637 C964 175(2)
C635 C550 O637 C964 -6(2)
C367 C550 C635 C384 -5(3)
O637 C550 C635 C384 178.2(8)
N52 C384 C635 C550 1.1(14)
C386 C384 C635 C550 171.9(16)
C327 C501 C636 C500 -5(3)
C363 C500 C636 C501 -1(3)
C506 C507 C641 O496 178.5(15)
C506 C507 C641 C399 4(3)
C944 O496 C641 C507 8(3)
C944 O496 C641 C399 -176.4(17)
C505 C399 C641 C507 -4(3)
C484 C399 C641 C507 -174(2)
C505 C399 C641 O496 -178.9(11)
C484 C399 C641 O496 11(3)
O707 C481 C700 C364 -178(2)
C318 C481 C700 C364 -1(2)
O707 C481 C700 C446 -3(4)
C318 C481 C700 C446 173.6(12)
N62 C364 C700 C481 -6(3)
C440 C364 C700 C481 178(2)
N62 C364 C700 C446 178.5(12)
C440 C364 C700 C446 3(2)
C701 C446 C700 C481 179.8(16)
C701 C446 C700 C364 -4(2)
C703 C804 C704 C372 14(3)
C645 C372 C704 C804 -6(3)
C704 C804 C703 C903 176.5(19)
C704 C804 C703 C728 -8(3)
O487 C503 C722 C724 -11(2)
N486 C503 C722 C724 -169.6(16)
O487 C503 C722 N990 -176.5(12)
N486 C503 C722 N990 25(2)
C440 N711 C702 O712 22(3)
C440 N711 C702 C338 -170.8(16)
N713 C338 C702 O712 -177(2)
C458 C338 C702 O712 -0(3)
N713 C338 C702 N711 16(3)
C458 C338 C702 N711 -167.8(13)
C639 C989 C725 C724 7(2)
C503 C722 C724 C725 -159.2(18)
N990 C722 C724 C725 6(2)
C989 C725 C724 C722 -9(3)
C700 C446 C701 C420 -0(2)
C440 C420 C701 C446 7(3)
C338 N713 C728 C645 -171.3(19)
C338 N713 C728 C703 -3(3)
C804 C703 C728 C645 -9(2)
C903 C703 C728 C645 167.2(18)
C804 C703 C728 N713 -178.1(16)
C903 C703 C728 N713 -2(3)
C903 O421 C729 C998 -177.3(14)
C580 C706 C707 C392 -4(3)
C352 C392 C707 C706 6(3)
O719 C406 C716 C418 172(2)
C402 C406 C716 C418 4(3)
C393 C418 C716 C406 169(3)
N717 C418 C716 C406 -7(3)
C385 C504 C714 C590 -7(2)
C672 C490 C727 C395 3(4)
N987 C395 C727 C490 3(3)
C638 C395 C727 C490 178.8(19)
C406 O719 C720 C811 171(7)
O465 C486 C806 C805 -179.6(19)
C580 C486 C806 C805 -13(3)
C419 N813 C805 C806 -8(3)
C419 N813 C805 C810 -176.3(15)
C486 C806 C805 N813 14(3)
C486 C806 C805 C810 -177.3(17)
C464 N718 C810 O300 14(2)
C464 N718 C810 C805 -166.4(17)
N813 C805 C810 O300 -166.2(17)
C806 C805 C810 O300 24(2)
N813 C805 C810 N718 14(2)
C806 C805 C810 N718 -155.9(14)
C327 N824 C824 O451 -12(2)
C327 N824 C824 C509 169(2)
C823 C509 C824 N824 -160(3)
N826 C509 C824 N824 5(3)
C823 C509 C824 O451 22(4)
N826 C509 C824 O451 -174.2(13)
C485 N912 C800 O874 17(4)
N964 C483 C821 C850 -168(3)
N827 C483 C821 C850 3(4)
C824 C509 C823 C930 168(3)
N826 C509 C823 C930 10(7)
C486 O465 C807 C808 159.6(13)
N826 C508 C822 C850 179(2)
N827 C508 C822 C850 -10(4)
N826 C508 C822 C930 25(4)
N827 C508 C822 C930 -163(2)
O465 C807 C808 C809 171.5(10)
C722 C503 N486 C667 -177.6(15)
O487 C503 N486 C667 26(3)
C970 C820 C908 C336 9(5)
N631 C336 C908 C820 -4.0(14)
N485 C336 C908 C820 175.5(10)
C598 C668 C921 C941 148(9)
C667 C668 C921 C941 177.1(15)
C598 C668 C921 C692 -31(10)
C667 C668 C921 C692 -2.1(16)
C598 C668 C921 C681 169(7)
C667 C668 C921 C681 -162(4)
C509 C823 C930 O965 168(4)
C509 C823 C930 C822 9(5)
C850 C822 C930 C823 -175(3)
C508 C822 C930 C823 -26(3)
C850 C822 C930 O965 24(5)
C508 C822 C930 O965 173(3)
C989 C639 N990 C722 -1(2)
C502 C639 N990 C722 177.2(12)
C503 C722 N990 C639 166.4(17)
C724 C722 N990 C639 -1(2)
C464 C389 C906 C489 -10(3)
C402 C489 C906 C389 12(3)
C804 C703 C903 O421 -13(3)
C728 C703 C903 O421 170.9(15)
C804 C703 C903 C458 -178.8(13)
C728 C703 C903 C458 5(3)
C729 O421 C903 C703 177(2)
C729 O421 C903 C458 -16(2)
C338 C458 C903 C703 -3(3)
C338 C458 C903 O421 -171.2(13)
C469 C948 C907 C593 28(2)
O877 C948 C907 C593 -149.9(16)
C488 C948 C907 C593 22.6(7)
C590 C948 C907 C593 90(5)
C469 C948 C907 C488 6(2)
O877 C948 C907 C488 -172.5(16)
C590 C948 C907 C488 68(5)
C593 C948 C907 C488 -22.6(7)
C469 C948 C907 O877 178(2)
C488 C948 C907 O877 172.5(16)
C590 C948 C907 O877 -120(5)
C593 C948 C907 O877 149.9(16)
N596 C595 C661 C664 -123(20)
N596 C595 C661 C662 62(20)
C664 C595 C661 C662 -175.2(15)
C680 C960 C662 C661 -174(3)
C663 C960 C662 C661 -4(3)
C680 C960 C662 O490 1(4)
C663 C960 C662 O490 170.9(17)
C595 C661 C662 C960 -7(3)
C664 C661 C662 C960 -17(5)
C595 C661 C662 O490 -178(3)
C664 C661 C662 O490 171(3)
C680 C960 C663 N596 -179.5(19)
C662 C960 C663 N596 7(3)
C680 C960 C663 N666 -11(3)
C662 C960 C663 N666 176.1(19)
C395 N987 C670 C698 -172(3)
C395 N987 C670 C672 -13(3)
C452 C502 N989 N988 -3(2)
C639 C502 N989 N988 179.4(13)
C638 N988 N989 C502 -0(3)
C672 C670 C698 O417 42(12)
N987 C670 C698 O417 -157(10)
C672 C670 C698 N992 -172.9(16)
N987 C670 C698 N992 -12(4)
C348 N992 C698 O417 1(3)
C348 N992 C698 C670 -163.7(16)
C692 N468 C667 N486 -176.7(14)
C692 N468 C667 C668 1.6(19)
C692 N468 C667 C598 12(5)
C503 N486 C667 N468 -179.5(13)
C503 N486 C667 C668 9(9)
C503 N486 C667 C598 -4(2)
C598 C668 C667 N468 174.3(17)
C921 C668 C667 N468 0.6(13)
C598 C668 C667 N486 -14(7)
C921 C668 C667 N486 172(8)
C921 C668 C667 C598 -173.7(18)
C698 C670 C672 C490 -176(2)
N987 C670 C672 C490 20(4)
C727 C490 C672 C670 -15(4)
C483 C821 C850 C822 -9(5)
C508 C822 C850 C821 11(5)
C930 C822 C850 C821 165(3)
O36 C487 C560 C631 -64.3(19)
O36 C487 C560 C632 171.8(11)
C821 C483 N964 C463 -1(6)
N827 C483 N964 C463 -174(2)
O991 C463 N964 C483 -13(4)
C506 C463 N964 C483 -178(2)
C661 C595 N596 C663 -61(21)
C664 C595 N596 C663 -177.0(18)
C960 C663 N596 C595 4(5)
N666 C663 N596 C595 -165(4)
C908 C820 C970 C485 -7(5)
N631 C485 C970 C820 1(2)
N912 C485 C970 C820 -176.2(16)
N713 C728 C645 C372 -171.8(13)
C703 C728 C645 C372 17(2)
N713 C728 C645 N801 -5(3)
C703 C728 C645 N801 -176.2(14)
C704 C372 C645 C728 -12(3)
C704 C372 C645 N801 178.1(14)
O803 N801 C645 C728 40(2)
O802 N801 C645 C728 -146(2)
O803 N801 C645 C372 -150.9(11)
O802 N801 C645 C372 22.8(15)
C668 C921 C941 C681 169(2)
C692 C921 C941 C681 -17(14)
C663 C960 C680 C855 3(2)
C662 C960 C680 C855 175(2)
C707 C706 C580 C419 9(4)
C707 C706 C580 C486 -177.9(14)
N813 C419 C580 C706 170(3)
C352 C419 C580 C706 -13(3)
N813 C419 C580 C486 -4(3)
C352 C419 C580 C486 172.9(13)
C806 C486 C580 C706 -167(2)
O465 C486 C580 C706 4(2)
C806 C486 C580 C419 8(2)
O465 C486 C580 C419 179.5(12)
C948 C907 C488 C593 132.2(15)
O877 C907 C488 C593 126(2)
C593 C907 C488 C594 -48(5)
C948 C907 C488 C594 84(5)
O877 C907 C488 C594 78(6)
C593 C907 C488 C948 -132.2(15)
O877 C907 C488 C948 -6.4(13)
C593 C907 C488 C467 -135.6(19)
C948 C907 C488 C467 -3(3)
O877 C907 C488 C467 -10(4)
C593 C907 C488 C469 -136.0(10)
C948 C907 C488 C469 -3.8(13)
O877 C907 C488 C469 -10(2)
C469 C948 C488 C593 130.1(17)
O877 C948 C488 C593 -46(2)
C907 C948 C488 C593 -55(2)
C590 C948 C488 C593 147.8(17)
C469 C948 C488 C907 -175.0(18)
O877 C948 C488 C907 9.3(19)
C590 C948 C488 C907 -157.3(19)
C593 C948 C488 C907 55(2)
C469 C948 C488 C594 25.8(13)
O877 C948 C488 C594 -149.9(16)
C907 C948 C488 C594 -159(2)
C590 C948 C488 C594 43.5(14)
C593 C948 C488 C594 -104.3(17)
C469 C948 C488 C467 3.0(6)
O877 C948 C488 C467 -172.7(16)
C907 C948 C488 C467 178.0(17)
C590 C948 C488 C467 20.7(9)
C593 C948 C488 C467 -127.1(17)
O877 C948 C488 C469 -175.7(19)
C907 C948 C488 C469 175.0(18)
C590 C948 C488 C469 17.7(8)
C593 C948 C488 C469 -130.1(17)
C594 C467 C488 C593 27.9(19)
C385 C467 C488 C593 -171(4)
C469 C467 C488 C593 -124.4(18)
C594 C467 C488 C907 152(2)
C385 C467 C488 C907 -47(5)
C469 C467 C488 C907 -1(2)
C385 C467 C488 C594 161(4)
C469 C467 C488 C594 -152.4(10)
C594 C467 C488 C948 149.0(10)
C385 C467 C488 C948 -50(4)
C469 C467 C488 C948 -3.4(7)
C594 C467 C488 C469 152.4(11)
C385 C467 C488 C469 -47(4)
C590 C469 C488 C593 -125(3)
C948 C469 C488 C593 -85(3)
C467 C469 C488 C593 90(3)
C385 C469 C488 C593 99(3)
C590 C469 C488 C907 -36(2)
C948 C469 C488 C907 4.2(15)
C467 C469 C488 C907 179.6(14)
C385 C469 C488 C907 -171.6(15)
C590 C469 C488 C594 162.3(19)
C948 C469 C488 C594 -157.7(9)
C467 C469 C488 C594 17.8(7)
C385 C469 C488 C594 26.6(10)
C590 C469 C488 C948 -40(2)
C467 C469 C488 C948 175.4(9)
C385 C469 C488 C948 -175.8(12)
C590 C469 C488 C467 145(2)
C948 C469 C488 C467 -175.4(9)
C385 C469 C488 C467 8.8(8)
C921 C941 C681 C853 39(7)
C668 C921 C681 C941 -23(4)
C692 C921 C681 C941 178(2)
C941 C921 C681 C853 -164(3)
C668 C921 C681 C853 173(3)
C692 C921 C681 C853 13(3)
C641 O496 C944 C945 172.6(19)
C999 C945 C944 O496 169(2)
C746 C945 C944 O496 -52(4)
O421 C729 C998 C997 -169(2)
O421 C729 C998 C995 70(2)
C960 C680 C855 C699 8(5)
C692 N546 C853 C681 0(4)
C941 C681 C853 N546 -38(8)
C921 C681 C853 N546 -8(3)
C336 N485 O888 C664 -176.4(15)
C667 N468 C692 N546 -175(4)
C667 N468 C692 C921 -3(2)
C853 N546 C692 N468 179(100)
C853 N546 C692 C921 7(4)
C941 C921 C692 N468 -172(13)
C668 C921 C692 N468 2.7(19)
C681 C921 C692 N468 172.5(15)
C941 C921 C692 N546 6(14)
C668 C921 C692 N546 -179.6(14)
C681 C921 C692 N546 -9.8(19)
C469 C948 O877 C907 -176(5)
C488 C948 O877 C907 -7.8(15)
C590 C948 O877 C907 158.8(17)
C593 C948 O877 C907 -22.9(14)
C593 C907 O877 C948 43(2)
C488 C907 O877 C948 8.1(17)
C336 N485 C664 C595 -162(7)
O888 N485 C664 C595 180(100)
C336 N485 C664 O888 18(7)
C336 N485 C664 C661 123(10)
O888 N485 C664 C661 105(9)
N596 C595 C664 N485 -7(6)
C661 C595 C664 N485 -169.5(16)
N596 C595 C664 O888 173(3)
C661 C595 C664 O888 10(4)
N596 C595 C664 C661 163(7)
N485 O888 C664 C595 -180(100)
N485 O888 C664 C661 -172.3(12)
C595 C661 C664 N485 82(10)
C662 C661 C664 N485 94(10)
C662 C661 C664 C595 12(4)
C595 C661 C664 O888 -174(2)
C662 C661 C664 O888 -162(4)
C921 C668 C598 C667 32(9)
N468 C667 C598 C668 -12(4)
N486 C667 C598 C668 177.1(15)
C594 C488 C593 C907 166.8(12)
C948 C488 C593 C907 42.8(16)
C467 C488 C593 C907 149.3(18)
C469 C488 C593 C907 98(3)
C907 C488 C593 C594 -166.8(12)
C948 C488 C593 C594 -124.1(12)
C467 C488 C593 C594 -17.5(12)
C469 C488 C593 C594 -69(3)
C907 C488 C593 C948 -42.8(16)
C594 C488 C593 C948 124.1(12)
C467 C488 C593 C948 106.5(14)
C469 C488 C593 C948 55(2)
C948 C907 C593 C488 -44.4(14)
O877 C907 C593 C488 -75(2)
C488 C907 C593 C594 15.7(14)
C948 C907 C593 C594 -29(2)
O877 C907 C593 C594 -60(3)
C488 C907 C593 C948 44.4(14)
O877 C907 C593 C948 -30.8(14)
C469 C948 C593 C488 -46.9(17)
O877 C948 C593 C488 142(2)
C907 C948 C593 C488 110(2)
C590 C948 C593 C488 -39.7(19)
C469 C948 C593 C907 -157.2(18)
O877 C948 C593 C907 32.0(18)
C488 C948 C593 C907 -110(2)
C590 C948 C593 C907 -150.0(19)
C469 C948 C593 C594 1.4(8)
O877 C948 C593 C594 -169.4(11)
C907 C948 C593 C594 158.6(18)
C488 C948 C593 C594 48.3(16)
C590 C948 C593 C594 8.6(11)
C385 C467 C594 C488 -167(3)
C469 C467 C594 C488 24.0(11)
C385 C467 C594 C593 -179(100)
C469 C467 C594 C593 11.7(14)
C488 C467 C594 C593 -12.3(6)
C593 C488 C594 C467 -157.0(13)
C907 C488 C594 C467 -110(6)
C948 C488 C594 C467 -37.0(14)
C469 C488 C594 C467 -18.0(7)
C907 C488 C594 C593 48(5)
C948 C488 C594 C593 120.0(12)
C467 C488 C594 C593 157.0(13)
C469 C488 C594 C593 139.1(11)
C488 C593 C594 C467 26.6(15)
C907 C593 C594 C467 10(2)
C948 C593 C594 C467 -8.5(12)
C907 C593 C594 C488 -16.2(16)
C948 C593 C594 C488 -35.0(9)
C504 C714 C590 C469 20(2)
C504 C714 C590 C948 49(4)
C948 C469 C590 C714 165.8(12)
C467 C469 C590 C714 -26(2)
C488 C469 C590 C714 -160.0(16)
C385 C469 C590 C714 -20.0(15)
C467 C469 C590 C948 168.0(19)
C488 C469 C590 C948 34.2(16)
C385 C469 C590 C948 174.3(11)
C469 C948 C590 C714 -38(4)
O877 C948 C590 C714 130(4)
C907 C948 C590 C714 -117(6)
C488 C948 C590 C714 -61(4)
C593 C948 C590 C714 -48(4)
O877 C948 C590 C469 168.1(14)
C907 C948 C590 C469 -79(5)
C488 C948 C590 C469 -23.5(12)
C593 C948 C590 C469 -9.9(13)

_cod_duplicate_entry 4118223
